data_4108647
loop_
_publ_author_name
'Chullikkattil P. Pradeep'
'De-Liang Long'
'Carsten Streb'
'Leroy Cronin'

_publ_section_title
;
 "Bottom-Up" Meets "Top-Down" Assembly in Nanoscale Polyoxometalate
 Clusters: Self-Assembly of [P4W52O178]24- and Disassembly to
 [P3W39O134]19-
;
_journal_name_full 'Journal of the American Chemical Society'
_journal_page_first 14946
_journal_page_last 14947
_journal_paper_doi 10.1021/ja806596j
_journal_volume 130
_journal_year 2008
_chemical_formula_moiety '20(K +), (P4 W44 O152 20-), 48(H2 O)'
_chemical_formula_sum 'H96 K20 O200 P4 W44'
_chemical_formula_weight 12292.05
_chemical_name_systematic
;
 ?
;
_space_group_IT_number 2
_symmetry_cell_setting triclinic
_symmetry_space_group_name_Hall '-P 1'
_symmetry_space_group_name_H-M 'P -1'
_atom_sites_solution_hydrogens none
_atom_sites_solution_primary direct
_atom_sites_solution_secondary difmap
_audit_creation_method SHELXL-97
_cell_angle_alpha 76.332(2)
_cell_angle_beta 88.495(2)
_cell_angle_gamma 65.954(3)
_cell_formula_units_Z 2
_cell_length_a 18.8407(5)
_cell_length_b 19.7247(7)
_cell_length_c 29.5038(8)
_cell_measurement_reflns_used 26575
_cell_measurement_temperature 150(2)
_cell_measurement_theta_max 26.0
_cell_measurement_theta_min 3.05
_cell_volume 9699.0(6)
_computing_cell_refinement
;
CrysAlis RED, Oxford Diffraction Ltd.,
Version 1.171.32.15 (release 10-01-2008 CrysAlis171 .NET)
(compiled Jan 10 2008,16:37:18)
;
_computing_data_collection
;
CrysAlis CCD, Oxford Diffraction Ltd.,
Version 1.171.32.15 (release 10-01-2008 CrysAlis171 .NET)
(compiled Jan 10 2008,16:37:18)
;
_computing_data_reduction
;
CrysAlis RED, Oxford Diffraction Ltd.,
Version 1.171.32.15 (release 10-01-2008 CrysAlis171 .NET)
(compiled Jan 10 2008,16:37:18)
;
_computing_structure_refinement 'SHELXL-97 (Sheldrick, 1997)'
_computing_structure_solution 'SHELXS-97 (Sheldrick, 1997)'
_diffrn_ambient_temperature 150(2)
_diffrn_measured_fraction_theta_full 0.994
_diffrn_measured_fraction_theta_max 0.994
_diffrn_measurement_device_type 'Oxford Diffraction Gemini CCD'
_diffrn_radiation_monochromator graphite
_diffrn_radiation_source 'fine-focus sealed tube'
_diffrn_radiation_type MoK\a
_diffrn_radiation_wavelength 0.71073
_diffrn_reflns_av_R_equivalents 0.0507
_diffrn_reflns_av_sigmaI/netI 0.0555
_diffrn_reflns_limit_h_max 22
_diffrn_reflns_limit_h_min -22
_diffrn_reflns_limit_k_max 23
_diffrn_reflns_limit_k_min -23
_diffrn_reflns_limit_l_max 30
_diffrn_reflns_limit_l_min -35
_diffrn_reflns_number 120026
_diffrn_reflns_theta_full 25.00
_diffrn_reflns_theta_max 25.00
_diffrn_reflns_theta_min 3.04
_diffrn_standards_decay_% none
_exptl_absorpt_coefficient_mu 26.551
_exptl_absorpt_correction_T_max 0.035
_exptl_absorpt_correction_T_min 0.018
_exptl_absorpt_correction_type analytical
_exptl_absorpt_process_details
;
CrysAlis RED, Oxford Diffraction Ltd.,
Version 1.171.32.15 (release 10-01-2008 CrysAlis171 .NET)
(compiled Jan 10 2008,16:37:18)
Analytical numeric absorption correction using a multifaceted crystal
                        model based on expressions derived by R.C. Clark & J.S.
(Clark, R. C. & Reid, J. S. (1995). Acta Cryst. A51, 887-897)
;
_exptl_crystal_colour colourless
_exptl_crystal_density_diffrn 4.209
_exptl_crystal_density_meas ?
_exptl_crystal_description block
_exptl_crystal_F_000 10784
_exptl_crystal_size_max 0.24
_exptl_crystal_size_mid 0.16
_exptl_crystal_size_min 0.03
_refine_diff_density_max 2.99
_refine_diff_density_min -2.33
_refine_diff_density_rms 0.32
_refine_ls_extinction_coef none
_refine_ls_extinction_method none
_refine_ls_goodness_of_fit_ref 0.940
_refine_ls_hydrogen_treatment none
_refine_ls_matrix_type full
_refine_ls_number_parameters 2344
_refine_ls_number_reflns 33939
_refine_ls_number_restraints 0
_refine_ls_restrained_S_all 0.940
_refine_ls_R_factor_all 0.0540
_refine_ls_R_factor_gt 0.0347
_refine_ls_shift/su_max 0.002
_refine_ls_shift/su_mean 0.000
_refine_ls_structure_factor_coef Fsqd
_refine_ls_weighting_details 'calc w=1/[\s^2^(Fo^2^)+(0.0508P)^2^+0.0000P] where P=(Fo^2^+2Fc^2^)/3'
_refine_ls_weighting_scheme calc
_refine_ls_wR_factor_gt 0.0827
_refine_ls_wR_factor_ref 0.0874
_reflns_number_gt 24556
_reflns_number_total 33939
_reflns_threshold_expression >2sigma(I)
_cod_data_source_file ja806596j_si_001_2.cif
_cod_data_source_block compound2
_cod_depositor_comments
;
The following automatic conversions were performed:

'_exptl_crystal_density_meas' value 'none' was changed to '?' - the
value is perceived as not measured.

Automatic conversion script
Id: cif_fix_values 3008 2015-01-20 13:52:24Z robertas 
;
_cod_original_cell_volume 9699.0(5)
_cod_database_code 4108647

loop_
_symmetry_equiv_pos_as_xyz
'x, y, z'
'-x, -y, -z'

loop_
_atom_site_label
_atom_site_type_symbol
_atom_site_fract_x
_atom_site_fract_y
_atom_site_fract_z
_atom_site_U_iso_or_equiv
_atom_site_adp_type
_atom_site_occupancy
_atom_site_symmetry_multiplicity
_atom_site_calc_flag
_atom_site_refinement_flags
W1 W 0.17828(3) 0.43294(3) 0.976534(18) 0.02055(12) Uani 1 1 d .
W2 W 0.07691(3) 0.32102(3) 0.558395(18) 0.01890(12) Uani 1 1 d .
W3 W 0.08299(3) 0.31870(3) 0.996413(18) 0.02039(12) Uani 1 1 d .
W4 W 0.24391(3) 0.37461(3) 0.672113(18) 0.02225(13) Uani 1 1 d .
W5 W 0.13555(3) 0.25972(3) 0.881229(18) 0.02208(13) Uani 1 1 d .
W6 W 0.14268(3) 0.58372(3) 0.795587(19) 0.02378(13) Uani 1 1 d .
W7 W 0.18517(3) 0.42299(3) 0.541143(18) 0.01997(12) Uani 1 1 d .
W8 W 0.24310(3) 0.38446(3) 0.859946(18) 0.02280(13) Uani 1 1 d .
W9 W 0.16014(3) 0.23599(3) 0.456428(18) 0.02382(13) Uani 1 1 d .
W10 W 0.40567(3) 0.21229(3) 0.643465(19) 0.02485(13) Uani 1 1 d .
W11 W -0.07424(3) 0.35006(3) 0.713270(18) 0.02183(13) Uani 1 1 d .
W12 W -0.01934(3) 0.18622(3) 0.679542(18) 0.02362(13) Uani 1 1 d .
W13 W 0.49491(3) 0.15677(3) 1.044679(19) 0.02462(13) Uani 1 1 d .
W14 W 0.39992(3) 0.32502(3) 0.535051(19) 0.02615(13) Uani 1 1 d .
W15 W -0.21803(3) 0.30054(3) 0.787239(19) 0.02441(13) Uani 1 1 d .
W16 W 0.30417(3) 0.10766(3) 0.953328(19) 0.02433(13) Uani 1 1 d .
W17 W 0.29086(3) 0.09520(3) 0.662384(19) 0.02403(13) Uani 1 1 d .
W18 W 0.35833(3) 0.14563(3) 0.45331(2) 0.02770(14) Uani 1 1 d .
W19 W 0.50078(3) 0.45340(3) 0.69446(2) 0.02952(14) Uani 1 1 d .
W20 W 0.06756(3) -0.00067(3) 0.883841(18) 0.02271(13) Uani 1 1 d .
W21 W 0.14653(3) 0.57773(3) 0.672679(19) 0.02265(13) Uani 1 1 d .
W22 W 0.27023(3) 0.34098(3) 0.438471(18) 0.02485(13) Uani 1 1 d .
W23 W 0.49796(3) 0.45863(3) 0.80685(2) 0.02984(14) Uani 1 1 d .
W24 W 0.26794(3) 0.35460(3) 1.101269(18) 0.02337(13) Uani 1 1 d .
W25 W 0.16923(3) 0.23902(3) 1.122102(18) 0.02257(13) Uani 1 1 d .
W26 W 0.39038(3) 0.03158(3) 1.065505(19) 0.02426(13) Uani 1 1 d .
W27 W 0.31569(3) 0.51873(3) 0.621948(19) 0.02610(13) Uani 1 1 d .
W28 W 0.12956(3) 0.25582(3) 0.690297(18) 0.02116(12) Uani 1 1 d .
W29 W 0.35798(4) 0.67060(3) 0.77260(2) 0.03096(14) Uani 1 1 d .
W30 W -0.00795(3) 0.18331(3) 0.920550(18) 0.02224(13) Uani 1 1 d .
W31 W 0.39321(3) 0.35005(3) 1.003669(19) 0.02443(13) Uani 1 1 d .
W32 W 0.35945(4) 0.66435(3) 0.65801(2) 0.03066(14) Uani 1 1 d .
W33 W 0.41047(3) 0.23234(3) 0.931697(19) 0.02481(13) Uani 1 1 d .
W34 W 0.36911(3) 0.01726(3) 0.56965(2) 0.02727(14) Uani 1 1 d .
W35 W 0.06462(3) 0.00256(3) 0.770449(19) 0.02486(13) Uani 1 1 d .
W36 W 0.18664(4) 0.72895(3) 0.70815(2) 0.02824(14) Uani 1 1 d .
W37 W -0.07013(3) 0.34827(3) 0.837578(18) 0.02228(13) Uani 1 1 d .
W38 W -0.15349(3) 0.13102(3) 0.755586(19) 0.02531(13) Uani 1 1 d .
W39 W 0.48749(3) 0.13013(3) 0.55227(2) 0.02901(14) Uani 1 1 d .
W40 W 0.17124(3) 0.11009(3) 0.572114(19) 0.02390(13) Uani 1 1 d .
W41 W 0.19171(3) 0.10907(3) 1.046389(19) 0.02273(13) Uani 1 1 d .
W42 W 0.36789(3) 0.15994(3) 1.143833(19) 0.02527(13) Uani 1 1 d .
W43 W -0.15020(3) 0.13174(3) 0.870902(19) 0.02425(13) Uani 1 1 d .
W44 W 0.30870(4) 0.53375(3) 0.85979(2) 0.02724(14) Uani 1 1 d .
K1 K 0.2225(2) 0.07065(17) 0.81319(11) 0.0323(8) Uani 1 1 d .
K2 K 0.43675(19) 0.29737(19) 0.77683(11) 0.0369(8) Uani 1 1 d .
K3 K 0.0196(2) 0.47924(19) 0.65912(11) 0.0394(9) Uani 1 1 d .
K4 K 0.0196(2) 0.4811(2) 0.84518(12) 0.0400(9) Uani 1 1 d .
K5 K -0.1461(2) 0.4240(2) 0.94427(11) 0.0387(9) Uani 1 1 d .
K6 K 0.0611(3) 0.6634(2) 0.90206(12) 0.0554(12) Uani 1 1 d .
K7 K 0.0668(2) 0.65529(19) 0.54456(12) 0.0399(9) Uani 1 1 d .
K8 K -0.1579(2) 0.4361(2) 0.58406(11) 0.0456(10) Uani 1 1 d .
K9 K 0.2937(3) 0.5156(2) 1.17223(17) 0.0651(13) Uani 1 1 d .
K10 K -0.0769(2) -0.0823(2) 0.84300(13) 0.0519(10) Uani 1 1 d .
K11 K -0.0239(3) 0.7722(3) 0.75025(17) 0.0743(14) Uani 1 1 d .
K12 K 0.4909(3) 0.7633(2) 0.56763(16) 0.0659(13) Uani 1 1 d .
K13 K 0.0707(3) -0.0048(3) 1.01291(17) 0.0846(16) Uani 1 1 d .
K14' K -0.3622(9) 0.1435(8) 0.9304(5) 0.034(3) Uani 0.30 1 d P
K14 K -0.3446(4) 0.1212(4) 0.9540(3) 0.0468(16) Uani 0.70 1 d P
K15 K -0.3509(3) 0.0834(3) 0.73702(17) 0.0703(13) Uani 1 1 d .
K16 K 0.2856(3) -0.1190(3) 0.75434(19) 0.0845(17) Uani 1 1 d .
K17 K 0.2625(5) 0.8758(4) 0.6024(3) 0.057(3) Uani 0.50 1 d P
K18 K 0.2971(5) 0.5074(5) 0.3107(3) 0.042(2) Uani 0.50 1 d P
K19 K 0.3127(5) 0.0572(5) 0.3667(3) 0.059(2) Uani 0.50 1 d P
K20 K 0.0553(7) -0.0241(5) 0.6467(3) 0.068(3) Uani 0.50 1 d P
K21 K 0.5045(5) 0.7232(5) 0.8591(3) 0.065(2) Uani 0.50 1 d P
K22 K 0.3075(7) 0.2038(6) 0.7913(4) 0.088(3) Uani 0.50 1 d P
K23 K 0.1728(4) -0.1678(4) 1.0056(2) 0.059(2) Uani 0.60 1 d P
K24 K 0.4334(16) 0.5706(15) 0.9656(9) 0.078(7) Uiso 0.20 1 d P
K25 K -0.4107(15) 0.4196(13) 0.5608(8) 0.069(6) Uiso 0.20 1 d P
P1 P -0.0165(2) 0.18000(18) 0.80105(11) 0.0190(7) Uani 1 1 d .
P2 P 0.27834(19) 0.22457(18) 0.55117(11) 0.0169(7) Uani 1 1 d .
P3 P 0.3162(2) 0.53032(19) 0.74010(12) 0.0220(8) Uani 1 1 d .
P4 P 0.28537(19) 0.23616(18) 1.02504(11) 0.0181(7) Uani 1 1 d .
O1 O -0.0577(5) 0.0489(5) 0.8777(3) 0.020(2) Uani 1 1 d .
O2 O 0.0418(5) 0.0955(5) 0.8132(3) 0.022(2) Uani 1 1 d .
O3 O 0.0570(5) -0.0442(5) 0.8343(3) 0.026(2) Uani 1 1 d .
O4 O 0.2028(5) 0.5700(5) 0.6185(3) 0.024(2) Uani 1 1 d .
O5 O -0.0606(5) 0.0484(5) 0.7693(3) 0.023(2) Uani 1 1 d .
O6 O 0.0851(5) 0.4164(5) 0.9921(3) 0.026(2) Uani 1 1 d .
O7 O 0.2245(5) 0.2036(5) 0.9274(3) 0.019(2) Uani 1 1 d .
O8 O 0.0366(5) 0.3291(5) 0.8488(3) 0.024(2) Uani 1 1 d .
O9 O -0.0142(5) 0.3428(5) 1.0031(3) 0.025(2) Uani 1 1 d .
O10 O 0.2938(5) 0.4422(5) 0.8754(3) 0.025(2) Uani 1 1 d .
O11 O 0.3029(5) 0.4264(5) 0.6382(3) 0.025(2) Uani 1 1 d .
O12 O 0.1429(6) 0.5311(5) 0.9700(3) 0.029(2) Uani 1 1 d .
O13 O 0.0732(5) 0.2030(5) 0.6741(3) 0.022(2) Uani 1 1 d .
O14 O -0.0628(5) 0.2932(5) 0.9015(3) 0.025(2) Uani 1 1 d .
O15 O 0.4170(6) 0.4724(5) 0.6510(3) 0.032(2) Uani 1 1 d .
O16 O 0.1242(5) 0.2086(5) 1.0143(3) 0.021(2) Uani 1 1 d .
O17 O 0.2138(5) 0.3009(5) 0.9960(3) 0.023(2) Uani 1 1 d .
O18 O 0.2169(5) 0.1954(5) 0.6618(3) 0.020(2) Uani 1 1 d .
O19 O -0.0578(5) 0.3669(5) 0.7718(3) 0.025(2) Uani 1 1 d .
O20 O 0.3435(5) 0.2630(5) 1.1463(3) 0.024(2) Uani 1 1 d .
O21 O 0.3568(5) 0.0149(5) 0.6356(3) 0.027(2) Uani 1 1 d .
O22 O -0.1867(5) 0.1083(5) 0.8187(3) 0.025(2) Uani 1 1 d .
O23 O -0.2049(6) 0.1049(6) 0.9132(3) 0.029(2) Uani 1 1 d .
O24 O 0.2995(5) 0.3385(5) 0.7239(3) 0.029(2) Uani 1 1 d .
O25 O -0.1188(6) 0.4414(5) 0.6788(3) 0.027(2) Uani 1 1 d .
O26 O 0.1648(5) -0.0164(5) 0.8789(3) 0.027(2) Uani 1 1 d .
O27 O 0.2791(5) 0.2418(5) 1.0769(3) 0.023(2) Uani 1 1 d .
O28 O 0.0848(5) 0.1998(5) 0.9157(3) 0.021(2) Uani 1 1 d .
O29 O -0.0217(5) 0.3526(5) 0.5475(3) 0.024(2) Uani 1 1 d .
O30 O 0.1726(5) 0.3290(5) 0.6877(3) 0.021(2) Uani 1 1 d .
O31 O 0.3398(6) 0.2473(5) 0.4208(3) 0.030(2) Uani 1 1 d .
O32 O 0.1110(5) 0.2983(5) 1.0681(3) 0.022(2) Uani 1 1 d .
O33 O -0.0749(5) 0.2962(5) 0.6680(3) 0.026(2) Uani 1 1 d .
O34 O 0.0853(5) 0.3235(5) 0.6178(3) 0.021(2) Uani 1 1 d .
O35 O 0.2549(5) 0.1657(5) 0.4346(3) 0.025(2) Uani 1 1 d .
O36 O 0.0297(5) 0.3317(5) 0.7019(3) 0.022(2) Uani 1 1 d .
O37 O 0.2979(5) 0.3872(5) 0.5433(3) 0.023(2) Uani 1 1 d .
O38 O 0.1276(5) 0.5628(5) 0.7370(3) 0.023(2) Uani 1 1 d .
O39 O 0.4602(6) 0.0776(5) 1.0476(3) 0.028(2) Uani 1 1 d .
O40 O 0.1732(5) 0.2063(5) 0.8416(3) 0.026(2) Uani 1 1 d .
O41 O 0.1651(5) 0.4791(5) 0.8241(3) 0.024(2) Uani 1 1 d .
O42 O -0.1600(5) 0.3340(5) 0.8244(3) 0.024(2) Uani 1 1 d .
O43 O 0.2099(5) 0.2912(4) 0.5615(3) 0.020(2) Uani 1 1 d .
O44 O 0.1561(5) 0.5198(5) 0.5179(3) 0.025(2) Uani 1 1 d .
O45 O 0.0443(5) 0.0828(5) 0.9140(3) 0.022(2) Uani 1 1 d .
O46 O 0.1698(5) 0.4692(5) 0.6809(3) 0.022(2) Uani 1 1 d .
O47 O -0.1040(5) 0.1790(5) 0.9030(3) 0.024(2) Uani 1 1 d .
O48 O -0.1026(5) 0.1839(5) 0.8031(3) 0.021(2) Uani 1 1 d .
O49 O 0.3078(5) 0.2857(5) 0.6470(3) 0.021(2) Uani 1 1 d .
O50 O 0.4456(5) 0.1674(5) 1.1013(3) 0.027(2) Uani 1 1 d .
O51 O 0.2059(6) 0.0803(5) 0.6361(3) 0.025(2) Uani 1 1 d .
O52 O 0.3152(5) 0.6159(5) 0.6257(3) 0.025(2) Uani 1 1 d .
O53 O 0.2986(6) 0.0462(5) 0.7196(3) 0.032(2) Uani 1 1 d .
O54 O 0.4977(5) 0.1685(5) 0.9783(3) 0.028(2) Uani 1 1 d .
O55 O 0.1748(5) 0.3364(5) 0.8604(3) 0.021(2) Uani 1 1 d .
O56 O 0.0876(5) 0.4148(5) 0.5323(3) 0.023(2) Uani 1 1 d .
O57 O 0.3538(5) 0.3474(5) 1.0648(3) 0.026(2) Uani 1 1 d .
O58 O 0.2903(5) 0.4043(5) 0.9802(3) 0.023(2) Uani 1 1 d .
O59 O 0.4436(6) 0.5824(5) 0.7848(3) 0.030(2) Uani 1 1 d .
O60 O 0.2991(5) 0.3537(5) 0.8161(3) 0.027(2) Uani 1 1 d .
O61 O 0.1554(5) 0.6675(5) 0.6742(3) 0.027(2) Uani 1 1 d .
O62 O 0.4910(5) 0.1437(5) 0.6135(3) 0.029(2) Uani 1 1 d .
O63 O 0.1102(5) 0.2110(5) 0.5745(3) 0.023(2) Uani 1 1 d .
O64 O 0.3724(5) 0.0796(5) 1.1168(3) 0.027(2) Uani 1 1 d .
O65 O 0.2459(6) 0.7463(5) 0.7494(3) 0.032(2) Uani 1 1 d .
O66 O 0.3615(5) 0.2427(5) 1.0078(3) 0.023(2) Uani 1 1 d .
O67 O 0.4833(5) 0.2600(5) 1.0336(3) 0.027(2) Uani 1 1 d .
O68 O 0.3767(5) 0.0266(5) 1.0031(3) 0.023(2) Uani 1 1 d .
O69 O 0.1521(5) 0.6727(5) 0.7604(3) 0.025(2) Uani 1 1 d .
O70 O 0.0357(5) 0.0854(5) 0.7150(3) 0.027(2) Uani 1 1 d .
O71 O 0.0887(5) 0.3239(5) 0.9361(3) 0.020(2) Uani 1 1 d .
O72 O 0.4232(6) 0.1096(5) 1.1950(3) 0.032(2) Uani 1 1 d .
O73 O 0.4455(5) 0.5758(5) 0.6758(3) 0.029(2) Uani 1 1 d .
O74 O -0.2344(6) 0.2391(5) 0.7529(3) 0.030(2) Uani 1 1 d .
O75 O 0.4278(5) 0.4193(5) 0.9978(3) 0.026(2) Uani 1 1 d .
O76 O 0.2026(6) 0.4066(5) 1.0486(3) 0.026(2) Uani 1 1 d .
O77 O 0.1813(5) 0.4160(5) 0.6024(3) 0.024(2) Uani 1 1 d .
O78 O -0.1620(5) 0.3354(5) 0.7380(3) 0.022(2) Uani 1 1 d .
O79 O 0.1596(6) -0.0106(5) 0.7750(3) 0.033(3) Uani 1 1 d .
O80 O 0.1053(6) 0.0708(5) 0.5746(3) 0.029(2) Uani 1 1 d .
O81 O 0.4284(5) 0.2903(5) 0.6002(3) 0.030(2) Uani 1 1 d .
O82 O 0.3131(6) 0.0617(5) 0.9108(3) 0.030(2) Uani 1 1 d .
O83 O 0.3579(5) 0.3264(5) 0.4750(3) 0.029(2) Uani 1 1 d .
O84 O 0.1954(5) 0.5852(5) 0.8487(3) 0.028(2) Uani 1 1 d .
O85 O 0.2264(6) 0.0836(5) 0.9892(3) 0.027(2) Uani 1 1 d .
O86 O 0.3072(6) 0.6285(5) 0.8212(3) 0.029(2) Uani 1 1 d .
O87 O -0.0137(6) 0.1672(5) 0.9799(3) 0.026(2) Uani 1 1 d .
O88 O 0.1040(5) 0.2993(5) 0.4938(3) 0.024(2) Uani 1 1 d .
O89 O 0.1891(5) 0.3152(5) 0.4195(3) 0.027(2) Uani 1 1 d .
O90 O 0.2678(6) 0.1737(5) 1.1611(3) 0.026(2) Uani 1 1 d .
O91 O 0.1598(6) 0.2041(5) 0.7466(3) 0.028(2) Uani 1 1 d .
O92 O 0.1758(5) 0.4248(5) 0.9181(3) 0.022(2) Uani 1 1 d .
O93 O 0.4385(6) 0.1442(5) 0.4928(3) 0.036(3) Uani 1 1 d .
O94 O 0.3082(5) 0.2992(5) 0.9110(3) 0.026(2) Uani 1 1 d .
O95 O 0.0531(6) 0.6147(5) 0.6454(3) 0.028(2) Uani 1 1 d .
O96 O 0.2078(5) 0.3960(5) 0.4774(3) 0.025(2) Uani 1 1 d .
O97 O -0.0068(5) 0.2193(5) 0.8369(3) 0.023(2) Uani 1 1 d .
O98 O 0.4224(6) -0.0773(5) 0.5718(3) 0.038(3) Uani 1 1 d .
O99 O 0.1879(5) 0.1501(5) 1.0994(3) 0.024(2) Uani 1 1 d .
O100 O 0.2597(6) 0.4254(6) 1.1277(3) 0.035(3) Uani 1 1 d .
O101 O 0.5417(6) 0.4693(6) 0.7482(3) 0.037(3) Uani 1 1 d .
O102 O -0.1132(6) 0.4389(5) 0.8457(3) 0.027(2) Uani 1 1 d .
O103 O -0.3064(6) 0.3792(6) 0.7782(3) 0.035(3) Uani 1 1 d .
O104 O -0.2085(6) 0.1010(5) 0.7259(3) 0.031(2) Uani 1 1 d .
O105 O 0.0735(6) -0.0733(5) 0.9309(3) 0.031(2) Uani 1 1 d .
O106 O 0.4105(6) 0.4841(5) 0.8453(3) 0.031(2) Uani 1 1 d .
O107 O 0.5167(6) 0.3622(6) 0.8181(3) 0.036(3) Uani 1 1 d .
O108 O 0.4222(5) 0.3168(5) 0.9476(3) 0.026(2) Uani 1 1 d .
O109 O 0.2662(6) 0.0237(5) 0.5662(3) 0.029(2) Uani 1 1 d .
O110 O -0.0114(5) 0.2214(5) 0.7514(3) 0.022(2) Uani 1 1 d .
O111 O 0.3789(5) 0.1489(5) 0.9409(3) 0.027(2) Uani 1 1 d .
O112 O 0.1015(6) 0.2369(5) 1.1609(3) 0.033(3) Uani 1 1 d .
O113 O 0.4091(6) 0.0941(6) 0.4155(3) 0.036(3) Uani 1 1 d .
O114 O 0.2777(5) 0.5193(5) 0.6998(3) 0.025(2) Uani 1 1 d .
O115 O -0.1114(5) 0.1806(5) 0.7054(3) 0.026(2) Uani 1 1 d .
O116 O 0.3212(6) 0.5476(6) 0.9144(3) 0.036(3) Uani 1 1 d .
O117 O 0.0697(6) -0.0695(5) 0.7454(3) 0.036(3) Uani 1 1 d .
O118 O -0.0311(6) 0.1729(5) 0.6258(3) 0.031(2) Uani 1 1 d .
O119 O 0.2667(6) 0.4106(6) 0.3900(3) 0.032(2) Uani 1 1 d .
O120 O 0.1915(5) 0.3226(5) 1.1318(3) 0.026(2) Uani 1 1 d .
O121 O 0.3700(5) 0.1321(5) 0.6594(3) 0.021(2) Uani 1 1 d .
O122 O 0.4456(6) 0.0567(5) 0.5742(3) 0.032(2) Uani 1 1 d .
O123 O 0.5191(6) 0.3576(5) 0.7163(3) 0.035(3) Uani 1 1 d .
O124 O 0.5918(5) 0.1073(5) 1.0640(3) 0.034(3) Uani 1 1 d .
O125 O 0.4017(5) 0.4761(5) 0.7494(3) 0.028(2) Uani 1 1 d .
O126 O 0.1724(5) 0.1498(5) 0.5052(3) 0.027(2) Uani 1 1 d .
O127 O 0.4487(6) -0.0623(5) 1.0923(3) 0.037(3) Uani 1 1 d .
O128 O 0.1294(6) 0.0645(5) 1.0620(3) 0.027(2) Uani 1 1 d .
O129 O -0.2293(5) 0.2389(5) 0.8439(3) 0.028(2) Uani 1 1 d .
O130 O 0.2911(6) 0.0280(5) 1.0742(3) 0.031(2) Uani 1 1 d .
O131 O 0.5771(6) 0.4489(6) 0.6586(3) 0.038(3) Uani 1 1 d .
O132 O 0.2735(6) 0.2302(5) 0.4977(3) 0.029(2) Uani 1 1 d .
O133 O 0.4860(6) 0.2310(5) 0.5294(3) 0.031(2) Uani 1 1 d .
O134 O 0.5831(6) 0.0730(6) 0.5475(3) 0.034(3) Uani 1 1 d .
O135 O 0.2736(6) 0.5251(5) 0.7852(3) 0.028(2) Uani 1 1 d .
O136 O 0.4424(6) 0.3883(5) 0.5191(3) 0.035(3) Uani 1 1 d .
O137 O 0.2893(5) 0.1566(5) 1.0225(3) 0.021(2) Uani 1 1 d .
O138 O 0.3551(6) 0.0667(5) 0.5057(3) 0.031(2) Uani 1 1 d .
O139 O 0.3818(6) 0.7019(5) 0.7088(4) 0.037(3) Uani 1 1 d .
O140 O 0.4568(6) 0.2300(5) 0.8807(3) 0.031(2) Uani 1 1 d .
O141 O 0.4551(6) 0.2017(6) 0.6926(3) 0.037(3) Uani 1 1 d .
O142 O 0.0486(6) 0.6239(5) 0.8109(3) 0.030(2) Uani 1 1 d .
O143 O 0.0888(6) 0.2422(5) 0.4190(3) 0.034(3) Uani 1 1 d .
O144 O 0.3088(6) 0.6166(5) 0.7256(3) 0.026(2) Uani 1 1 d .
O145 O 0.1058(6) 0.8144(5) 0.6934(4) 0.042(3) Uani 1 1 d .
O146 O 0.2759(6) 0.1484(5) 0.5783(3) 0.028(2) Uani 1 1 d .
O147 O 0.3297(6) 0.5260(6) 0.5642(3) 0.036(3) Uani 1 1 d .
O148 O 0.3565(5) 0.2254(5) 0.5646(3) 0.028(2) Uani 1 1 d .
O149 O 0.2499(6) 0.7404(5) 0.6591(3) 0.030(2) Uani 1 1 d .
O150 O 0.3835(7) 0.7281(6) 0.7978(4) 0.042(3) Uani 1 1 d .
O151 O 0.5681(6) 0.4601(6) 0.8429(4) 0.042(3) Uani 1 1 d .
O152 O 0.3852(6) 0.7195(6) 0.6122(4) 0.041(3) Uani 1 1 d .
O153 O 0.0575(7) 0.4441(6) 0.7574(3) 0.043(3) Uani 1 1 d .
O154 O -0.1135(7) 0.6012(7) 0.6696(4) 0.054(3) Uani 1 1 d .
O155 O -0.0347(8) 0.5311(8) 0.5690(4) 0.085(6) Uani 1 1 d .
O156 O -0.1148(7) 0.5985(6) 0.7984(4) 0.049(3) Uani 1 1 d .
O157 O -0.0351(8) 0.5260(7) 0.9219(4) 0.069(5) Uani 1 1 d .
O158 O -0.2836(9) 0.4481(9) 0.9843(5) 0.088(5) Uani 1 1 d .
O159 O -0.2403(8) 0.3590(9) 0.9091(4) 0.072(4) Uani 1 1 d .
O160 O 0.0545(8) 0.8063(7) 0.8106(4) 0.063(4) Uani 1 1 d .
O161 O -0.2506(7) 0.0004(6) 0.8246(4) 0.049(3) Uani 1 1 d .
O162 O 0.2300(6) 0.4345(5) 1.2543(3) 0.030(2) Uani 1 1 d .
O163 O 0.3814(7) -0.0222(7) 0.8356(4) 0.054(4) Uani 1 1 d .
O164 O 0.0194(7) 0.8044(6) 0.9225(4) 0.048(3) Uani 1 1 d .
O165 O 0.0397(8) 0.7932(7) 0.4803(4) 0.059(4) Uani 1 1 d .
O166 O 0.4632(7) 0.0200(5) 0.3343(3) 0.038(3) Uani 1 1 d .
O167 O 0.6369(6) 0.2322(6) 0.7022(4) 0.045(3) Uani 1 1 d .
O168 O -0.2584(10) -0.0781(9) 0.7477(5) 0.093(5) Uiso 1 1 d .
O169 O -0.4764(9) 0.0381(8) 0.7465(5) 0.076(4) Uiso 1 1 d .
O170 O -0.3046(10) 0.4756(9) 0.5417(5) 0.085(5) Uiso 1 1 d .
O171 O 0.1972(9) 0.7439(8) 0.8611(5) 0.078(4) Uiso 1 1 d .
O172 O -0.1152(9) 0.9203(8) 0.7490(5) 0.079(4) Uiso 1 1 d .
O173 O 0.1533(10) 0.7433(9) 0.5725(5) 0.091(5) Uiso 1 1 d .
O174 O 0.5525(8) 0.5962(8) 0.5879(4) 0.069(4) Uiso 1 1 d .
O175 O 0.4267(9) -0.1362(8) 0.7883(5) 0.077(4) Uiso 1 1 d .
O176 O 0.2617(9) -0.1547(8) 0.8529(5) 0.077(4) Uiso 1 1 d .
O177 O 0.2257(11) -0.0521(10) 0.9749(6) 0.075(5) Uiso 0.80 1 d P
O178 O 0.2592(9) 0.6307(8) 0.3510(5) 0.073(4) Uiso 1 1 d .
O179 O 0.0241(10) 0.1997(9) 0.3513(5) 0.089(5) Uiso 1 1 d .
O180 O 0.7594(9) -0.0110(8) 0.5371(5) 0.074(4) Uiso 1 1 d .
O181 O 0.5601(9) -0.0885(8) 1.1678(5) 0.075(4) Uiso 1 1 d .
O182 O -0.0959(11) 0.6986(10) 0.7214(6) 0.044(5) Uiso 0.60 1 d P
O183 O 0.3670(11) 0.8536(10) 0.6745(6) 0.043(5) Uiso 0.60 1 d P
O184 O 0.5868(10) 0.2784(9) 0.6096(6) 0.038(4) Uiso 0.60 1 d P
O185 O 0.4289(13) 0.3908(12) 0.2973(8) 0.054(6) Uiso 0.60 1 d P
O186 O 0.5555(11) 0.7472(10) 0.6517(6) 0.041(4) Uiso 0.60 1 d P
O187 O -0.4344(11) 0.1531(10) 0.8032(6) 0.042(4) Uiso 0.60 1 d P
O188 O 0.4226(14) 0.3793(12) 1.2012(7) 0.065(6) Uiso 0.60 1 d P
O189 O 0.3854(18) 0.7411(16) 0.9155(10) 0.077(8) Uiso 0.50 1 d P
O190 O 0.136(2) 0.8711(19) 0.4576(11) 0.069(10) Uiso 0.40 1 d P
O191 O 0.3332(13) 0.8593(12) 0.5188(7) 0.061(6) Uiso 0.60 1 d P
O192 O 0.2082(14) 0.6685(12) 0.5071(7) 0.067(6) Uiso 0.60 1 d P
O193 O 0.4374(16) 0.5956(15) 0.5398(9) 0.063(7) Uiso 0.50 1 d P
O194 O -0.3441(13) 0.0819(12) 0.6452(7) 0.062(6) Uiso 0.60 1 d P
O195 O 0.1636(14) 0.0630(12) 0.3741(7) 0.065(6) Uiso 0.60 1 d P
O196 O -0.3372(18) 0.2302(16) 0.9959(9) 0.072(8) Uiso 0.50 1 d P
O197 O -0.3705(12) 0.2192(11) 0.8632(6) 0.033(5) Uiso 0.50 1 d P
O198 O 0.4750(10) 0.1522(9) 0.2906(6) 0.021(4) Uiso 0.50 1 d P
O199 O 0.1872(17) 0.7026(16) 0.9598(9) 0.072(8) Uiso 0.50 1 d P
O200 O -0.2480(18) -0.1871(16) 0.7008(9) 0.073(8) Uiso 0.50 1 d P
O201 O -0.046(2) 0.1220(18) 0.4046(11) 0.065(9) Uiso 0.40 1 d P
O202 O 0.334(3) 0.754(3) 0.4761(15) 0.069(13) Uiso 0.30 1 d P
O203 O -0.048(2) 0.9167(18) 0.5278(11) 0.090(10) Uiso 0.50 1 d P
O204 O -0.411(2) 0.482(2) 0.9320(13) 0.051(10) Uiso 0.30 1 d P
O205 O 0.4356(15) 0.3877(14) 0.2730(9) 0.052(7) Uiso 0.50 1 d P
O206 O 0.569(2) 0.5514(19) 0.9021(11) 0.067(9) Uiso 0.40 1 d P
O207 O -0.440(2) 0.3075(19) 0.9185(11) 0.067(9) Uiso 0.40 1 d P
O208 O 0.292(3) 0.487(2) 0.2963(14) 0.065(14) Uiso 0.40 1 d P
O209 O 0.1847(12) -0.0617(11) 0.6749(7) 0.035(5) Uiso 0.50 1 d P
O210 O 0.1830(15) 0.6987(13) 0.4208(8) 0.053(6) Uiso 0.50 1 d P
O211 O 0.5284(14) 0.4721(12) 0.4761(7) 0.046(6) Uiso 0.50 1 d P
O212 O 0.3341(12) 0.2688(11) 1.2425(7) 0.038(5) Uiso 0.50 1 d P
O213 O 0.5082(15) 0.4975(14) 0.9811(8) 0.038(7) Uiso 0.40 1 d P

loop_
_atom_site_aniso_label
_atom_site_aniso_U_11
_atom_site_aniso_U_22
_atom_site_aniso_U_33
_atom_site_aniso_U_23
_atom_site_aniso_U_13
_atom_site_aniso_U_12
W1 0.0183(3) 0.0203(3) 0.0181(3) -0.0047(2) 0.0004(2) -0.0031(2)
W2 0.0167(3) 0.0186(2) 0.0168(3) -0.0016(2) 0.0002(2) -0.0042(2)
W3 0.0162(3) 0.0227(3) 0.0176(3) -0.0048(2) 0.0010(2) -0.0035(2)
W4 0.0223(3) 0.0217(3) 0.0195(3) -0.0024(2) -0.0019(2) -0.0071(2)
W5 0.0201(3) 0.0251(3) 0.0184(3) -0.0060(2) 0.0011(2) -0.0064(2)
W6 0.0213(3) 0.0233(3) 0.0242(3) -0.0062(2) 0.0005(2) -0.0065(2)
W7 0.0192(3) 0.0186(2) 0.0178(3) -0.0004(2) -0.0006(2) -0.0057(2)
W8 0.0212(3) 0.0250(3) 0.0186(3) -0.0043(2) 0.0022(2) -0.0066(2)
W9 0.0227(3) 0.0241(3) 0.0204(3) -0.0056(2) 0.0014(2) -0.0054(2)
W10 0.0180(3) 0.0241(3) 0.0249(3) 0.0002(2) -0.0017(2) -0.0045(2)
W11 0.0197(3) 0.0225(3) 0.0187(3) -0.0026(2) 0.0007(2) -0.0055(2)
W12 0.0256(3) 0.0274(3) 0.0183(3) -0.0055(2) 0.0026(2) -0.0115(2)
W13 0.0165(3) 0.0264(3) 0.0233(3) -0.0023(2) -0.0003(2) -0.0033(2)
W14 0.0190(3) 0.0275(3) 0.0267(3) 0.0011(2) 0.0012(2) -0.0087(2)
W15 0.0167(3) 0.0299(3) 0.0224(3) -0.0048(2) 0.0003(2) -0.0062(2)
W16 0.0234(3) 0.0220(3) 0.0206(3) -0.0047(2) 0.0028(2) -0.0028(2)
W17 0.0215(3) 0.0194(3) 0.0233(3) 0.0003(2) 0.0011(2) -0.0036(2)
W18 0.0232(3) 0.0266(3) 0.0265(3) -0.0062(2) 0.0067(2) -0.0041(2)
W19 0.0214(3) 0.0306(3) 0.0326(3) -0.0029(3) 0.0022(3) -0.0095(3)
W20 0.0225(3) 0.0221(3) 0.0206(3) -0.0025(2) 0.0012(2) -0.0078(2)
W21 0.0213(3) 0.0215(3) 0.0220(3) -0.0021(2) -0.0020(2) -0.0072(2)
W22 0.0238(3) 0.0257(3) 0.0186(3) -0.0007(2) 0.0034(2) -0.0066(2)
W23 0.0222(3) 0.0317(3) 0.0329(3) -0.0043(3) -0.0032(3) -0.0101(3)
W24 0.0221(3) 0.0251(3) 0.0190(3) -0.0054(2) -0.0010(2) -0.0058(2)
W25 0.0207(3) 0.0251(3) 0.0173(3) -0.0044(2) 0.0020(2) -0.0053(2)
W26 0.0202(3) 0.0211(3) 0.0232(3) -0.0021(2) 0.0009(2) -0.0022(2)
W27 0.0246(3) 0.0284(3) 0.0233(3) -0.0022(2) 0.0025(2) -0.0114(2)
W28 0.0208(3) 0.0212(3) 0.0169(3) -0.0012(2) 0.0017(2) -0.0061(2)
W29 0.0295(3) 0.0286(3) 0.0369(3) -0.0064(3) -0.0017(3) -0.0148(3)
W30 0.0217(3) 0.0244(3) 0.0175(3) -0.0036(2) 0.0011(2) -0.0073(2)
W31 0.0183(3) 0.0262(3) 0.0241(3) -0.0033(2) 0.0003(2) -0.0060(2)
W32 0.0288(3) 0.0271(3) 0.0341(3) 0.0000(3) 0.0015(3) -0.0136(3)
W33 0.0182(3) 0.0275(3) 0.0207(3) -0.0033(2) 0.0026(2) -0.0030(2)
W34 0.0225(3) 0.0205(3) 0.0304(3) -0.0035(2) 0.0039(2) -0.0022(2)
W35 0.0261(3) 0.0249(3) 0.0221(3) -0.0059(2) 0.0037(2) -0.0092(2)
W36 0.0274(3) 0.0201(3) 0.0349(3) -0.0038(2) -0.0013(3) -0.0089(2)
W37 0.0206(3) 0.0225(3) 0.0195(3) -0.0049(2) -0.0005(2) -0.0047(2)
W38 0.0227(3) 0.0325(3) 0.0221(3) -0.0065(2) 0.0012(2) -0.0129(3)
W39 0.0174(3) 0.0287(3) 0.0324(3) -0.0033(3) 0.0036(2) -0.0034(2)
W40 0.0216(3) 0.0183(3) 0.0273(3) -0.0028(2) 0.0017(2) -0.0054(2)
W41 0.0196(3) 0.0223(3) 0.0221(3) -0.0042(2) 0.0018(2) -0.0051(2)
W42 0.0217(3) 0.0277(3) 0.0187(3) -0.0022(2) -0.0012(2) -0.0043(2)
W43 0.0197(3) 0.0304(3) 0.0209(3) -0.0039(2) 0.0025(2) -0.0100(2)
W44 0.0267(3) 0.0303(3) 0.0252(3) -0.0067(2) -0.0013(2) -0.0122(3)
K1 0.0347(19) 0.0250(15) 0.0304(17) -0.0009(13) -0.0003(14) -0.0088(14)
K2 0.0267(18) 0.0442(19) 0.0336(18) -0.0061(15) 0.0017(15) -0.0104(15)
K3 0.041(2) 0.0419(19) 0.0343(19) 0.0074(15) -0.0101(16) -0.0248(17)
K4 0.041(2) 0.0423(19) 0.045(2) -0.0173(16) 0.0161(17) -0.0224(17)
K5 0.0285(18) 0.0451(19) 0.0348(19) -0.0141(16) -0.0046(15) -0.0047(16)
K6 0.064(3) 0.039(2) 0.036(2) -0.0035(16) 0.0151(19) 0.002(2)
K7 0.041(2) 0.0384(18) 0.0358(19) -0.0084(15) -0.0075(16) -0.0121(16)
K8 0.035(2) 0.057(2) 0.0285(18) -0.0032(16) 0.0026(16) -0.0065(18)
K9 0.045(2) 0.054(2) 0.102(4) -0.032(2) -0.005(2) -0.019(2)
K10 0.051(2) 0.059(2) 0.051(2) -0.0170(19) 0.0153(19) -0.026(2)
K11 0.070(3) 0.066(3) 0.075(3) -0.012(2) -0.001(3) -0.018(3)
K12 0.070(3) 0.060(3) 0.070(3) -0.012(2) 0.036(2) -0.034(2)
K13 0.081(4) 0.108(4) 0.066(3) -0.004(3) -0.006(3) -0.050(3)
K14' 0.028(7) 0.040(8) 0.023(7) 0.005(6) -0.002(6) -0.011(6)
K14 0.035(4) 0.047(4) 0.063(5) -0.024(4) 0.012(4) -0.017(3)
K15 0.067(3) 0.072(3) 0.077(3) -0.021(2) 0.013(3) -0.033(3)
K16 0.072(4) 0.055(3) 0.103(4) -0.015(3) 0.026(3) -0.006(3)
K17 0.074(6) 0.018(3) 0.060(5) 0.000(3) 0.034(4) -0.008(4)
K18 0.044(5) 0.037(4) 0.043(5) -0.003(4) 0.003(4) -0.019(4)
K19 0.051(5) 0.053(5) 0.073(6) -0.020(4) -0.012(4) -0.019(4)
K20 0.112(8) 0.061(5) 0.039(5) -0.012(4) 0.020(5) -0.044(6)
K21 0.058(6) 0.064(5) 0.076(6) -0.008(5) -0.022(5) -0.032(5)
K22 0.073(7) 0.093(8) 0.090(7) 0.004(6) -0.010(6) -0.040(6)
K23 0.035(4) 0.081(5) 0.047(4) 0.011(3) -0.002(3) -0.023(4)
P1 0.0182(18) 0.0194(16) 0.0189(17) -0.0042(14) 0.0011(14) -0.0076(14)
P2 0.0145(16) 0.0161(15) 0.0166(17) -0.0002(13) 0.0018(13) -0.0052(13)
P3 0.0178(18) 0.0225(17) 0.0234(19) -0.0021(14) 0.0008(15) -0.0077(15)
P4 0.0124(16) 0.0201(16) 0.0179(17) -0.0055(14) 0.0004(14) -0.0024(14)
O1 0.026(5) 0.023(4) 0.017(5) -0.002(4) 0.000(4) -0.018(4)
O2 0.025(5) 0.021(4) 0.015(4) -0.007(4) -0.004(4) -0.002(4)
O3 0.022(5) 0.024(5) 0.034(5) -0.006(4) 0.003(4) -0.011(4)
O4 0.020(5) 0.022(5) 0.027(5) 0.001(4) 0.000(4) -0.009(4)
O5 0.030(5) 0.028(5) 0.019(5) -0.003(4) 0.012(4) -0.021(4)
O6 0.022(5) 0.018(4) 0.025(5) 0.002(4) -0.002(4) 0.002(4)
O7 0.014(5) 0.021(4) 0.022(5) -0.006(4) 0.004(4) -0.007(4)
O8 0.020(5) 0.028(5) 0.020(5) -0.003(4) -0.003(4) -0.009(4)
O9 0.027(5) 0.025(5) 0.026(5) -0.015(4) 0.012(4) -0.010(4)
O10 0.024(5) 0.024(5) 0.017(5) -0.002(4) -0.003(4) -0.001(4)
O11 0.022(5) 0.036(5) 0.014(5) -0.009(4) 0.002(4) -0.006(4)
O12 0.026(5) 0.026(5) 0.031(5) -0.004(4) -0.003(4) -0.008(4)
O13 0.027(5) 0.022(4) 0.014(4) 0.001(4) 0.002(4) -0.011(4)
O14 0.025(5) 0.021(5) 0.025(5) -0.005(4) 0.008(4) -0.006(4)
O15 0.024(5) 0.032(5) 0.035(6) 0.000(4) 0.006(4) -0.013(4)
O16 0.020(5) 0.020(4) 0.021(5) -0.006(4) -0.002(4) -0.004(4)
O17 0.021(5) 0.027(5) 0.013(4) -0.003(4) 0.001(4) -0.002(4)
O18 0.013(4) 0.020(4) 0.021(5) -0.005(4) 0.001(4) -0.001(4)
O19 0.024(5) 0.024(5) 0.018(5) -0.001(4) 0.003(4) -0.004(4)
O20 0.020(5) 0.031(5) 0.017(5) -0.005(4) -0.002(4) -0.006(4)
O21 0.024(5) 0.022(5) 0.025(5) -0.002(4) 0.005(4) -0.002(4)
O22 0.018(5) 0.039(5) 0.021(5) -0.004(4) 0.004(4) -0.018(4)
O23 0.028(6) 0.046(6) 0.016(5) -0.008(4) 0.001(4) -0.017(5)
O24 0.023(5) 0.034(5) 0.023(5) -0.002(4) -0.002(4) -0.008(4)
O25 0.029(5) 0.025(5) 0.024(5) -0.002(4) 0.004(4) -0.010(4)
O26 0.015(5) 0.022(5) 0.036(5) -0.003(4) 0.003(4) -0.002(4)
O27 0.026(5) 0.024(5) 0.021(5) -0.011(4) 0.011(4) -0.010(4)
O28 0.015(5) 0.026(5) 0.023(5) -0.003(4) 0.001(4) -0.012(4)
O29 0.018(5) 0.020(4) 0.029(5) -0.004(4) 0.004(4) -0.005(4)
O30 0.013(5) 0.019(4) 0.028(5) 0.000(4) -0.002(4) -0.006(4)
O31 0.024(5) 0.033(5) 0.027(5) -0.007(4) 0.006(4) -0.007(4)
O32 0.012(5) 0.026(5) 0.024(5) -0.004(4) -0.002(4) -0.003(4)
O33 0.028(5) 0.022(5) 0.024(5) -0.002(4) -0.003(4) -0.007(4)
O34 0.027(5) 0.020(4) 0.010(4) 0.000(4) 0.003(4) -0.008(4)
O35 0.028(5) 0.025(5) 0.024(5) -0.009(4) 0.011(4) -0.013(4)
O36 0.025(5) 0.018(4) 0.023(5) -0.006(4) 0.007(4) -0.008(4)
O37 0.018(5) 0.028(5) 0.023(5) 0.000(4) 0.008(4) -0.014(4)
O38 0.016(5) 0.017(4) 0.027(5) 0.004(4) -0.010(4) -0.002(4)
O39 0.025(5) 0.027(5) 0.030(5) -0.006(4) 0.000(4) -0.008(4)
O40 0.030(6) 0.035(5) 0.013(5) -0.007(4) 0.004(4) -0.015(4)
O41 0.014(5) 0.029(5) 0.028(5) -0.011(4) 0.002(4) -0.006(4)
O42 0.022(5) 0.026(5) 0.018(5) -0.009(4) 0.001(4) -0.002(4)
O43 0.028(5) 0.015(4) 0.016(4) -0.006(4) 0.000(4) -0.006(4)
O44 0.016(5) 0.022(5) 0.028(5) 0.006(4) -0.003(4) -0.006(4)
O45 0.025(5) 0.017(4) 0.020(5) 0.003(4) 0.003(4) -0.008(4)
O46 0.025(5) 0.021(4) 0.017(5) -0.004(4) 0.000(4) -0.005(4)
O47 0.019(5) 0.035(5) 0.018(5) -0.011(4) 0.005(4) -0.008(4)
O48 0.009(4) 0.032(5) 0.022(5) -0.006(4) 0.001(4) -0.008(4)
O49 0.020(5) 0.023(5) 0.019(5) -0.003(4) 0.001(4) -0.008(4)
O50 0.019(5) 0.034(5) 0.029(5) -0.009(4) -0.004(4) -0.011(4)
O51 0.032(6) 0.022(5) 0.026(5) -0.013(4) 0.006(4) -0.011(4)
O52 0.026(5) 0.023(5) 0.028(5) -0.004(4) 0.006(4) -0.012(4)
O53 0.027(6) 0.029(5) 0.030(5) -0.001(4) -0.005(4) -0.006(4)
O54 0.017(5) 0.031(5) 0.025(5) 0.000(4) 0.002(4) -0.004(4)
O55 0.022(5) 0.019(4) 0.024(5) -0.003(4) 0.000(4) -0.012(4)
O56 0.021(5) 0.023(5) 0.017(5) -0.004(4) -0.008(4) -0.002(4)
O57 0.027(5) 0.021(5) 0.029(5) -0.004(4) -0.001(4) -0.011(4)
O58 0.022(5) 0.024(5) 0.020(5) -0.010(4) 0.000(4) -0.004(4)
O59 0.031(6) 0.032(5) 0.034(6) -0.012(4) 0.001(5) -0.018(5)
O60 0.021(5) 0.032(5) 0.025(5) -0.004(4) 0.001(4) -0.009(4)
O61 0.023(5) 0.026(5) 0.023(5) 0.004(4) 0.001(4) -0.007(4)
O62 0.012(5) 0.022(5) 0.039(6) 0.000(4) -0.002(4) 0.002(4)
O63 0.021(5) 0.018(4) 0.020(5) 0.001(4) 0.001(4) -0.002(4)
O64 0.019(5) 0.030(5) 0.025(5) -0.003(4) -0.003(4) -0.006(4)
O65 0.028(6) 0.033(5) 0.033(6) -0.005(4) -0.001(5) -0.012(5)
O66 0.016(5) 0.022(5) 0.027(5) -0.009(4) 0.005(4) -0.003(4)
O67 0.024(5) 0.028(5) 0.022(5) -0.006(4) -0.001(4) -0.004(4)
O68 0.023(5) 0.021(4) 0.024(5) -0.009(4) 0.002(4) -0.005(4)
O69 0.027(5) 0.027(5) 0.021(5) -0.007(4) 0.004(4) -0.011(4)
O70 0.026(5) 0.026(5) 0.026(5) -0.006(4) 0.010(4) -0.008(4)
O71 0.022(5) 0.017(4) 0.019(5) -0.007(4) 0.001(4) -0.004(4)
O72 0.036(6) 0.037(5) 0.017(5) -0.002(4) -0.004(4) -0.011(5)
O73 0.025(5) 0.029(5) 0.034(5) -0.006(4) 0.003(4) -0.015(4)
O74 0.026(5) 0.039(6) 0.023(5) -0.008(4) -0.007(4) -0.010(5)
O75 0.019(5) 0.032(5) 0.025(5) -0.002(4) 0.000(4) -0.009(4)
O76 0.032(6) 0.036(5) 0.007(4) 0.000(4) 0.001(4) -0.012(5)
O77 0.018(5) 0.029(5) 0.021(5) -0.003(4) 0.000(4) -0.008(4)
O78 0.021(5) 0.027(5) 0.020(5) -0.010(4) -0.001(4) -0.008(4)
O79 0.037(6) 0.018(5) 0.030(5) -0.006(4) -0.002(5) 0.003(4)
O80 0.039(6) 0.022(5) 0.034(5) -0.010(4) -0.003(5) -0.015(4)
O81 0.017(5) 0.041(6) 0.027(5) 0.004(4) 0.003(4) -0.013(4)
O82 0.033(6) 0.027(5) 0.021(5) -0.009(4) 0.005(4) -0.002(4)
O83 0.020(5) 0.029(5) 0.026(5) 0.003(4) 0.003(4) -0.003(4)
O84 0.015(5) 0.036(5) 0.034(5) -0.016(4) 0.006(4) -0.007(4)
O85 0.037(6) 0.028(5) 0.018(5) -0.011(4) 0.005(4) -0.011(4)
O86 0.035(6) 0.025(5) 0.024(5) -0.003(4) 0.002(4) -0.013(4)
O87 0.031(6) 0.024(5) 0.024(5) -0.005(4) -0.001(4) -0.015(4)
O88 0.016(5) 0.023(5) 0.021(5) -0.002(4) 0.001(4) 0.002(4)
O89 0.024(5) 0.023(5) 0.027(5) -0.004(4) -0.002(4) -0.005(4)
O90 0.030(6) 0.023(5) 0.016(5) -0.003(4) -0.003(4) -0.002(4)
O91 0.039(6) 0.029(5) 0.017(5) -0.009(4) 0.005(4) -0.013(5)
O92 0.019(5) 0.020(4) 0.025(5) -0.001(4) 0.001(4) -0.008(4)
O93 0.024(6) 0.034(5) 0.033(6) 0.001(5) 0.013(5) -0.001(5)
O94 0.020(5) 0.024(5) 0.019(5) -0.003(4) -0.003(4) 0.005(4)
O95 0.032(6) 0.021(5) 0.032(5) -0.007(4) 0.000(4) -0.012(4)
O96 0.020(5) 0.024(5) 0.024(5) -0.004(4) -0.001(4) -0.004(4)
O97 0.020(5) 0.030(5) 0.016(5) 0.001(4) 0.000(4) -0.009(4)
O98 0.029(6) 0.021(5) 0.045(6) -0.014(5) 0.006(5) 0.010(5)
O99 0.017(5) 0.019(4) 0.027(5) -0.001(4) 0.005(4) -0.001(4)
O100 0.028(6) 0.044(6) 0.032(6) -0.012(5) 0.001(5) -0.013(5)
O101 0.021(5) 0.046(6) 0.042(6) -0.010(5) 0.003(5) -0.014(5)
O102 0.027(5) 0.031(5) 0.023(5) -0.010(4) 0.004(4) -0.009(4)
O103 0.020(5) 0.044(6) 0.032(6) -0.009(5) -0.002(4) -0.005(5)
O104 0.038(6) 0.041(6) 0.025(5) -0.015(4) 0.007(5) -0.022(5)
O105 0.037(6) 0.022(5) 0.025(5) -0.003(4) 0.000(4) -0.006(4)
O106 0.031(6) 0.038(6) 0.025(5) -0.008(4) -0.003(4) -0.016(5)
O107 0.021(5) 0.047(6) 0.035(6) -0.007(5) -0.002(5) -0.011(5)
O108 0.021(5) 0.019(4) 0.028(5) 0.000(4) 0.002(4) -0.001(4)
O109 0.029(6) 0.025(5) 0.025(5) -0.012(4) 0.000(4) -0.002(4)
O110 0.031(5) 0.024(5) 0.015(4) -0.008(4) 0.001(4) -0.013(4)
O111 0.025(5) 0.025(5) 0.025(5) -0.009(4) 0.013(4) -0.003(4)
O112 0.035(6) 0.039(6) 0.016(5) -0.006(4) 0.004(4) -0.006(5)
O113 0.032(6) 0.046(6) 0.032(6) -0.014(5) 0.012(5) -0.018(5)
O114 0.022(5) 0.022(5) 0.023(5) -0.003(4) 0.003(4) -0.004(4)
O115 0.021(5) 0.033(5) 0.021(5) -0.009(4) -0.002(4) -0.006(4)
O116 0.036(6) 0.048(6) 0.028(5) -0.010(5) 0.013(5) -0.022(5)
O117 0.050(7) 0.032(5) 0.033(6) -0.008(4) 0.005(5) -0.023(5)
O118 0.035(6) 0.038(5) 0.018(5) -0.002(4) 0.001(4) -0.016(5)
O119 0.031(6) 0.045(6) 0.021(5) -0.004(4) 0.003(4) -0.018(5)
O120 0.024(5) 0.030(5) 0.021(5) -0.005(4) 0.001(4) -0.008(4)
O121 0.021(5) 0.019(4) 0.024(5) 0.005(4) 0.000(4) -0.015(4)
O122 0.021(5) 0.031(5) 0.045(6) -0.004(5) 0.009(5) -0.015(4)
O123 0.028(6) 0.028(5) 0.044(6) -0.008(5) 0.010(5) -0.009(5)
O124 0.018(5) 0.034(5) 0.039(6) -0.006(5) -0.004(4) -0.002(4)
O125 0.022(5) 0.029(5) 0.027(5) -0.005(4) -0.001(4) -0.006(4)
O126 0.024(5) 0.022(5) 0.024(5) -0.004(4) -0.003(4) -0.001(4)
O127 0.033(6) 0.024(5) 0.032(6) 0.003(4) 0.002(5) 0.004(5)
O128 0.031(6) 0.026(5) 0.029(5) -0.004(4) 0.005(4) -0.017(4)
O129 0.016(5) 0.036(5) 0.033(5) -0.014(4) 0.003(4) -0.009(4)
O130 0.026(5) 0.029(5) 0.026(5) -0.003(4) 0.001(4) -0.002(4)
O131 0.033(6) 0.040(6) 0.040(6) -0.010(5) 0.008(5) -0.015(5)
O132 0.027(5) 0.030(5) 0.024(5) 0.004(4) 0.005(4) -0.012(4)
O133 0.026(5) 0.024(5) 0.032(5) -0.002(4) 0.006(4) -0.004(4)
O134 0.023(5) 0.044(6) 0.033(6) -0.011(5) 0.006(4) -0.010(5)
O135 0.027(5) 0.035(5) 0.025(5) -0.007(4) 0.000(4) -0.015(4)
O136 0.027(6) 0.033(5) 0.043(6) -0.003(5) 0.006(5) -0.015(5)
O137 0.021(5) 0.020(4) 0.018(5) -0.005(4) 0.004(4) -0.005(4)
O138 0.027(6) 0.035(5) 0.029(5) -0.013(4) 0.008(4) -0.008(5)
O139 0.046(7) 0.014(5) 0.052(7) -0.004(4) -0.007(5) -0.015(5)
O140 0.031(6) 0.025(5) 0.036(6) -0.010(4) 0.004(5) -0.010(4)
O141 0.041(6) 0.045(6) 0.020(5) 0.005(4) -0.009(5) -0.019(5)
O142 0.027(6) 0.028(5) 0.029(5) -0.006(4) -0.003(4) -0.004(4)
O143 0.033(6) 0.037(6) 0.026(5) -0.010(4) 0.002(5) -0.008(5)
O144 0.032(6) 0.029(5) 0.024(5) -0.007(4) 0.001(4) -0.018(4)
O145 0.038(7) 0.018(5) 0.063(7) -0.009(5) 0.002(6) -0.004(5)
O146 0.027(5) 0.020(5) 0.028(5) 0.001(4) -0.006(4) -0.006(4)
O147 0.037(6) 0.038(6) 0.034(6) 0.001(5) -0.001(5) -0.022(5)
O148 0.015(5) 0.025(5) 0.031(5) 0.002(4) 0.000(4) 0.000(4)
O149 0.036(6) 0.021(5) 0.026(5) 0.005(4) -0.001(4) -0.011(4)
O150 0.046(7) 0.036(6) 0.049(7) -0.011(5) -0.003(5) -0.022(5)
O151 0.020(5) 0.059(7) 0.043(6) -0.012(5) -0.002(5) -0.013(5)
O152 0.029(6) 0.044(6) 0.049(7) -0.004(5) 0.010(5) -0.020(5)
O153 0.062(8) 0.057(7) 0.024(5) -0.010(5) 0.009(5) -0.038(6)
O154 0.050(8) 0.055(7) 0.052(7) -0.006(6) -0.008(6) -0.022(6)
O155 0.076(10) 0.094(10) 0.023(6) -0.027(6) -0.017(6) 0.036(9)
O156 0.049(7) 0.053(7) 0.045(7) -0.022(6) 0.015(6) -0.016(6)
O157 0.059(9) 0.074(9) 0.025(6) -0.024(6) -0.012(6) 0.028(7)
O158 0.090(12) 0.116(13) 0.110(12) -0.067(10) 0.068(10) -0.076(10)
O159 0.063(9) 0.106(11) 0.059(8) -0.045(8) 0.014(7) -0.032(9)
O160 0.078(10) 0.066(8) 0.063(8) -0.042(7) 0.033(7) -0.036(8)
O161 0.051(8) 0.052(7) 0.040(6) 0.004(5) 0.002(6) -0.025(6)
O162 0.052(7) 0.036(5) 0.011(5) -0.004(4) -0.004(4) -0.027(5)
O163 0.043(7) 0.063(8) 0.032(6) -0.008(6) -0.006(5) 0.000(6)
O164 0.045(7) 0.052(7) 0.042(7) -0.015(5) 0.009(6) -0.015(6)
O165 0.055(8) 0.071(8) 0.039(7) 0.003(6) -0.008(6) -0.025(7)
O166 0.054(7) 0.025(5) 0.041(6) -0.016(5) -0.004(5) -0.016(5)
O167 0.024(6) 0.042(6) 0.051(7) -0.013(5) -0.012(5) 0.005(5)

loop_
_atom_type_symbol
_atom_type_description
_atom_type_scat_dispersion_real
_atom_type_scat_dispersion_imag
_atom_type_scat_source
W W -0.8490 6.8722 'International Tables Vol C Tables 4.2.6.8 and 6.1.1.4'
K K 0.2009 0.2494 'International Tables Vol C Tables 4.2.6.8 and 6.1.1.4'
P P 0.1023 0.0942 'International Tables Vol C Tables 4.2.6.8 and 6.1.1.4'
O O 0.0106 0.0060 'International Tables Vol C Tables 4.2.6.8 and 6.1.1.4'
H H 0.0000 0.0000 'International Tables Vol C Tables 4.2.6.8 and 6.1.1.4'

loop_
_geom_angle_atom_site_label_1
_geom_angle_atom_site_label_2
_geom_angle_atom_site_label_3
_geom_angle
_geom_angle_site_symmetry_1
_geom_angle_site_symmetry_3
O12 W1 O92 103.0(4) . .
O12 W1 O6 100.7(4) . .
O92 W1 O6 95.6(4) . .
O12 W1 O58 100.9(4) . .
O92 W1 O58 93.2(4) . .
O6 W1 O58 154.2(3) . .
O12 W1 O76 94.2(4) . .
O92 W1 O76 162.3(4) . .
O6 W1 O76 85.2(4) . .
O58 W1 O76 79.2(4) . .
O12 W1 O17 170.6(4) . .
O92 W1 O17 84.2(3) . .
O6 W1 O17 72.4(3) . .
O58 W1 O17 84.4(3) . .
O76 W1 O17 79.1(3) . .
O12 W1 K5 41.9(3) . 2_567
O92 W1 K5 144.7(3) . 2_567
O6 W1 K5 95.4(3) . 2_567
O58 W1 K5 91.3(3) . 2_567
O76 W1 K5 52.3(3) . 2_567
O17 W1 K5 131.1(2) . 2_567
O29 W2 O34 102.4(4) . .
O29 W2 O56 99.5(4) . .
O34 W2 O56 95.8(4) . .
O29 W2 O63 101.5(4) . .
O34 W2 O63 92.7(4) . .
O56 W2 O63 155.0(4) . .
O29 W2 O88 95.0(4) . .
O34 W2 O88 162.2(4) . .
O56 W2 O88 84.9(4) . .
O63 W2 O88 80.0(3) . .
O29 W2 O43 170.8(4) . .
O34 W2 O43 84.3(4) . .
O56 W2 O43 73.3(3) . .
O63 W2 O43 84.3(3) . .
O88 W2 O43 78.8(3) . .
O29 W2 K7 42.9(3) . 2_566
O34 W2 K7 144.9(3) . 2_566
O56 W2 K7 95.4(3) . 2_566
O63 W2 K7 90.9(3) . 2_566
O88 W2 K7 52.2(3) . 2_566
O43 W2 K7 130.8(2) . 2_566
O9 W3 O71 102.7(4) . .
O9 W3 O6 99.3(4) . .
O71 W3 O6 95.1(4) . .
O9 W3 O16 101.3(4) . .
O71 W3 O16 94.2(4) . .
O6 W3 O16 155.0(4) . .
O9 W3 O32 93.5(4) . .
O71 W3 O32 163.6(4) . .
O6 W3 O32 84.9(4) . .
O16 W3 O32 79.7(3) . .
O9 W3 O17 169.5(4) . .
O71 W3 O17 84.8(4) . .
O6 W3 O17 72.5(3) . .
O16 W3 O17 85.2(4) . .
O32 W3 O17 79.5(3) . .
O9 W3 K6 41.0(3) . 2_567
O71 W3 K6 143.6(3) . 2_567
O6 W3 K6 94.3(3) . 2_567
O16 W3 K6 91.9(3) . 2_567
O32 W3 K6 52.5(3) . 2_567
O17 W3 K6 131.5(2) . 2_567
O9 W3 K5 28.5(3) . .
O71 W3 K5 76.5(3) . .
O6 W3 K5 90.6(3) . .
O16 W3 K5 114.2(3) . .
O32 W3 K5 119.9(2) . .
O17 W3 K5 153.7(2) . .
K6 W3 K5 68.27(8) 2_567 .
O24 W4 O46 101.0(4) . .
O24 W4 O30 98.9(4) . .
O46 W4 O30 91.2(4) . .
O24 W4 O11 97.5(4) . .
O46 W4 O11 89.6(4) . .
O30 W4 O11 163.1(4) . .
O24 W4 O49 93.4(4) . .
O46 W4 O49 165.6(3) . .
O30 W4 O49 87.8(4) . .
O11 W4 O49 87.3(4) . .
O24 W4 O77 175.0(4) . .
O46 W4 O77 83.3(3) . .
O30 W4 O77 83.5(4) . .
O11 W4 O77 79.9(4) . .
O49 W4 O77 82.3(3) . .
O24 W4 K3 124.8(3) . .
O46 W4 K3 44.5(3) . .
O30 W4 K3 53.6(2) . .
O11 W4 K3 118.4(3) . .
O49 W4 K3 126.3(3) . .
O77 W4 K3 60.1(2) . .
O24 W4 K22 36.2(4) . .
O46 W4 K22 113.0(3) . .
O30 W4 K22 65.2(3) . .
O11 W4 K22 129.5(3) . .
O49 W4 K22 79.6(3) . .
O77 W4 K22 144.1(3) . .
K3 W4 K22 108.37(18) . .
O40 W5 O28 97.6(4) . .
O40 W5 O8 99.6(4) . .
O28 W5 O8 88.0(4) . .
O40 W5 O55 99.3(4) . .
O28 W5 O55 163.0(4) . .
O8 W5 O55 89.8(4) . .
O40 W5 O7 95.9(4) . .
O28 W5 O7 88.8(4) . .
O8 W5 O7 164.4(3) . .
O55 W5 O7 88.8(4) . .
O40 W5 O71 177.0(4) . .
O28 W5 O71 80.3(3) . .
O8 W5 O71 82.6(3) . .
O55 W5 O71 82.7(3) . .
O7 W5 O71 81.9(3) . .
O40 W5 K4 122.8(3) . .
O28 W5 K4 118.0(2) . .
O8 W5 K4 44.5(3) . .
O55 W5 K4 51.7(3) . .
O7 W5 K4 125.7(3) . .
O71 W5 K4 60.2(2) . .
O40 W5 K22 35.8(4) . .
O28 W5 K22 129.7(3) . .
O8 W5 K22 111.9(3) . .
O55 W5 K22 66.4(3) . .
O7 W5 K22 81.6(3) . .
O71 W5 K22 145.1(3) . .
K4 W5 K22 107.27(16) . .
O142 W6 O84 98.8(4) . .
O142 W6 O69 99.9(4) . .
O84 W6 O69 91.0(4) . .
O142 W6 O41 98.3(4) . .
O84 W6 O41 88.0(4) . .
O69 W6 O41 161.7(4) . .
O142 W6 O38 102.0(4) . .
O84 W6 O38 159.1(4) . .
O69 W6 O38 87.4(4) . .
O41 W6 O38 87.1(4) . .
O142 W6 O135 172.6(4) . .
O84 W6 O135 74.5(3) . .
O69 W6 O135 83.5(4) . .
O41 W6 O135 78.6(4) . .
O38 W6 O135 84.6(3) . .
O142 W6 K11 46.8(3) . .
O84 W6 K11 110.3(3) . .
O69 W6 K11 55.4(3) . .
O41 W6 K11 141.4(3) . .
O38 W6 K11 85.8(2) . .
O135 W6 K11 138.1(3) . .
O142 W6 K4 53.1(3) . .
O84 W6 K4 104.1(3) . .
O69 W6 K4 150.3(3) . .
O41 W6 K4 46.6(3) . .
O38 W6 K4 87.0(3) . .
O135 W6 K4 124.9(2) . .
K11 W6 K4 95.14(11) . .
O142 W6 K6 48.9(3) . .
O84 W6 K6 50.0(3) . .
O69 W6 K6 96.2(3) . .
O41 W6 K6 97.1(3) . .
O38 W6 K6 150.9(3) . .
O135 W6 K6 124.5(2) . .
K11 W6 K6 73.00(9) . .
K4 W6 K6 75.63(9) . .
O44 W7 O77 102.7(4) . .
O44 W7 O56 99.9(4) . .
O77 W7 O56 95.9(4) . .
O44 W7 O37 101.1(4) . .
O77 W7 O37 94.1(4) . .
O56 W7 O37 154.2(4) . .
O44 W7 O96 94.2(4) . .
O77 W7 O96 162.7(4) . .
O56 W7 O96 84.9(4) . .
O37 W7 O96 78.7(4) . .
O44 W7 O43 169.3(4) . .
O77 W7 O43 85.2(3) . .
O56 W7 O43 71.9(3) . .
O37 W7 O43 85.3(3) . .
O96 W7 O43 78.6(3) . .
O44 W7 K8 42.4(3) . 2_566
O77 W7 K8 145.0(3) . 2_566
O56 W7 K8 93.3(2) . 2_566
O37 W7 K8 92.1(2) . 2_566
O96 W7 K8 51.8(2) . 2_566
O43 W7 K8 129.7(2) . 2_566
O60 W8 O55 100.0(4) . .
O60 W8 O10 98.0(4) . .
O55 W8 O10 162.0(4) . .
O60 W8 O41 99.6(4) . .
O55 W8 O41 90.4(4) . .
O10 W8 O41 87.5(4) . .
O60 W8 O94 96.2(4) . .
O55 W8 O94 89.3(4) . .
O10 W8 O94 87.9(4) . .
O41 W8 O94 164.0(3) . .
O60 W8 O92 177.1(4) . .
O55 W8 O92 82.6(4) . .
O10 W8 O92 79.4(4) . .
O41 W8 O92 81.6(3) . .
O94 W8 O92 82.5(3) . .
O60 W8 K4 122.9(3) . .
O55 W8 K4 53.0(2) . .
O10 W8 K4 116.5(3) . .
O41 W8 K4 43.6(3) . .
O94 W8 K4 127.1(3) . .
O92 W8 K4 59.7(2) . .
O143 W9 O88 102.5(4) . .
O143 W9 O126 103.2(5) . .
O88 W9 O126 89.7(4) . .
O143 W9 O89 100.2(4) . .
O88 W9 O89 91.5(4) . .
O126 W9 O89 155.8(4) . .
O143 W9 O35 102.0(4) . .
O88 W9 O35 155.6(4) . .
O126 W9 O35 84.9(4) . .
O89 W9 O35 84.1(4) . .
O143 W9 O132 170.2(4) . .
O88 W9 O132 84.4(4) . .
O126 W9 O132 83.6(4) . .
O89 W9 O132 72.4(3) . .
O35 W9 O132 71.3(4) . .
O143 W9 K7 51.0(3) . 2_566
O88 W9 K7 51.6(3) . 2_566
O126 W9 K7 97.2(3) . 2_566
O89 W9 K7 102.4(3) . 2_566
O35 W9 K7 152.8(3) . 2_566
O132 W9 K7 135.9(2) . 2_566
O141 W10 O49 103.9(4) . .
O141 W10 O121 103.3(4) . .
O49 W10 O121 91.9(4) . .
O141 W10 O81 101.6(5) . .
O49 W10 O81 88.9(4) . .
O121 W10 O81 154.1(4) . .
O141 W10 O62 99.3(4) . .
O49 W10 O62 156.4(4) . .
O121 W10 O62 87.1(4) . .
O81 W10 O62 82.0(4) . .
O141 W10 O148 169.0(4) . .
O49 W10 O148 84.7(3) . .
O121 W10 O148 83.0(3) . .
O81 W10 O148 71.3(4) . .
O62 W10 O148 71.8(3) . .
O25 W11 O36 98.8(4) . .
O25 W11 O19 102.5(4) . .
O36 W11 O19 89.4(4) . .
O25 W11 O78 100.3(4) . .
O36 W11 O78 160.8(3) . .
O19 W11 O78 85.8(4) . .
O25 W11 O33 98.4(4) . .
O36 W11 O33 88.5(4) . .
O19 W11 O33 159.1(4) . .
O78 W11 O33 89.4(4) . .
O25 W11 O110 172.9(3) . .
O36 W11 O110 79.3(3) . .
O19 W11 O110 84.4(3) . .
O78 W11 O110 81.8(3) . .
O33 W11 O110 74.8(3) . .
O25 W11 K3 52.7(3) . .
O36 W11 K3 47.7(3) . .
O19 W11 K3 88.6(3) . .
O78 W11 K3 150.4(3) . .
O33 W11 K3 105.1(3) . .
O110 W11 K3 126.6(2) . .
O25 W11 K8 45.8(3) . .
O36 W11 K8 96.6(3) . .
O19 W11 K8 148.2(3) . .
O78 W11 K8 97.3(3) . .
O33 W11 K8 52.6(3) . .
O110 W11 K8 127.3(2) . .
K3 W11 K8 73.14(8) . .
O25 W11 K18 49.3(4) . 2_566
O36 W11 K18 148.1(3) . 2_566
O19 W11 K18 97.0(3) . 2_566
O78 W11 K18 51.1(3) . 2_566
O33 W11 K18 95.7(3) . 2_566
O110 W11 K18 132.3(3) . 2_566
K3 W11 K18 101.04(13) . 2_566
K8 W11 K18 62.74(14) . 2_566
O118 W12 O70 102.1(4) . .
O118 W12 O13 101.0(4) . .
O70 W12 O13 91.5(4) . .
O118 W12 O115 99.5(4) . .
O70 W12 O115 87.3(4) . .
O13 W12 O115 159.2(4) . .
O118 W12 O33 100.9(4) . .
O70 W12 O33 156.8(4) . .
O13 W12 O33 86.5(4) . .
O115 W12 O33 86.5(4) . .
O118 W12 O110 173.0(4) . .
O70 W12 O110 84.9(3) . .
O13 W12 O110 78.7(3) . .
O115 W12 O110 80.5(3) . .
O33 W12 O110 72.1(3) . .
O124 W13 O67 101.3(5) . .
O124 W13 O50 102.6(4) . .
O67 W13 O50 88.7(4) . .
O124 W13 O39 103.4(4) . .
O67 W13 O39 155.3(4) . .
O50 W13 O39 85.0(4) . .
O124 W13 O54 102.4(4) . .
O67 W13 O54 87.3(4) . .
O50 W13 O54 155.1(4) . .
O39 W13 O54 88.4(4) . .
O124 W13 O66 170.8(4) . .
O67 W13 O66 71.6(4) . .
O50 W13 O66 83.4(3) . .
O39 W13 O66 83.9(3) . .
O54 W13 O66 72.0(3) . .
O124 W13 K14 59.9(3) . 1_655
O67 W13 K14 89.1(3) . 1_655
O50 W13 K14 161.5(3) . 1_655
O39 W13 K14 104.0(3) . 1_655
O54 W13 K14 43.1(3) . 1_655
O66 W13 K14 113.3(2) . 1_655
O124 W13 K21 82.8(4) . 2_667
O67 W13 K21 51.6(3) . 2_667
O50 W13 K21 46.9(3) . 2_667
O39 W13 K21 131.1(3) . 2_667
O54 W13 K21 138.5(3) . 2_667
O66 W13 K21 96.7(2) . 2_667
K14 W13 K21 119.84(18) 1_655 2_667
O136 W14 O37 103.4(4) . .
O136 W14 O81 100.7(5) . .
O37 W14 O81 92.9(4) . .
O136 W14 O133 100.1(4) . .
O37 W14 O133 156.2(4) . .
O81 W14 O133 86.5(4) . .
O136 W14 O83 102.4(4) . .
O37 W14 O83 85.5(4) . .
O81 W14 O83 156.6(4) . .
O133 W14 O83 85.7(4) . .
O136 W14 O148 172.0(4) . .
O37 W14 O148 82.3(3) . .
O81 W14 O148 73.1(4) . .
O133 W14 O148 74.7(4) . .
O83 W14 O148 83.6(4) . .
O136 W14 K12 85.1(3) . 2_666
O37 W14 K12 135.4(3) . 2_666
O81 W14 K12 129.0(3) . 2_666
O133 W14 K12 43.0(3) . 2_666
O83 W14 K12 50.1(3) . 2_666
O148 W14 K12 94.9(2) . 2_666
O103 W15 O74 102.8(4) . .
O103 W15 O129 101.9(4) . .
O74 W15 O129 91.5(4) . .
O103 W15 O78 100.8(4) . .
O74 W15 O78 90.9(4) . .
O129 W15 O78 156.0(4) . .
O103 W15 O42 99.3(4) . .
O74 W15 O42 157.6(4) . .
O129 W15 O42 87.1(4) . .
O78 W15 O42 81.7(4) . .
O103 W15 O48 174.2(4) . .
O74 W15 O48 74.2(3) . .
O129 W15 O48 73.3(3) . .
O78 W15 O48 84.4(3) . .
O42 W15 O48 84.0(3) . .
O103 W15 K9 46.7(4) . 2_567
O74 W15 K9 149.5(3) . 2_567
O129 W15 K9 95.6(3) . 2_567
O78 W15 K9 94.3(3) . 2_567
O42 W15 K9 52.6(2) . 2_567
O48 W15 K9 136.2(2) . 2_567
O103 W15 K18 48.8(4) . 2_566
O74 W15 K18 97.6(3) . 2_566
O129 W15 K18 150.6(3) . 2_566
O78 W15 K18 52.2(3) . 2_566
O42 W15 K18 94.5(3) . 2_566
O48 W15 K18 136.1(2) . 2_566
K9 W15 K18 63.35(16) 2_567 2_566
O82 W16 O7 102.5(4) . .
O82 W16 O111 103.1(5) . .
O7 W16 O111 90.5(4) . .
O82 W16 O85 101.8(5) . .
O7 W16 O85 86.9(4) . .
O111 W16 O85 155.0(4) . .
O82 W16 O68 101.6(4) . .
O7 W16 O68 155.4(3) . .
O111 W16 O68 88.7(4) . .
O85 W16 O68 83.6(4) . .
O82 W16 O137 171.0(4) . .
O7 W16 O137 83.1(3) . .
O111 W16 O137 83.8(3) . .
O85 W16 O137 71.1(3) . .
O68 W16 O137 72.4(3) . .
O53 W17 O18 103.3(4) . .
O53 W17 O21 100.7(4) . .
O18 W17 O21 155.7(4) . .
O53 W17 O121 104.3(4) . .
O18 W17 O121 88.3(4) . .
O21 W17 O121 89.4(4) . .
O53 W17 O51 101.4(4) . .
O18 W17 O51 86.7(4) . .
O21 W17 O51 84.9(4) . .
O121 W17 O51 154.3(4) . .
O53 W17 O146 170.9(4) . .
O18 W17 O146 82.3(3) . .
O21 W17 O146 73.4(3) . .
O121 W17 O146 82.9(3) . .
O51 W17 O146 71.5(4) . .
O113 W18 O35 101.1(4) . .
O113 W18 O31 102.3(4) . .
O35 W18 O31 89.1(4) . .
O113 W18 O93 103.3(4) . .
O35 W18 O93 155.3(4) . .
O31 W18 O93 89.2(4) . .
O113 W18 O138 102.3(4) . .
O35 W18 O138 87.7(4) . .
O31 W18 O138 155.3(4) . .
O93 W18 O138 83.6(4) . .
O113 W18 O132 172.0(4) . .
O35 W18 O132 73.0(3) . .
O31 W18 O132 72.5(3) . .
O93 W18 O132 83.0(4) . .
O138 W18 O132 83.2(3) . .
O113 W18 K19 44.2(4) . .
O35 W18 K19 57.5(3) . .
O31 W18 K19 106.3(3) . .
O93 W18 K19 145.8(3) . .
O138 W18 K19 92.5(3) . .
O132 W18 K19 130.5(3) . .
O113 W18 K12 84.1(4) . 2_666
O35 W18 K12 141.2(3) . 2_666
O31 W18 K12 52.5(3) . 2_666
O93 W18 K12 46.5(3) . 2_666
O138 W18 K12 129.2(3) . 2_666
O132 W18 K12 97.1(3) . 2_666
K19 W18 K12 121.91(17) . 2_666
O123 W19 O131 102.7(5) . .
O123 W19 O15 93.8(5) . .
O131 W19 O15 102.8(4) . .
O123 W19 O101 98.4(5) . .
O131 W19 O101 98.7(5) . .
O15 W19 O101 152.2(4) . .
O123 W19 O73 162.9(4) . .
O131 W19 O73 94.0(4) . .
O15 W19 O73 78.5(4) . .
O101 W19 O73 82.8(4) . .
O123 W19 O125 84.8(4) . .
O131 W19 O125 169.2(4) . .
O15 W19 O125 84.3(4) . .
O101 W19 O125 72.2(4) . .
O73 W19 O125 79.3(3) . .
O123 W19 K2 32.1(3) . .
O131 W19 K2 134.8(3) . .
O15 W19 K2 86.2(3) . .
O101 W19 K2 91.0(3) . .
O73 W19 K2 131.1(3) . .
O125 W19 K2 52.9(2) . .
O105 W20 O26 102.2(4) . .
O105 W20 O3 99.5(4) . .
O26 W20 O3 97.5(4) . .
O105 W20 O45 100.7(4) . .
O26 W20 O45 94.0(4) . .
O3 W20 O45 154.1(3) . .
O105 W20 O1 93.1(4) . .
O26 W20 O1 164.2(4) . .
O3 W20 O1 84.0(4) . .
O45 W20 O1 78.8(4) . .
O105 W20 O2 169.8(4) . .
O26 W20 O2 85.9(4) . .
O3 W20 O2 73.0(3) . .
O45 W20 O2 84.8(3) . .
O1 W20 O2 79.5(3) . .
O105 W20 K13 51.2(3) . .
O26 W20 K13 95.1(3) . .
O3 W20 K13 150.1(3) . .
O45 W20 K13 50.3(2) . .
O1 W20 K13 91.1(2) . .
O2 W20 K13 135.1(2) . .
O105 W20 K13 51.3(3) . 2_557
O26 W20 K13 135.8(3) . 2_557
O3 W20 K13 119.3(3) . 2_557
O45 W20 K13 63.9(3) . 2_557
O1 W20 K13 53.2(2) . 2_557
O2 W20 K13 126.0(2) . 2_557
K13 W20 K13 40.91(16) . 2_557
O105 W20 K10 76.3(4) . .
O26 W20 K10 136.7(3) . .
O3 W20 K10 42.3(3) . .
O45 W20 K10 129.1(3) . .
O1 W20 K10 51.2(2) . .
O2 W20 K10 93.6(2) . .
K13 W20 K10 114.31(11) . .
K13 W20 K10 77.21(10) 2_557 .
O105 W20 K1 135.5(4) . .
O26 W20 K1 33.3(3) . .
O3 W20 K1 90.3(3) . .
O45 W20 K1 86.6(3) . .
O1 W20 K1 131.3(2) . .
O2 W20 K1 52.8(2) . .
K13 W20 K1 114.36(10) . .
K13 W20 K1 149.64(10) 2_557 .
K10 W20 K1 131.15(7) . .
O95 W21 O61 100.6(4) . .
O95 W21 O4 98.0(4) . .
O61 W21 O4 91.4(4) . .
O95 W21 O38 102.3(4) . .
O61 W21 O38 89.6(4) . .
O4 W21 O38 159.0(4) . .
O95 W21 O46 97.3(4) . .
O61 W21 O46 162.0(4) . .
O4 W21 O46 86.3(4) . .
O38 W21 O46 86.4(4) . .
O95 W21 O114 171.3(4) . .
O61 W21 O114 84.1(4) . .
O4 W21 O114 74.4(3) . .
O38 W21 O114 84.9(3) . .
O46 W21 O114 78.1(4) . .
O95 W21 K3 49.9(3) . .
O61 W21 K3 148.8(3) . .
O4 W21 K3 101.9(3) . .
O38 W21 K3 87.8(3) . .
O46 W21 K3 48.6(3) . .
O114 W21 K3 126.5(2) . .
O95 W21 K7 47.1(3) . .
O61 W21 K7 92.3(3) . .
O4 W21 K7 51.7(3) . .
O38 W21 K7 149.2(3) . .
O46 W21 K7 100.2(2) . .
O114 W21 K7 125.9(2) . .
K3 W21 K7 75.02(8) . .
O119 W22 O96 103.2(4) . .
O119 W22 O83 103.1(5) . .
O96 W22 O83 88.9(4) . .
O119 W22 O89 100.2(4) . .
O96 W22 O89 92.2(4) . .
O83 W22 O89 155.7(4) . .
O119 W22 O31 101.8(4) . .
O96 W22 O31 155.0(4) . .
O83 W22 O31 85.1(4) . .
O89 W22 O31 83.7(4) . .
O119 W22 O132 170.1(4) . .
O96 W22 O132 84.3(4) . .
O83 W22 O132 83.2(4) . .
O89 W22 O132 72.7(3) . .
O31 W22 O132 71.0(3) . .
O119 W22 K8 51.3(3) . 2_566
O96 W22 K8 51.9(3) . 2_566
O83 W22 K8 99.3(3) . 2_566
O89 W22 K8 100.5(3) . 2_566
O31 W22 K8 153.1(3) . 2_566
O132 W22 K8 135.8(2) . 2_566
O119 W22 K12 88.6(3) . 2_666
O96 W22 K12 133.5(3) . 2_666
O83 W22 K12 44.7(3) . 2_666
O89 W22 K12 130.2(3) . 2_666
O31 W22 K12 46.6(3) . 2_666
O132 W22 K12 90.9(2) . 2_666
K8 W22 K12 121.79(9) 2_566 2_666
O151 W23 O107 103.6(5) . .
O151 W23 O101 100.8(5) . .
O107 W23 O101 98.8(4) . .
O151 W23 O106 99.9(4) . .
O107 W23 O106 94.9(4) . .
O101 W23 O106 151.6(4) . .
O151 W23 O59 91.8(4) . .
O107 W23 O59 163.8(4) . .
O101 W23 O59 82.6(4) . .
O106 W23 O59 77.6(4) . .
O151 W23 O125 170.4(4) . .
O107 W23 O125 85.1(4) . .
O101 W23 O125 73.4(4) . .
O106 W23 O125 83.2(4) . .
O59 W23 O125 79.9(3) . .
O151 W23 K2 136.9(4) . .
O107 W23 K2 33.3(3) . .
O101 W23 K2 89.7(3) . .
O106 W23 K2 88.2(3) . .
O59 W23 K2 131.2(3) . .
O125 W23 K2 51.9(2) . .
O100 W24 O76 103.0(4) . .
O100 W24 O57 102.5(5) . .
O76 W24 O57 89.3(4) . .
O100 W24 O120 100.3(4) . .
O76 W24 O120 91.3(4) . .
O57 W24 O120 156.4(4) . .
O100 W24 O20 101.2(4) . .
O76 W24 O20 155.8(4) . .
O57 W24 O20 85.6(4) . .
O120 W24 O20 84.2(4) . .
O100 W24 O27 170.3(4) . .
O76 W24 O27 84.2(4) . .
O57 W24 O27 83.7(3) . .
O120 W24 O27 72.9(3) . .
O20 W24 O27 71.7(3) . .
O100 W24 K5 51.8(3) . 2_567
O76 W24 K5 51.4(3) . 2_567
O57 W24 K5 97.2(3) . 2_567
O120 W24 K5 101.5(3) . 2_567
O20 W24 K5 152.8(3) . 2_567
O27 W24 K5 135.5(2) . 2_567
O100 W24 K21 83.1(4) . 2_667
O76 W24 K21 138.5(3) . 2_667
O57 W24 K21 49.8(3) . 2_667
O120 W24 K21 128.4(3) . 2_667
O20 W24 K21 45.4(3) . 2_667
O27 W24 K21 95.7(3) . 2_667
K5 W24 K21 118.76(14) 2_567 2_667
O112 W25 O32 103.3(4) . .
O112 W25 O99 101.9(5) . .
O32 W25 O99 89.0(4) . .
O112 W25 O120 102.2(4) . .
O32 W25 O120 91.6(4) . .
O99 W25 O120 155.2(4) . .
O112 W25 O90 102.1(4) . .
O32 W25 O90 154.5(4) . .
O99 W25 O90 84.9(4) . .
O120 W25 O90 84.0(4) . .
O112 W25 O27 170.8(4) . .
O32 W25 O27 84.3(4) . .
O99 W25 O27 83.2(3) . .
O120 W25 O27 72.1(3) . .
O90 W25 O27 70.5(3) . .
O112 W25 K6 52.2(3) . 2_567
O32 W25 K6 51.2(3) . 2_567
O99 W25 K6 97.5(3) . 2_567
O120 W25 K6 102.2(3) . 2_567
O90 W25 K6 154.2(3) . 2_567
O27 W25 K6 135.3(2) . 2_567
O112 W25 K10 52.1(4) . 2_557
O32 W25 K10 100.2(3) . 2_557
O99 W25 K10 49.8(3) . 2_557
O120 W25 K10 153.4(3) . 2_557
O90 W25 K10 94.6(3) . 2_557
O27 W25 K10 132.4(2) . 2_557
K6 W25 K10 68.61(9) 2_567 2_557
O127 W26 O39 104.8(5) . .
O127 W26 O68 102.0(4) . .
O39 W26 O68 90.7(4) . .
O127 W26 O130 98.8(5) . .
O39 W26 O130 156.4(4) . .
O68 W26 O130 86.7(4) . .
O127 W26 O64 102.2(4) . .
O39 W26 O64 85.9(4) . .
O68 W26 O64 155.6(3) . .
O130 W26 O64 86.9(4) . .
O127 W26 O137 169.0(5) . .
O39 W26 O137 84.8(3) . .
O68 W26 O137 71.9(3) . .
O130 W26 O137 72.1(3) . .
O64 W26 O137 83.7(3) . .
O127 W26 K14 59.8(4) . 2_557
O39 W26 K14 140.4(3) . 2_557
O68 W26 K14 61.3(3) . 2_557
O130 W26 K14 56.2(3) . 2_557
O64 W26 K14 131.2(3) . 2_557
O137 W26 K14 109.3(2) . 2_557
O127 W26 K14' 50.1(5) . 2_557
O39 W26 K14' 142.3(4) . 2_557
O68 W26 K14' 72.0(4) . 2_557
O130 W26 K14' 58.2(4) . 2_557
O64 W26 K14' 123.2(4) . 2_557
O137 W26 K14' 118.9(3) . 2_557
K14 W26 K14' 11.50(16) 2_557 2_557
O147 W27 O15 103.7(5) . .
O147 W27 O11 100.6(4) . .
O15 W27 O11 92.7(4) . .
O147 W27 O52 98.2(4) . .
O15 W27 O52 87.0(4) . .
O11 W27 O52 160.6(4) . .
O147 W27 O4 100.1(4) . .
O15 W27 O4 155.9(4) . .
O11 W27 O4 86.4(4) . .
O52 W27 O4 86.1(4) . .
O147 W27 O114 172.2(4) . .
O15 W27 O114 83.9(4) . .
O11 W27 O114 80.1(3) . .
O52 W27 O114 80.6(3) . .
O4 W27 O114 72.2(3) . .
O91 W28 O13 98.6(4) . .
O91 W28 O18 97.3(4) . .
O13 W28 O18 89.1(4) . .
O91 W28 O30 99.2(4) . .
O13 W28 O30 162.1(3) . .
O18 W28 O30 90.6(4) . .
O91 W28 O36 98.2(4) . .
O13 W28 O36 87.1(4) . .
O18 W28 O36 164.5(3) . .
O30 W28 O36 88.5(4) . .
O91 W28 O34 177.6(4) . .
O13 W28 O34 79.8(3) . .
O18 W28 O34 84.6(3) . .
O30 W28 O34 82.3(3) . .
O36 W28 O34 80.0(3) . .
O91 W28 K3 121.4(3) . .
O13 W28 K3 115.5(2) . .
O18 W28 K3 127.5(3) . .
O30 W28 K3 52.2(2) . .
O36 W28 K3 42.9(3) . .
O34 W28 K3 58.1(2) . .
O150 W29 O59 103.2(5) . .
O150 W29 O86 102.4(5) . .
O59 W29 O86 91.0(4) . .
O150 W29 O139 99.8(5) . .
O59 W29 O139 93.1(4) . .
O86 W29 O139 155.9(4) . .
O150 W29 O65 98.0(5) . .
O59 W29 O65 158.7(4) . .
O86 W29 O65 82.6(4) . .
O139 W29 O65 85.1(4) . .
O150 W29 O144 167.5(4) . .
O59 W29 O144 86.8(4) . .
O86 W29 O144 84.6(4) . .
O139 W29 O144 71.9(4) . .
O65 W29 O144 72.4(4) . .
O150 W29 K16 46.3(4) . 1_565
O59 W29 K16 144.2(3) . 1_565
O86 W29 K16 111.4(3) . 1_565
O139 W29 K16 77.8(3) . 1_565
O65 W29 K16 56.0(3) . 1_565
O144 W29 K16 121.6(2) . 1_565
O87 W30 O45 101.0(4) . .
O87 W30 O28 99.9(4) . .
O45 W30 O28 92.3(4) . .
O87 W30 O14 101.0(4) . .
O45 W30 O14 157.9(4) . .
O28 W30 O14 86.1(4) . .
O87 W30 O47 99.0(4) . .
O45 W30 O47 87.5(4) . .
O28 W30 O47 160.8(4) . .
O14 W30 O47 86.9(4) . .
O87 W30 O97 174.3(4) . .
O45 W30 O97 84.7(3) . .
O28 W30 O97 79.9(3) . .
O14 W30 O97 73.3(3) . .
O47 W30 O97 80.9(3) . .
O87 W30 K13 51.0(3) . .
O45 W30 K13 50.1(3) . .
O28 W30 K13 98.0(3) . .
O14 W30 K13 152.0(3) . .
O47 W30 K13 96.6(3) . .
O97 W30 K13 134.7(2) . .
O87 W30 K23 49.8(4) . 2_557
O45 W30 K23 101.4(3) . 2_557
O28 W30 K23 148.4(3) . 2_557
O14 W30 K23 91.2(3) . 2_557
O47 W30 K23 49.6(3) . 2_557
O97 W30 K23 129.3(2) . 2_557
K13 W30 K23 70.89(13) . 2_557
O75 W31 O58 103.7(4) . .
O75 W31 O108 101.6(4) . .
O58 W31 O108 91.5(4) . .
O75 W31 O67 101.2(4) . .
O58 W31 O67 155.1(4) . .
O108 W31 O67 85.6(3) . .
O75 W31 O57 101.8(4) . .
O58 W31 O57 86.2(4) . .
O108 W31 O57 156.3(4) . .
O67 W31 O57 86.6(4) . .
O75 W31 O66 171.9(4) . .
O58 W31 O66 82.2(4) . .
O108 W31 O66 72.4(4) . .
O67 W31 O66 73.4(4) . .
O57 W31 O66 83.9(3) . .
O152 W32 O73 105.1(5) . .
O152 W32 O52 101.1(5) . .
O73 W32 O52 90.0(4) . .
O152 W32 O139 99.2(5) . .
O73 W32 O139 91.5(4) . .
O52 W32 O139 158.5(4) . .
O152 W32 O149 97.2(4) . .
O73 W32 O149 157.7(4) . .
O52 W32 O149 86.2(4) . .
O139 W32 O149 84.4(4) . .
O152 W32 O144 166.4(4) . .
O73 W32 O144 85.5(4) . .
O52 W32 O144 87.1(4) . .
O139 W32 O144 71.6(4) . .
O149 W32 O144 72.4(3) . .
O152 W32 K17 49.7(4) . .
O73 W32 K17 151.3(4) . .
O52 W32 K17 107.0(3) . .
O139 W32 K17 81.1(3) . .
O149 W32 K17 49.5(3) . .
O144 W32 K17 117.7(2) . .
O140 W33 O94 103.0(4) . .
O140 W33 O111 104.2(4) . .
O94 W33 O111 88.4(4) . .
O140 W33 O108 100.4(4) . .
O94 W33 O108 87.2(4) . .
O111 W33 O108 155.4(4) . .
O140 W33 O54 101.3(4) . .
O94 W33 O54 155.4(4) . .
O111 W33 O54 89.3(4) . .
O108 W33 O54 84.8(4) . .
O140 W33 O66 170.2(4) . .
O94 W33 O66 82.4(3) . .
O111 W33 O66 84.0(3) . .
O108 W33 O66 71.5(3) . .
O54 W33 O66 73.0(3) . .
O140 W33 K14' 57.4(4) . 1_655
O94 W33 K14' 157.2(4) . 1_655
O111 W33 K14' 106.9(3) . 1_655
O108 W33 K14' 85.4(4) . 1_655
O54 W33 K14' 44.7(3) . 1_655
O66 W33 K14' 115.3(3) . 1_655
O98 W34 O138 104.5(4) . .
O98 W34 O109 101.1(5) . .
O138 W34 O109 89.0(4) . .
O98 W34 O122 104.4(5) . .
O138 W34 O122 86.4(4) . .
O109 W34 O122 154.4(4) . .
O98 W34 O21 101.7(4) . .
O138 W34 O21 153.7(4) . .
O109 W34 O21 86.4(4) . .
O122 W34 O21 86.7(4) . .
O98 W34 K17 62.1(4) . 1_545
O138 W34 K17 113.1(4) . 1_545
O109 W34 K17 42.3(3) . 1_545
O122 W34 K17 158.0(3) . 1_545
O21 W34 K17 79.8(3) . 1_545
O79 W35 O117 102.6(5) . .
O79 W35 O3 98.4(4) . .
O117 W35 O3 98.9(4) . .
O79 W35 O70 95.2(4) . .
O117 W35 O70 99.0(4) . .
O3 W35 O70 154.5(4) . .
O79 W35 O5 164.2(4) . .
O117 W35 O5 92.8(5) . .
O3 W35 O5 82.2(3) . .
O70 W35 O5 79.0(4) . .
O79 W35 O2 85.1(4) . .
O117 W35 O2 169.8(4) . .
O3 W35 O2 73.1(3) . .
O70 W35 O2 86.8(3) . .
O5 W35 O2 80.0(3) . .
O79 W35 K20 98.8(3) . .
O117 W35 K20 42.9(3) . .
O3 W35 K20 140.9(3) . .
O70 W35 K20 56.6(3) . .
O5 W35 K20 90.3(3) . .
O2 W35 K20 143.3(2) . .
O79 W35 K16 31.1(3) . .
O117 W35 K16 71.6(4) . .
O3 W35 K16 101.1(3) . .
O70 W35 K16 101.7(3) . .
O5 W35 K16 164.4(3) . .
O2 W35 K16 115.6(2) . .
K20 W35 K16 77.50(19) . .
O79 W35 K10 137.9(3) . .
O117 W35 K10 76.2(4) . .
O3 W35 K10 42.3(3) . .
O70 W35 K10 126.8(3) . .
O5 W35 K10 49.0(2) . .
O2 W35 K10 93.7(2) . .
K20 W35 K10 106.43(18) . .
K16 W35 K10 124.98(10) . .
O79 W35 K1 32.5(3) . .
O117 W35 K1 135.0(4) . .
O3 W35 K1 90.1(3) . .
O70 W35 K1 89.9(3) . .
O5 W35 K1 132.1(2) . .
O2 W35 K1 52.8(2) . .
K20 W35 K1 121.72(18) . .
K16 W35 K1 63.44(10) . .
K10 W35 K1 131.02(8) . .
O145 W36 O65 103.0(5) . .
O145 W36 O149 102.2(5) . .
O65 W36 O149 92.3(4) . .
O145 W36 O69 101.0(5) . .
O65 W36 O69 90.0(4) . .
O149 W36 O69 155.6(4) . .
O145 W36 O61 99.9(5) . .
O65 W36 O61 156.7(4) . .
O149 W36 O61 87.2(4) . .
O69 W36 O61 81.3(4) . .
O145 W36 O144 173.7(5) . .
O65 W36 O144 73.9(4) . .
O149 W36 O144 72.7(3) . .
O69 W36 O144 84.6(3) . .
O61 W36 O144 83.8(3) . .
O145 W36 K11 52.8(4) . .
O65 W36 K11 110.4(3) . .
O149 W36 K11 148.6(3) . .
O69 W36 K11 49.8(3) . .
O61 W36 K11 80.2(3) . .
O144 W36 K11 133.3(2) . .
O102 W37 O42 99.7(4) . .
O102 W37 O8 99.1(4) . .
O42 W37 O8 161.2(4) . .
O102 W37 O19 102.5(4) . .
O42 W37 O19 87.5(4) . .
O8 W37 O19 89.2(4) . .
O102 W37 O14 97.8(4) . .
O42 W37 O14 90.7(4) . .
O8 W37 O14 86.1(4) . .
O19 W37 O14 159.7(3) . .
O102 W37 O97 172.6(3) . .
O42 W37 O97 82.9(3) . .
O8 W37 O97 78.4(4) . .
O19 W37 O97 84.5(3) . .
O14 W37 O97 75.2(3) . .
O102 W37 K4 51.0(4) . .
O42 W37 K4 148.7(3) . .
O8 W37 K4 49.6(3) . .
O19 W37 K4 88.8(3) . .
O14 W37 K4 103.0(3) . .
O97 W37 K4 127.7(2) . .
O102 W37 K5 47.5(3) . .
O42 W37 K5 94.5(2) . .
O8 W37 K5 97.7(3) . .
O19 W37 K5 149.8(3) . .
O14 W37 K5 50.5(3) . .
O97 W37 K5 125.6(2) . .
K4 W37 K5 74.04(8) . .
O102 W37 K9 51.4(3) . 2_567
O42 W37 K9 48.3(3) . 2_567
O8 W37 K9 150.5(3) . 2_567
O19 W37 K9 96.5(3) . 2_567
O14 W37 K9 97.4(3) . 2_567
O97 W37 K9 130.9(2) . 2_567
K4 W37 K9 101.37(9) . 2_567
K5 W37 K9 64.02(8) . 2_567
O104 W38 O5 103.0(4) . .
O104 W38 O115 101.9(4) . .
O5 W38 O115 90.5(4) . .
O104 W38 O22 99.9(4) . .
O5 W38 O22 93.2(4) . .
O115 W38 O22 156.5(4) . .
O104 W38 O74 98.8(4) . .
O5 W38 O74 158.1(4) . .
O115 W38 O74 84.6(4) . .
O22 W38 O74 83.4(4) . .
O104 W38 O48 168.2(4) . .
O5 W38 O48 86.1(4) . .
O115 W38 O48 85.3(3) . .
O22 W38 O48 71.9(4) . .
O74 W38 O48 72.2(3) . .
O104 W38 K10 85.3(3) . .
O5 W38 K10 45.1(3) . .
O115 W38 K10 135.0(3) . .
O22 W38 K10 55.6(3) . .
O74 W38 K10 138.8(3) . .
O48 W38 K10 96.3(2) . .
O134 W39 O62 102.0(4) . .
O134 W39 O122 101.9(5) . .
O62 W39 O122 90.2(4) . .
O134 W39 O93 102.8(4) . .
O62 W39 O93 155.2(4) . .
O122 W39 O93 85.0(4) . .
O134 W39 O133 101.2(5) . .
O62 W39 O133 87.4(4) . .
O122 W39 O133 156.7(4) . .
O93 W39 O133 87.5(4) . .
O134 W39 O148 171.0(4) . .
O62 W39 O148 71.7(3) . .
O122 W39 O148 84.8(4) . .
O93 W39 O148 83.7(3) . .
O133 W39 O148 72.4(4) . .
O134 W39 K12 81.8(3) . 2_666
O62 W39 K12 134.6(3) . 2_666
O122 W39 K12 133.9(3) . 2_666
O93 W39 K12 50.0(3) . 2_666
O133 W39 K12 48.1(3) . 2_666
O148 W39 K12 97.9(2) . 2_666
O80 W40 O63 103.4(4) . .
O80 W40 O51 99.7(4) . .
O63 W40 O51 92.6(4) . .
O80 W40 O109 100.5(4) . .
O63 W40 O109 156.0(4) . .
O51 W40 O109 85.1(4) . .
O80 W40 O126 102.9(4) . .
O63 W40 O126 87.0(4) . .
O51 W40 O126 156.8(4) . .
O109 W40 O126 85.9(4) . .
O80 W40 O146 171.1(4) . .
O63 W40 O146 82.4(4) . .
O51 W40 O146 73.0(4) . .
O109 W40 O146 74.0(4) . .
O126 W40 O146 84.0(4) . .
O80 W40 K17 64.2(3) . 1_545
O63 W40 K17 161.2(3) . 1_545
O51 W40 K17 76.5(3) . 1_545
O109 W40 K17 40.0(3) . 1_545
O126 W40 K17 109.1(3) . 1_545
O146 W40 K17 108.4(2) . 1_545
O128 W41 O16 103.0(4) . .
O128 W41 O85 103.1(4) . .
O16 W41 O85 91.1(4) . .
O128 W41 O99 99.7(4) . .
O16 W41 O99 86.6(3) . .
O85 W41 O99 157.1(4) . .
O128 W41 O130 101.5(4) . .
O16 W41 O130 155.4(4) . .
O85 W41 O130 85.2(4) . .
O99 W41 O130 87.5(4) . .
O128 W41 O137 172.9(3) . .
O16 W41 O137 82.4(4) . .
O85 W41 O137 72.0(4) . .
O99 W41 O137 85.1(4) . .
O130 W41 O137 73.3(4) . .
O128 W41 K10 46.3(3) . 2_557
O16 W41 K10 99.8(3) . 2_557
O85 W41 K10 149.0(3) . 2_557
O99 W41 K10 53.4(3) . 2_557
O130 W41 K10 95.6(3) . 2_557
O137 W41 K10 137.8(2) . 2_557
O128 W41 K13 30.6(3) . .
O16 W41 K13 98.3(3) . .
O85 W41 K13 72.9(3) . .
O99 W41 K13 130.0(3) . .
O130 W41 K13 103.8(3) . .
O137 W41 K13 144.9(2) . .
K10 W41 K13 76.89(10) 2_557 .
O72 W42 O90 102.3(4) . .
O72 W42 O64 101.5(4) . .
O90 W42 O64 89.5(4) . .
O72 W42 O20 101.5(4) . .
O90 W42 O20 88.7(4) . .
O64 W42 O20 156.8(3) . .
O72 W42 O50 101.8(4) . .
O90 W42 O50 155.9(4) . .
O64 W42 O50 84.4(4) . .
O20 W42 O50 87.8(4) . .
O72 W42 O27 172.9(4) . .
O90 W42 O27 73.1(3) . .
O64 W42 O27 84.0(3) . .
O20 W42 O27 73.3(3) . .
O50 W42 O27 83.1(3) . .
O72 W42 K21 81.2(4) . 2_667
O90 W42 K21 134.4(3) . 2_667
O64 W42 K21 134.9(3) . 2_667
O20 W42 K21 47.0(3) . 2_667
O50 W42 K21 51.7(3) . 2_667
O27 W42 K21 98.2(3) . 2_667
O23 W43 O1 105.3(4) . .
O23 W43 O47 101.0(4) . .
O1 W43 O47 90.1(4) . .
O23 W43 O22 99.6(4) . .
O1 W43 O22 92.1(4) . .
O47 W43 O22 158.0(4) . .
O23 W43 O129 97.5(4) . .
O1 W43 O129 157.2(4) . .
O47 W43 O129 84.9(4) . .
O22 W43 O129 84.7(4) . .
O23 W43 O48 167.1(4) . .
O1 W43 O48 85.3(3) . .
O47 W43 O48 85.9(3) . .
O22 W43 O48 72.4(3) . .
O129 W43 O48 72.2(3) . .
O23 W43 K13 55.4(3) . 2_557
O1 W43 K13 59.8(3) . 2_557
O47 W43 K13 71.6(3) . 2_557
O22 W43 K13 127.7(3) . 2_557
O129 W43 K13 137.6(3) . 2_557
O48 W43 K13 137.4(2) . 2_557
O23 W43 K23 52.4(3) . 2_557
O1 W43 K23 103.1(3) . 2_557
O47 W43 K23 48.6(3) . 2_557
O22 W43 K23 150.7(3) . 2_557
O129 W43 K23 90.1(3) . 2_557
O48 W43 K23 133.0(3) . 2_557
K13 W43 K23 47.92(14) 2_557 2_557
O116 W44 O106 102.7(4) . .
O116 W44 O10 102.1(4) . .
O106 W44 O10 92.7(4) . .
O116 W44 O86 99.0(4) . .
O106 W44 O86 88.5(4) . .
O10 W44 O86 158.0(4) . .
O116 W44 O84 100.6(4) . .
O106 W44 O84 156.5(4) . .
O10 W44 O84 85.3(4) . .
O86 W44 O84 84.9(4) . .
O116 W44 O135 172.4(4) . .
O106 W44 O135 84.9(4) . .
O10 W44 O135 78.3(3) . .
O86 W44 O135 80.0(4) . .
O84 W44 O135 71.8(3) . .
O91 K1 O40 62.1(3) . .
O91 K1 O26 135.7(3) . .
O40 K1 O26 102.6(3) . .
O91 K1 O79 97.4(3) . .
O40 K1 O79 139.2(3) . .
O26 K1 O79 66.4(3) . .
O91 K1 O163 126.3(4) . .
O40 K1 O163 113.3(4) . .
O26 K1 O163 98.0(3) . .
O79 K1 O163 107.2(3) . .
O91 K1 O53 71.0(2) . .
O40 K1 O53 124.6(3) . .
O26 K1 O53 132.1(3) . .
O79 K1 O53 71.9(3) . .
O163 K1 O53 72.6(3) . .
O91 K1 O2 81.0(3) . .
O40 K1 O2 86.2(3) . .
O26 K1 O2 55.6(2) . .
O79 K1 O2 54.6(3) . .
O163 K1 O2 151.3(3) . .
O53 K1 O2 114.8(3) . .
O91 K1 O82 120.2(3) . .
O40 K1 O82 64.1(2) . .
O26 K1 O82 79.6(3) . .
O79 K1 O82 141.4(3) . .
O163 K1 O82 58.6(3) . .
O53 K1 O82 125.9(3) . .
O2 K1 O82 119.2(2) . .
O91 K1 K22 58.0(3) . .
O40 K1 K22 52.9(3) . .
O26 K1 K22 146.9(3) . .
O79 K1 K22 146.5(3) . .
O163 K1 K22 76.9(3) . .
O53 K1 K22 78.2(3) . .
O2 K1 K22 131.1(2) . .
O82 K1 K22 69.9(3) . .
O91 K1 W20 115.7(2) . .
O40 K1 W20 95.2(2) . .
O26 K1 W20 20.12(18) . .
O79 K1 W20 60.5(2) . .
O163 K1 W20 118.0(3) . .
O53 K1 W20 132.3(2) . .
O2 K1 W20 35.67(15) . .
O82 K1 W20 92.9(2) . .
K22 K1 W20 147.7(2) . .
O91 K1 W35 90.3(2) . .
O40 K1 W35 120.4(2) . .
O26 K1 W35 60.5(2) . .
O79 K1 W35 19.2(2) . .
O163 K1 W35 125.0(3) . .
O53 K1 W35 86.1(2) . .
O2 K1 W35 35.46(15) . .
O82 K1 W35 140.1(2) . .
K22 K1 W35 147.73(18) . .
W20 K1 W35 48.45(4) . .
O91 K1 K16 111.2(2) . .
O40 K1 K16 173.2(2) . .
O26 K1 K16 81.7(2) . .
O79 K1 K16 37.8(2) . .
O163 K1 K16 70.9(3) . .
O53 K1 K16 50.5(2) . .
O2 K1 K16 92.09(19) . .
O82 K1 K16 122.25(18) . .
K22 K1 K16 125.2(2) . .
W20 K1 K16 87.07(10) . .
W35 K1 K16 56.99(10) . .
O123 K2 O60 135.9(3) . .
O123 K2 O24 103.2(3) . .
O60 K2 O24 61.4(3) . .
O123 K2 O107 66.7(3) . .
O60 K2 O107 98.4(3) . .
O24 K2 O107 140.7(3) . .
O123 K2 O187 92.1(4) . 1_655
O60 K2 O187 130.5(4) . 1_655
O24 K2 O187 129.1(5) . 1_655
O107 K2 O187 89.9(4) . 1_655
O123 K2 O140 133.3(3) . .
O60 K2 O140 69.1(3) . .
O24 K2 O140 122.4(3) . .
O107 K2 O140 71.5(3) . .
O187 K2 O140 67.7(4) 1_655 .
O123 K2 O125 56.6(3) . .
O60 K2 O125 80.4(3) . .
O24 K2 O125 86.6(3) . .
O107 K2 O125 55.5(3) . .
O187 K2 O125 139.2(5) 1_655 .
O140 K2 O125 113.0(3) . .
O123 K2 O141 79.4(3) . .
O60 K2 O141 120.7(3) . .
O24 K2 O141 65.3(3) . .
O107 K2 O141 140.3(3) . .
O187 K2 O141 70.6(4) 1_655 .
O140 K2 O141 126.3(3) . .
O125 K2 O141 120.6(2) . .
O123 K2 K22 146.2(3) . .
O60 K2 K22 58.3(3) . .
O24 K2 K22 51.9(3) . .
O107 K2 K22 147.1(3) . .
O187 K2 K22 89.9(5) 1_655 .
O140 K2 K22 78.1(3) . .
O125 K2 K22 130.8(3) . .
O141 K2 K22 69.5(3) . .
O123 K2 W19 19.88(19) . .
O60 K2 W19 116.2(2) . .
O24 K2 W19 96.0(2) . .
O107 K2 W19 61.2(2) . .
O187 K2 W19 110.6(4) 1_655 .
O140 K2 W19 132.7(2) . .
O125 K2 W19 36.86(17) . .
O141 K2 W19 92.83(19) . .
K22 K2 W19 147.26(18) . .
O123 K2 W23 60.5(2) . .
O60 K2 W23 91.0(2) . .
O24 K2 W23 121.3(2) . .
O107 K2 W23 19.9(2) . .
O187 K2 W23 108.6(4) 1_655 .
O140 K2 W23 85.7(2) . .
O125 K2 W23 35.65(17) . .
O141 K2 W23 139.9(2) . .
K22 K2 W23 148.7(2) . .
W19 K2 W23 48.73(5) . .
O123 K2 K15 73.3(2) . 1_655
O60 K2 K15 149.9(2) . 1_655
O24 K2 K15 111.4(2) . 1_655
O107 K2 K15 101.9(2) . 1_655
O187 K2 K15 29.0(3) 1_655 1_655
O140 K2 K15 96.60(19) . 1_655
O125 K2 K15 129.6(2) . 1_655
O141 K2 K15 46.48(18) . 1_655
K22 K2 K15 93.5(2) . 1_655
W19 K2 K15 93.21(9) . 1_655
W23 K2 K15 115.02(10) . 1_655
O155 K3 O154 83.1(3) . .
O155 K3 O36 114.7(4) . .
O154 K3 O36 116.9(4) . .
O155 K3 O46 117.3(4) . .
O154 K3 O46 121.4(3) . .
O36 K3 O46 103.4(3) . .
O155 K3 O153 171.2(4) . .
O154 K3 O153 88.1(3) . .
O36 K3 O153 70.0(3) . .
O46 K3 O153 67.1(3) . .
O155 K3 O95 86.3(4) . .
O154 K3 O95 71.1(3) . .
O36 K3 O95 157.6(3) . .
O46 K3 O95 57.7(3) . .
O153 K3 O95 90.3(3) . .
O155 K3 O25 87.4(5) . .
O154 K3 O25 66.1(3) . .
O36 K3 O25 55.9(3) . .
O46 K3 O25 154.1(3) . .
O153 K3 O25 89.6(3) . .
O95 K3 O25 137.2(3) . .
O155 K3 O30 118.1(3) . .
O154 K3 O30 158.6(3) . .
O36 K3 O30 53.6(3) . .
O46 K3 O30 53.7(2) . .
O153 K3 O30 70.7(3) . .
O95 K3 O30 110.9(3) . .
O25 K3 O30 109.4(3) . .
O155 K3 O34 75.6(3) . .
O154 K3 O34 143.5(3) . .
O36 K3 O34 51.0(2) . .
O46 K3 O34 94.8(3) . .
O153 K3 O34 112.3(3) . .
O95 K3 O34 135.1(3) . .
O25 K3 O34 83.4(2) . .
O30 K3 O34 49.8(2) . .
O155 K3 O77 76.7(3) . .
O154 K3 O77 147.8(3) . .
O36 K3 O77 94.5(3) . .
O46 K3 O77 51.5(2) . .
O153 K3 O77 110.9(3) . .
O95 K3 O77 82.6(3) . .
O25 K3 O77 136.5(3) . .
O30 K3 O77 49.7(2) . .
O34 K3 O77 53.6(2) . .
O155 K3 W11 105.5(4) . .
O154 K3 W11 88.5(3) . .
O36 K3 W11 29.55(19) . .
O46 K3 W11 129.1(2) . .
O153 K3 W11 74.8(3) . .
O95 K3 W11 155.2(2) . .
O25 K3 W11 27.01(16) . .
O30 K3 W11 83.06(18) . .
O34 K3 W11 69.58(17) . .
O77 K3 W11 120.94(19) . .
O155 K3 W21 105.4(4) . .
O154 K3 W21 92.7(3) . .
O36 K3 W21 131.9(2) . .
O46 K3 W21 31.14(17) . .
O153 K3 W21 74.4(3) . .
O95 K3 W21 27.10(18) . .
O25 K3 W21 154.1(2) . .
O30 K3 W21 84.80(19) . .
O34 K3 W21 121.3(2) . .
O77 K3 W21 69.23(18) . .
W11 K3 W21 149.06(10) . .
O157 K4 O156 86.2(3) . .
O157 K4 O41 116.0(4) . .
O156 K4 O41 120.9(3) . .
O157 K4 O153 172.4(4) . .
O156 K4 O153 86.6(3) . .
O41 K4 O153 70.0(3) . .
O157 K4 O8 112.8(4) . .
O156 K4 O8 116.3(3) . .
O41 K4 O8 104.4(3) . .
O153 K4 O8 68.6(3) . .
O157 K4 O102 84.6(4) . .
O156 K4 O102 66.3(3) . .
O41 K4 O102 157.6(3) . .
O153 K4 O102 90.3(3) . .
O8 K4 O102 56.8(3) . .
O157 K4 O142 89.9(4) . .
O156 K4 O142 70.9(3) . .
O41 K4 O142 56.3(3) . .
O153 K4 O142 90.0(3) . .
O8 K4 O142 156.1(3) . .
O102 K4 O142 137.1(3) . .
O157 K4 O55 115.6(3) . .
O156 K4 O55 158.0(3) . .
O41 K4 O55 54.3(3) . .
O153 K4 O55 71.5(3) . .
O8 K4 O55 53.8(3) . .
O102 K4 O55 110.2(3) . .
O142 K4 O55 110.4(3) . .
O157 K4 O92 74.5(3) . .
O156 K4 O92 148.2(3) . .
O41 K4 O92 51.7(2) . .
O153 K4 O92 113.0(3) . .
O8 K4 O92 94.6(2) . .
O102 K4 O92 134.4(3) . .
O142 K4 O92 83.8(2) . .
O55 K4 O92 49.9(2) . .
O157 K4 O71 72.7(3) . .
O156 K4 O71 143.6(3) . .
O41 K4 O71 95.2(3) . .
O153 K4 O71 112.2(3) . .
O8 K4 O71 51.3(2) . .
O102 K4 O71 82.1(2) . .
O142 K4 O71 136.3(3) . .
O55 K4 O71 50.0(2) . .
O92 K4 O71 53.2(2) . .
O157 K4 W37 102.6(4) . .
O156 K4 W37 87.5(3) . .
O41 K4 W37 132.0(2) . .
O153 K4 W37 74.7(3) . .
O8 K4 W37 30.62(19) . .
O102 K4 W37 26.85(17) . .
O142 K4 W37 154.4(2) . .
O55 K4 W37 84.41(19) . .
O92 K4 W37 120.84(18) . .
O71 K4 W37 69.25(17) . .
O157 K4 W6 107.5(4) . .
O156 K4 W6 92.9(3) . .
O41 K4 W6 29.83(18) . .
O153 K4 W6 75.3(3) . .
O8 K4 W6 130.9(2) . .
O102 K4 W6 155.6(2) . .
O142 K4 W6 27.07(18) . .
O55 K4 W6 84.11(19) . .
O92 K4 W6 69.99(17) . .
O71 K4 W6 121.37(19) . .
W37 K4 W6 149.91(10) . .
O9 K5 O158 116.1(4) . .
O9 K5 O12 63.1(3) . 2_567
O158 K5 O12 70.0(4) . 2_567
O9 K5 O159 125.3(4) . .
O158 K5 O159 65.3(4) . .
O12 K5 O159 132.3(4) 2_567 .
O9 K5 O102 112.3(3) . .
O158 K5 O102 129.9(4) . .
O12 K5 O102 148.9(3) 2_567 .
O159 K5 O102 76.9(3) . .
O9 K5 O14 78.5(3) . .
O158 K5 O14 123.5(4) . .
O12 K5 O14 140.2(3) 2_567 .
O159 K5 O14 63.1(3) . .
O102 K5 O14 55.2(2) . .
O9 K5 O76 105.6(3) . 2_567
O158 K5 O76 78.0(4) . 2_567
O12 K5 O76 55.5(2) 2_567 2_567
O159 K5 O76 126.0(3) . 2_567
O102 K5 O76 101.2(3) . 2_567
O14 K5 O76 154.4(3) . 2_567
O9 K5 O100 151.6(3) . 2_567
O158 K5 O100 79.5(4) . 2_567
O12 K5 O100 105.2(3) 2_567 2_567
O159 K5 O100 82.3(4) . 2_567
O102 K5 O100 63.3(2) . 2_567
O14 K5 O100 113.8(3) . 2_567
O76 K5 O100 52.1(2) 2_567 2_567
O9 K5 O157 73.5(3) . .
O158 K5 O157 133.3(4) . .
O12 K5 O157 76.8(3) 2_567 .
O159 K5 O157 148.9(3) . .
O102 K5 O157 72.7(3) . .
O14 K5 O157 103.0(3) . .
O76 K5 O157 56.0(3) 2_567 .
O100 K5 O157 78.6(3) 2_567 .
O9 K5 W37 98.46(19) . .
O158 K5 W37 131.0(4) . .
O12 K5 W37 158.5(2) 2_567 .
O159 K5 W37 66.5(3) . .
O102 K5 W37 25.47(18) . .
O14 K5 W37 29.84(16) . .
O76 K5 W37 126.43(18) 2_567 .
O100 K5 W37 85.92(18) 2_567 .
O157 K5 W37 87.78(18) . .
O9 K5 W24 131.0(2) . 2_567
O158 K5 W24 76.6(4) . 2_567
O12 K5 W24 80.90(19) 2_567 2_567
O159 K5 W24 103.3(3) . 2_567
O102 K5 W24 81.72(19) . 2_567
O14 K5 W24 136.30(19) . 2_567
O76 K5 W24 27.02(15) 2_567 2_567
O100 K5 W24 25.09(18) 2_567 2_567
O157 K5 W24 66.33(18) . 2_567
W37 K5 W24 106.67(8) . 2_567
O9 K5 W1 80.98(19) . 2_567
O158 K5 W1 71.2(3) . 2_567
O12 K5 W1 23.70(18) 2_567 2_567
O159 K5 W1 135.7(3) . 2_567
O102 K5 W1 130.0(2) . 2_567
O14 K5 W1 158.7(2) . 2_567
O76 K5 W1 31.79(15) 2_567 2_567
O100 K5 W1 82.36(19) 2_567 2_567
O157 K5 W1 65.33(18) . 2_567
W37 K5 W1 152.26(12) . 2_567
W24 K5 W1 57.60(5) 2_567 2_567
O12 K6 O164 119.3(3) . .
O12 K6 O9 62.4(3) . 2_567
O164 K6 O9 69.4(3) . 2_567
O12 K6 O84 80.1(3) . .
O164 K6 O84 127.2(4) . .
O9 K6 O84 141.0(3) 2_567 .
O12 K6 O142 109.7(3) . .
O164 K6 O142 130.7(3) . .
O9 K6 O142 146.9(3) 2_567 .
O84 K6 O142 54.2(3) . .
O12 K6 O32 100.6(3) . 2_567
O164 K6 O32 77.6(3) . 2_567
O9 K6 O32 54.5(3) 2_567 2_567
O84 K6 O32 151.4(3) . 2_567
O142 K6 O32 100.0(3) . 2_567
O12 K6 O112 144.7(4) . 2_567
O164 K6 O112 79.0(3) . 2_567
O9 K6 O112 103.1(3) 2_567 2_567
O84 K6 O112 114.1(3) . 2_567
O142 K6 O112 63.7(2) . 2_567
O32 K6 O112 51.1(2) 2_567 2_567
O12 K6 O160 151.3(4) . .
O164 K6 O160 65.0(3) . .
O9 K6 O160 134.0(3) 2_567 .
O84 K6 O160 76.7(3) . .
O142 K6 O160 69.3(3) . .
O32 K6 O160 107.8(3) 2_567 .
O112 K6 O160 62.3(3) 2_567 .
O12 K6 O199 74.3(5) . .
O164 K6 O199 57.9(5) . .
O9 K6 O199 73.6(5) 2_567 .
O84 K6 O199 86.9(5) . .
O142 K6 O199 137.8(5) . .
O32 K6 O199 121.0(5) 2_567 .
O112 K6 O199 135.5(5) 2_567 .
O160 K6 O199 87.7(5) . .
O12 K6 W6 97.1(2) . .
O164 K6 W6 134.0(3) . .
O9 K6 W6 156.4(2) 2_567 .
O84 K6 W6 28.76(18) . .
O142 K6 W6 25.50(19) . .
O32 K6 W6 124.9(2) 2_567 .
O112 K6 W6 87.05(18) 2_567 .
O160 K6 W6 69.66(19) . .
O199 K6 W6 113.9(5) . .
O12 K6 W25 124.7(3) . 2_567
O164 K6 W25 76.6(3) . 2_567
O9 K6 W25 79.4(2) 2_567 2_567
O84 K6 W25 135.1(2) . 2_567
O142 K6 W25 81.1(2) . 2_567
O32 K6 W25 26.46(15) 2_567 2_567
O112 K6 W25 24.65(17) 2_567 2_567
O160 K6 W25 83.9(3) . 2_567
O199 K6 W25 132.8(5) . 2_567
W6 K6 W25 106.39(10) . 2_567
O12 K6 W3 77.9(2) . 2_567
O164 K6 W3 70.7(3) . 2_567
O9 K6 W3 22.8(2) 2_567 2_567
O84 K6 W3 157.0(2) . 2_567
O142 K6 W3 128.7(3) . 2_567
O32 K6 W3 31.70(15) 2_567 2_567
O112 K6 W3 81.22(18) 2_567 2_567
O160 K6 W3 126.3(2) . 2_567
O199 K6 W3 93.5(5) . 2_567
W6 K6 W3 149.86(15) . 2_567
W25 K6 W3 57.00(6) 2_567 2_567
O165 K7 O44 117.5(3) . .
O165 K7 O29 71.0(3) . 2_566
O44 K7 O29 64.1(2) . 2_566
O165 K7 O95 133.1(3) . .
O44 K7 O95 107.7(3) . .
O29 K7 O95 145.9(3) 2_566 .
O165 K7 O192 65.5(5) . .
O44 K7 O192 72.5(5) . .
O29 K7 O192 89.0(5) 2_566 .
O95 K7 O192 121.3(5) . .
O165 K7 O4 124.9(4) . .
O44 K7 O4 75.5(3) . .
O29 K7 O4 138.6(3) 2_566 .
O95 K7 O4 54.8(3) . .
O192 K7 O4 69.9(5) . .
O165 K7 O173 66.3(4) . .
O44 K7 O173 117.5(4) . .
O29 K7 O173 131.0(4) 2_566 .
O95 K7 O173 82.9(4) . .
O192 K7 O173 52.1(5) . .
O4 K7 O173 61.3(3) . .
O165 K7 O88 80.0(3) . 2_566
O44 K7 O88 104.8(3) . 2_566
O29 K7 O88 54.7(2) 2_566 2_566
O95 K7 O88 100.7(3) . 2_566
O192 K7 O88 137.1(5) . 2_566
O4 K7 O88 152.5(3) . 2_566
O173 K7 O88 134.4(4) . 2_566
O165 K7 O143 82.1(3) . 2_566
O44 K7 O143 149.0(3) . 2_566
O29 K7 O143 105.2(3) 2_566 2_566
O95 K7 O143 63.8(2) . 2_566
O192 K7 O143 138.2(5) . 2_566
O4 K7 O143 114.3(3) . 2_566
O173 K7 O143 91.7(4) . 2_566
O88 K7 O143 52.5(2) 2_566 2_566
O165 K7 W21 132.1(3) . .
O44 K7 W21 95.39(19) . .
O29 K7 W21 156.2(2) 2_566 .
O95 K7 W21 25.8(2) . .
O192 K7 W21 96.2(4) . .
O4 K7 W21 29.36(17) . .
O173 K7 W21 67.9(3) . .
O88 K7 W21 126.33(19) 2_566 .
O143 K7 W21 86.18(18) 2_566 .
O165 K7 W9 78.8(3) . 2_566
O44 K7 W9 130.0(2) . 2_566
O29 K7 W9 80.77(19) 2_566 2_566
O95 K7 W9 81.7(2) . 2_566
O192 K7 W9 144.2(4) . 2_566
O4 K7 W9 136.2(2) . 2_566
O173 K7 W9 112.3(3) . 2_566
O88 K7 W9 27.52(16) 2_566 2_566
O143 K7 W9 25.01(19) 2_566 2_566
W21 K7 W9 106.82(9) . 2_566
O165 K7 W2 72.3(3) . 2_566
O44 K7 W2 81.6(2) . 2_566
O29 K7 W2 23.49(18) 2_566 2_566
O95 K7 W2 128.4(2) . 2_566
O192 K7 W2 110.0(4) . 2_566
O4 K7 W2 156.1(2) . 2_566
O173 K7 W2 138.6(3) . 2_566
O88 K7 W2 31.27(15) 2_566 2_566
O143 K7 W2 82.32(19) 2_566 2_566
W21 K7 W2 151.10(12) . 2_566
W9 K7 W2 57.55(5) 2_566 2_566
O29 K8 O170 121.8(4) . .
O29 K8 O210 78.6(5) . 2_566
O170 K8 O210 68.1(6) . 2_566
O29 K8 O44 64.3(2) . 2_566
O170 K8 O44 70.1(4) . 2_566
O210 K8 O44 91.4(5) 2_566 2_566
O29 K8 O25 108.7(3) . .
O170 K8 O25 128.2(4) . .
O210 K8 O25 115.1(5) 2_566 .
O44 K8 O25 151.5(3) 2_566 .
O29 K8 O33 77.8(3) . .
O170 K8 O33 124.7(4) . .
O210 K8 O33 66.7(5) 2_566 .
O44 K8 O33 139.5(3) 2_566 .
O25 K8 O33 53.7(2) . .
O29 K8 O178 126.2(3) . 2_566
O170 K8 O178 67.0(4) . 2_566
O210 K8 O178 54.6(5) 2_566 2_566
O44 K8 O178 132.7(4) 2_566 2_566
O25 K8 O178 74.8(3) . 2_566
O33 K8 O178 61.4(3) . 2_566
O29 K8 O96 103.6(3) . 2_566
O170 K8 O96 75.0(4) . 2_566
O210 K8 O96 136.7(5) 2_566 2_566
O44 K8 O96 54.3(2) 2_566 2_566
O25 K8 O96 105.2(3) . 2_566
O33 K8 O96 156.6(3) . 2_566
O178 K8 O96 127.9(3) 2_566 2_566
O29 K8 O119 149.0(3) . 2_566
O170 K8 O119 75.0(4) . 2_566
O210 K8 O119 131.9(5) 2_566 2_566
O44 K8 O119 104.2(2) 2_566 2_566
O25 K8 O119 66.8(2) . 2_566
O33 K8 O119 115.8(2) . 2_566
O178 K8 O119 83.4(3) 2_566 2_566
O96 K8 O119 52.5(2) 2_566 2_566
O29 K8 W11 95.0(2) . .
O170 K8 W11 131.6(3) . .
O210 K8 W11 92.8(4) 2_566 .
O44 K8 W11 157.6(2) 2_566 .
O25 K8 W11 24.66(17) . .
O33 K8 W11 29.02(17) . .
O178 K8 W11 65.8(3) 2_566 .
O96 K8 W11 129.3(2) 2_566 .
O119 K8 W11 89.24(18) 2_566 .
O29 K8 W22 128.6(2) . 2_566
O170 K8 W22 73.1(3) . 2_566
O210 K8 W22 140.8(5) 2_566 2_566
O44 K8 W22 80.15(18) 2_566 2_566
O25 K8 W22 85.06(19) . 2_566
O33 K8 W22 138.2(2) . 2_566
O178 K8 W22 105.1(3) 2_566 2_566
O96 K8 W22 27.36(16) 2_566 2_566
O119 K8 W22 25.16(17) 2_566 2_566
W11 K8 W22 109.47(9) . 2_566
O29 K8 W7 80.41(19) . 2_566
O170 K8 W7 70.5(3) . 2_566
O210 K8 W7 111.9(4) 2_566 2_566
O44 K8 W7 23.31(17) 2_566 2_566
O25 K8 W7 133.0(2) . 2_566
O33 K8 W7 158.0(2) . 2_566
O178 K8 W7 137.3(3) 2_566 2_566
O96 K8 W7 31.04(16) 2_566 2_566
O119 K8 W7 82.05(18) 2_566 2_566
W11 K8 W7 153.13(13) . 2_566
W22 K8 W7 57.34(5) 2_566 2_566
O100 K9 O188 79.0(5) . .
O100 K9 O151 121.2(3) . 2_667
O188 K9 O151 69.9(6) . 2_667
O100 K9 O159 91.5(4) . 2_567
O188 K9 O159 137.0(6) . 2_567
O151 K9 O159 80.3(4) 2_667 2_567
O100 K9 O103 171.8(3) . 2_567
O188 K9 O103 107.3(5) . 2_567
O151 K9 O103 66.6(3) 2_667 2_567
O159 K9 O103 87.3(4) 2_567 2_567
O100 K9 O42 116.1(3) . 2_567
O188 K9 O42 159.9(5) . 2_567
O151 K9 O42 108.9(3) 2_667 2_567
O159 K9 O42 59.4(3) 2_567 2_567
O103 K9 O42 56.5(3) 2_567 2_567
O100 K9 O162 81.7(3) . .
O188 K9 O162 80.1(5) . .
O151 K9 O162 136.0(3) 2_667 .
O159 K9 O162 140.4(4) 2_567 .
O103 K9 O162 94.1(3) 2_567 .
O42 K9 O162 88.7(3) 2_567 .
O100 K9 O102 65.4(3) . 2_567
O188 K9 O102 134.5(6) . 2_567
O151 K9 O102 153.5(3) 2_667 2_567
O159 K9 O102 73.8(4) 2_567 2_567
O103 K9 O102 106.5(3) 2_567 2_567
O42 K9 O102 52.7(3) 2_567 2_567
O162 K9 O102 68.0(3) . 2_567
O100 K9 O206 69.0(7) . 2_667
O188 K9 O206 58.6(7) . 2_667
O151 K9 O206 52.3(7) 2_667 2_667
O159 K9 O206 78.8(6) 2_567 2_667
O103 K9 O206 118.6(7) 2_567 2_667
O42 K9 O206 137.5(6) 2_567 2_667
O162 K9 O206 132.4(6) . 2_667
O102 K9 O206 125.2(6) 2_567 2_667
O100 K9 W15 146.9(3) . 2_567
O188 K9 W15 132.4(5) . 2_567
O151 K9 W15 85.1(2) 2_667 2_567
O159 K9 W15 72.2(3) 2_567 2_567
O103 K9 W15 25.69(18) 2_567 2_567
O42 K9 W15 30.84(18) 2_567 2_567
O162 K9 W15 92.7(2) . 2_567
O102 K9 W15 82.15(19) 2_567 2_567
O206 K9 W15 131.9(6) 2_667 2_567
O100 K9 W37 89.5(2) . 2_567
O188 K9 W37 154.9(6) . 2_567
O151 K9 W37 134.3(3) 2_667 2_567
O159 K9 W37 64.7(3) 2_567 2_567
O103 K9 W37 82.6(2) 2_567 2_567
O42 K9 W37 27.8(2) 2_567 2_567
O162 K9 W37 76.2(2) . 2_567
O102 K9 W37 24.93(17) 2_567 2_567
O206 K9 W37 137.1(6) 2_667 2_567
W15 K9 W37 57.58(6) 2_567 2_567
O100 K9 K18 128.6(3) . 1_556
O188 K9 K18 82.4(5) . 1_556
O151 K9 K18 95.6(3) 2_667 1_556
O159 K9 K18 132.1(3) 2_567 1_556
O103 K9 K18 49.1(2) 2_567 1_556
O42 K9 K18 77.8(2) 2_567 1_556
O162 K9 K18 47.9(2) . 1_556
O102 K9 K18 97.9(2) 2_567 1_556
O206 K9 K18 134.8(6) 2_667 1_556
W15 K9 K18 59.89(13) 2_567 1_556
W37 K9 K18 87.79(15) 2_567 1_556
O172 K10 O164 136.0(4) 1_545 1_545
O172 K10 O160 70.8(4) 1_545 1_545
O164 K10 O160 71.1(3) 1_545 1_545
O172 K10 O3 103.3(4) 1_545 .
O164 K10 O3 81.3(3) 1_545 .
O160 K10 O3 67.3(3) 1_545 .
O172 K10 O161 72.6(4) 1_545 .
O164 K10 O161 131.6(3) 1_545 .
O160 K10 O161 140.1(4) 1_545 .
O3 K10 O161 137.6(3) . .
O172 K10 O128 148.6(4) 1_545 2_557
O164 K10 O128 62.7(3) 1_545 2_557
O160 K10 O128 133.8(3) 1_545 2_557
O3 K10 O128 104.8(3) . 2_557
O161 K10 O128 77.3(3) . 2_557
O172 K10 O5 66.6(4) 1_545 .
O164 K10 O5 134.6(4) 1_545 .
O160 K10 O5 90.6(3) 1_545 .
O3 K10 O5 53.3(3) . .
O161 K10 O5 89.0(3) . .
O128 K10 O5 122.1(3) 2_557 .
O172 K10 O1 127.2(4) 1_545 .
O164 K10 O1 91.1(3) 1_545 .
O160 K10 O1 120.0(4) 1_545 .
O3 K10 O1 53.3(2) . .
O161 K10 O1 94.6(3) . .
O128 K10 O1 63.4(2) 2_557 .
O5 K10 O1 62.0(2) . .
O172 K10 O99 102.1(4) 1_545 2_557
O164 K10 O99 74.7(3) 1_545 2_557
O160 K10 O99 114.2(3) 1_545 2_557
O3 K10 O99 153.3(3) . 2_557
O161 K10 O99 59.4(3) . 2_557
O128 K10 O99 53.5(3) 2_557 2_557
O5 K10 O99 148.4(3) . 2_557
O1 K10 O99 114.9(3) . 2_557
O172 K10 O112 68.8(4) 1_545 2_557
O164 K10 O112 76.5(3) 1_545 2_557
O160 K10 O112 66.7(3) 1_545 2_557
O3 K10 O112 133.2(3) . 2_557
O161 K10 O112 85.8(3) . 2_557
O128 K10 O112 100.7(3) 2_557 2_557
O5 K10 O112 134.6(3) . 2_557
O1 K10 O112 163.4(2) . 2_557
O99 K10 O112 51.5(2) 2_557 2_557
O172 K10 O22 88.7(3) 1_545 .
O164 K10 O22 135.2(3) 1_545 .
O160 K10 O22 140.7(3) 1_545 .
O3 K10 O22 86.3(3) . .
O161 K10 O22 51.9(3) . .
O128 K10 O22 79.5(2) 2_557 .
O5 K10 O22 50.1(2) . .
O1 K10 O22 48.6(2) . .
O99 K10 O22 102.5(2) 2_557 .
O112 K10 O22 137.0(3) 2_557 .
O172 K10 W41 128.1(4) 1_545 2_557
O164 K10 W41 66.4(2) 1_545 2_557
O160 K10 W41 129.7(3) 1_545 2_557
O3 K10 W41 128.3(2) . 2_557
O161 K10 W41 66.0(2) . 2_557
O128 K10 W41 24.61(19) 2_557 2_557
O5 K10 W41 138.8(2) . 2_557
O1 K10 W41 86.85(18) . 2_557
O99 K10 W41 28.91(17) 2_557 2_557
O112 K10 W41 78.15(18) 2_557 2_557
O22 K10 W41 89.44(17) . 2_557
O182 K11 O160 157.7(5) . .
O182 K11 O172 114.9(5) . .
O160 K11 O172 75.9(4) . .
O182 K11 O142 77.9(4) . .
O160 K11 O142 82.2(4) . .
O172 K11 O142 142.7(4) . .
O182 K11 O179 71.2(5) . 2_566
O160 K11 O179 129.3(5) . 2_566
O172 K11 O179 94.3(4) . 2_566
O142 K11 O179 122.8(4) . 2_566
O182 K11 O112 89.6(5) . 2_567
O160 K11 O112 73.7(4) . 2_567
O172 K11 O112 75.8(4) . 2_567
O142 K11 O112 69.1(3) . 2_567
O179 K11 O112 152.6(5) 2_566 2_567
O182 K11 O69 108.6(4) . .
O160 K11 O69 67.1(3) . .
O172 K11 O69 135.4(5) . .
O142 K11 O69 55.7(3) . .
O179 K11 O69 90.5(4) 2_566 .
O112 K11 O69 114.6(3) 2_567 .
O182 K11 O145 123.0(5) . .
O160 K11 O145 73.3(4) . .
O172 K11 O145 93.1(4) . .
O142 K11 O145 109.2(3) . .
O179 K11 O145 57.4(4) 2_566 .
O112 K11 O145 146.9(4) 2_567 .
O69 K11 O145 53.5(3) . .
O182 K11 W6 87.8(4) . .
O160 K11 W6 78.6(3) . .
O172 K11 W6 154.2(4) . .
O142 K11 W6 26.3(2) . .
O179 K11 W6 105.0(3) 2_566 .
O112 K11 W6 93.2(2) 2_567 .
O69 K11 W6 30.46(18) . .
O145 K11 W6 83.4(2) . .
O182 K11 W36 115.2(4) . .
O160 K11 W36 72.3(3) . .
O172 K11 W36 116.4(4) . .
O142 K11 W36 84.2(2) . .
O179 K11 W36 68.2(4) 2_566 .
O112 K11 W36 139.1(2) 2_567 .
O69 K11 W36 28.90(17) . .
O145 K11 W36 25.26(16) . .
W6 K11 W36 58.16(7) . .
O182 K11 K10 133.9(4) . 1_565
O160 K11 K10 42.3(3) . 1_565
O172 K11 K10 42.0(3) . 1_565
O142 K11 K10 103.0(2) . 1_565
O179 K11 K10 133.0(4) 2_566 1_565
O112 K11 K10 50.7(2) 2_567 1_565
O69 K11 K10 109.2(2) . 1_565
O145 K11 K10 100.6(2) . 1_565
W6 K11 K10 113.44(13) . 1_565
W36 K11 K10 110.72(15) . 1_565
O182 K11 K6 109.4(4) . .
O160 K11 K6 48.3(3) . .
O172 K11 K6 103.6(3) . .
O142 K11 K6 41.1(2) . .
O179 K11 K6 159.2(3) 2_566 .
O112 K11 K6 45.6(2) 2_567 .
O69 K11 K6 69.39(18) . .
O145 K11 K6 110.5(2) . .
W6 K11 K6 54.83(7) . .
W36 K11 K6 94.10(12) . .
K10 K11 K6 62.23(10) 1_565 .
O152 K12 O186 88.0(5) . .
O152 K12 O133 123.1(4) . 2_666
O186 K12 O133 146.1(5) . 2_666
O152 K12 O98 98.8(3) . 1_565
O186 K12 O98 81.0(4) . 1_565
O133 K12 O98 104.5(3) 2_666 1_565
O152 K12 O174 71.8(4) . .
O186 K12 O174 88.0(5) . .
O133 K12 O174 89.6(3) 2_666 .
O98 K12 O174 165.8(4) 1_565 .
O152 K12 O93 161.6(3) . 2_666
O186 K12 O93 100.4(5) . 2_666
O133 K12 O93 54.6(3) 2_666 2_666
O98 K12 O93 66.9(3) 1_565 2_666
O174 K12 O93 124.4(4) . 2_666
O152 K12 O191 69.8(5) . .
O186 K12 O191 133.5(6) . .
O133 K12 O191 75.5(4) 2_666 .
O98 K12 O191 63.7(5) 1_565 .
O174 K12 O191 120.2(6) . .
O93 K12 O191 92.9(5) 2_666 .
O152 K12 O83 131.5(3) . 2_666
O186 K12 O83 97.8(4) . 2_666
O133 K12 O83 52.6(2) 2_666 2_666
O98 K12 O83 129.7(3) 1_565 2_666
O174 K12 O83 60.5(3) . 2_666
O93 K12 O83 63.9(3) 2_666 2_666
O191 K12 O83 127.8(4) . 2_666
O152 K12 O31 143.2(3) . 2_666
O186 K12 O31 58.9(5) . 2_666
O133 K12 O31 87.3(3) 2_666 2_666
O98 K12 O31 91.8(3) 1_565 2_666
O174 K12 O31 90.1(4) . 2_666
O93 K12 O31 52.3(3) 2_666 2_666
O191 K12 O31 144.4(5) . 2_666
O83 K12 O31 49.3(3) 2_666 2_666
O152 K12 W39 138.5(3) . 2_666
O186 K12 W39 130.3(5) . 2_666
O133 K12 W39 30.1(2) 2_666 2_666
O98 K12 W39 76.1(2) 1_565 2_666
O174 K12 W39 118.0(3) . 2_666
O93 K12 W39 29.9(2) 2_666 2_666
O191 K12 W39 71.3(4) . 2_666
O83 K12 W39 66.72(17) 2_666 2_666
O31 K12 W39 78.25(19) 2_666 2_666
O152 K12 W18 157.7(3) . 2_666
O186 K12 W18 72.5(4) . 2_666
O133 K12 W18 78.6(2) 2_666 2_666
O98 K12 W18 68.1(2) 1_565 2_666
O174 K12 W18 117.1(3) . 2_666
O93 K12 W18 28.3(2) 2_666 2_666
O191 K12 W18 116.0(5) . 2_666
O83 K12 W18 63.9(2) 2_666 2_666
O31 K12 W18 28.73(17) 2_666 2_666
W39 K12 W18 58.09(6) 2_666 2_666
O152 K12 W14 121.7(3) . 2_666
O186 K12 W14 126.6(4) . 2_666
O133 K12 W14 27.56(17) 2_666 2_666
O98 K12 W14 128.4(2) 1_565 2_666
O174 K12 W14 65.6(3) . 2_666
O93 K12 W14 65.7(2) 2_666 2_666
O191 K12 W14 99.6(4) . 2_666
O83 K12 W14 28.90(18) 2_666 2_666
O31 K12 W14 74.92(18) 2_666 2_666
W39 K12 W14 52.48(6) 2_666 2_666
W18 K12 W14 79.61(8) 2_666 2_666
K13 K13 O128 138.0(4) 2_557 .
K13 K13 O45 77.5(3) 2_557 .
O128 K13 O45 107.1(3) . .
K13 K13 O177 135.6(5) 2_557 .
O128 K13 O177 83.3(4) . .
O45 K13 O177 73.9(4) . .
K13 K13 O87 81.1(3) 2_557 .
O128 K13 O87 69.6(3) . .
O45 K13 O87 55.3(2) . .
O177 K13 O87 108.2(4) . .
K13 K13 O105 66.9(3) 2_557 .
O128 K13 O105 150.5(4) . .
O45 K13 O105 56.2(3) . .
O177 K13 O105 69.1(4) . .
O87 K13 O105 108.4(3) . .
K13 K13 O23 138.7(4) 2_557 2_557
O128 K13 O23 61.4(3) . 2_557
O45 K13 O23 139.4(3) . 2_557
O177 K13 O23 66.3(4) . 2_557
O87 K13 O23 131.0(3) . 2_557
O105 K13 O23 113.3(3) . 2_557
K13 K13 K23 99.6(3) 2_557 .
O128 K13 K23 119.1(3) . .
O45 K13 K23 102.1(3) . .
O177 K13 K23 55.5(4) . .
O87 K13 K23 156.9(3) . .
O105 K13 K23 52.6(2) . .
O23 K13 K23 61.5(2) 2_557 .
K13 K13 O1 96.5(3) 2_557 2_557
O128 K13 O1 66.0(3) . 2_557
O45 K13 O1 161.9(3) . 2_557
O177 K13 O1 120.0(4) . 2_557
O87 K13 O1 107.2(3) . 2_557
O105 K13 O1 137.2(3) . 2_557
O23 K13 O1 53.8(2) 2_557 2_557
K23 K13 O1 95.7(2) . 2_557
K13 K13 O105 61.4(3) 2_557 2_557
O128 K13 O105 78.7(3) . 2_557
O45 K13 O105 110.3(3) . 2_557
O177 K13 O105 162.0(5) . 2_557
O87 K13 O105 64.3(3) . 2_557
O105 K13 O105 128.2(2) . 2_557
O23 K13 O105 105.3(3) 2_557 2_557
K23 K13 O105 136.3(3) . 2_557
O1 K13 O105 52.8(2) 2_557 2_557
K13 K13 W43 113.2(3) 2_557 2_557
O128 K13 W43 70.6(2) . 2_557
O45 K13 W43 166.8(3) . 2_557
O177 K13 W43 92.9(4) . 2_557
O87 K13 W43 131.9(2) . 2_557
O105 K13 W43 119.5(2) . 2_557
O23 K13 W43 27.84(19) 2_557 2_557
K23 K13 W43 69.30(16) . 2_557
O1 K13 W43 29.68(16) 2_557 2_557
O105 K13 W43 82.30(19) 2_557 2_557
K13 K13 W30 78.7(2) 2_557 .
O128 K13 W30 86.7(2) . .
O45 K13 W30 29.11(17) . .
O177 K13 W30 91.5(4) . .
O87 K13 W30 26.16(17) . .
O105 K13 W30 83.8(2) . .
O23 K13 W30 142.1(3) 2_557 .
K23 K13 W30 131.0(2) . .
O1 K13 W30 133.3(2) 2_557 .
O105 K13 W30 86.3(2) 2_557 .
W43 K13 W30 156.24(18) 2_557 .
K14 K14' O197 155(2) . .
K14 K14' O23 81.3(15) . .
O197 K14' O23 77.8(7) . .
K14 K14' O54 81.0(15) . 1_455
O197 K14' O54 117.9(8) . 1_455
O23 K14' O54 161.6(6) . 1_455
K14 K14' O127 102.5(16) . 2_557
O197 K14' O127 100.2(8) . 2_557
O23 K14' O127 123.0(6) . 2_557
O54 K14' O127 66.4(4) 1_455 2_557
K14 K14' O207 115.5(18) . .
O197 K14' O207 60.1(9) . .
O23 K14' O207 108.7(9) . .
O54 K14' O207 74.7(8) 1_455 .
O127 K14' O207 119.3(9) 2_557 .
K14 K14' O196 63.1(16) . .
O197 K14' O196 101.7(9) . .
O23 K14' O196 85.8(7) . .
O54 K14' O196 81.7(7) 1_455 .
O127 K14' O196 147.0(8) 2_557 .
O207 K14' O196 55.0(9) . .
K14 K14' O130 74.3(15) . 2_557
O197 K14' O130 111.8(8) . 2_557
O23 K14' O130 73.3(4) . 2_557
O54 K14' O130 106.6(5) 1_455 2_557
O127 K14' O130 54.4(4) 2_557 2_557
O207 K14' O130 170.1(8) . 2_557
O196 K14' O130 134.8(7) . 2_557
K14 K14' O140 134.5(17) . 1_455
O197 K14' O140 68.0(7) . 1_455
O23 K14' O140 144.1(5) . 1_455
O54 K14' O140 53.9(3) 1_455 1_455
O127 K14' O140 56.5(4) 2_557 1_455
O207 K14' O140 63.1(8) . 1_455
O196 K14' O140 110.9(7) . 1_455
O130 K14' O140 109.3(5) 2_557 1_455
K14 K14' W26 80.1(15) . 2_557
O197 K14' W26 118.2(8) . 2_557
O23 K14' W26 104.6(5) . 2_557
O54 K14' W26 77.4(4) 1_455 2_557
O127 K14' W26 27.1(2) 2_557 2_557
O207 K14' W26 144.9(9) . 2_557
O196 K14' W26 139.9(7) . 2_557
O130 K14' W26 31.3(2) 2_557 2_557
O140 K14' W26 83.3(4) 1_455 2_557
K14 K14' W33 109.5(16) . 1_455
O197 K14' W33 90.6(7) . 1_455
O23 K14' W33 168.2(5) . 1_455
O54 K14' W33 28.4(2) 1_455 1_455
O127 K14' W33 60.6(3) 2_557 1_455
O207 K14' W33 62.9(8) . 1_455
O196 K14' W33 94.8(7) . 1_455
O130 K14' W33 113.5(5) 2_557 1_455
O140 K14' W33 25.9(2) 1_455 1_455
W26 K14' W33 82.5(3) 2_557 1_455
K14 K14' K23 58.0(15) . 2_557
O197 K14' K23 97.4(8) . 2_557
O23 K14' K23 46.0(3) . 2_557
O54 K14' K23 118.5(5) 1_455 2_557
O127 K14' K23 156.0(5) 2_557 2_557
O207 K14' K23 83.7(8) . 2_557
O196 K14' K23 40.7(6) . 2_557
O130 K14' K23 103.8(4) 2_557 2_557
O140 K14' K23 146.8(5) 1_455 2_557
W26 K14' K23 128.9(3) 2_557 2_557
W33 K14' K23 135.5(4) 1_455 2_557
K14' K14 O196 103.3(17) . .
K14' K14 O177 154.6(17) . 2_557
O196 K14 O177 70.2(7) . 2_557
K14' K14 O23 83.6(15) . .
O196 K14 O23 91.1(7) . .
O177 K14 O23 72.3(5) 2_557 .
K14' K14 O197 18.7(15) . .
O196 K14 O197 92.6(7) . .
O177 K14 O197 136.4(7) 2_557 .
O23 K14 O197 68.2(5) . .
K14' K14 O54 84.3(15) . 1_455
O196 K14 O54 86.6(7) . 1_455
O177 K14 O54 118.8(5) 2_557 1_455
O23 K14 O54 166.8(4) . 1_455
O197 K14 O54 98.9(5) . 1_455
K14' K14 O130 92.2(16) . 2_557
O196 K14 O130 158.3(7) . 2_557
O177 K14 O130 89.4(4) 2_557 2_557
O23 K14 O130 75.4(3) . 2_557
O197 K14 O130 97.8(5) . 2_557
O54 K14 O130 110.3(4) 1_455 2_557
K14' K14 O127 64.3(16) . 2_557
O196 K14 O127 147.8(7) . 2_557
O177 K14 O127 133.4(5) 2_557 2_557
O23 K14 O127 115.3(3) . 2_557
O197 K14 O127 81.4(5) . 2_557
O54 K14 O127 63.4(3) 1_455 2_557
O130 K14 O127 53.3(3) 2_557 2_557
K14' K14 O68 117.1(16) . 2_557
O196 K14 O68 130.4(7) . 2_557
O177 K14 O68 82.6(5) 2_557 2_557
O23 K14 O68 119.5(3) . 2_557
O197 K14 O68 133.3(5) . 2_557
O54 K14 O68 71.0(3) 1_455 2_557
O130 K14 O68 49.8(3) 2_557 2_557
O127 K14 O68 52.9(3) 2_557 2_557
K14' K14 O207 52.8(16) . .
O196 K14 O207 52.9(8) . .
O177 K14 O207 122.5(8) 2_557 .
O23 K14 O207 99.2(7) . .
O197 K14 O207 49.8(7) . .
O54 K14 O207 69.2(7) 1_455 .
O130 K14 O207 144.9(6) 2_557 .
O127 K14 O207 102.3(7) 2_557 .
O68 K14 O207 139.7(7) 2_557 .
K14' K14 O124 135.4(16) . 1_455
O196 K14 O124 66.8(6) . 1_455
O177 K14 O124 66.0(4) 2_557 1_455
O23 K14 O124 137.3(4) . 1_455
O197 K14 O124 144.0(5) . 1_455
O54 K14 O124 52.8(3) 1_455 1_455
O130 K14 O124 112.1(3) 2_557 1_455
O127 K14 O124 100.2(3) 2_557 1_455
O68 K14 O124 64.3(3) 2_557 1_455
O207 K14 O124 95.5(6) . 1_455
K14' K14 W26 88.4(16) . 2_557
O196 K14 W26 160.1(7) . 2_557
O177 K14 W26 105.5(4) 2_557 2_557
O23 K14 W26 106.3(3) . 2_557
O197 K14 W26 102.6(5) . 2_557
O54 K14 W26 78.5(3) 1_455 2_557
O130 K14 W26 31.8(2) 2_557 2_557
O127 K14 W26 28.32(17) 2_557 2_557
O68 K14 W26 31.50(16) 2_557 2_557
O207 K14 W26 130.5(7) . 2_557
O124 K14 W26 93.5(3) 1_455 2_557
O194 K15 O187 146.6(6) . .
O194 K15 O167 82.6(5) . 1_455
O187 K15 O167 79.2(5) . 1_455
O194 K15 O169 92.4(6) . .
O187 K15 O169 76.4(5) . .
O167 K15 O169 126.0(4) 1_455 .
O194 K15 O104 84.1(6) . .
O187 K15 O104 111.8(5) . .
O167 K15 O104 63.5(3) 1_455 .
O169 K15 O104 169.5(4) . .
O194 K15 O168 81.2(5) . .
O187 K15 O168 127.2(5) . .
O167 K15 O168 147.1(5) 1_455 .
O169 K15 O168 83.2(5) . .
O104 K15 O168 86.4(4) . .
O194 K15 O161 137.7(5) . .
O187 K15 O161 75.7(4) . .
O167 K15 O161 114.2(4) 1_455 .
O169 K15 O161 105.3(4) . .
O104 K15 O161 71.6(3) . .
O168 K15 O161 63.6(4) . .
O194 K15 K19 33.9(5) . 2_556
O187 K15 K19 152.6(5) . 2_556
O167 K15 K19 116.3(3) 1_455 2_556
O169 K15 K19 76.3(3) . 2_556
O104 K15 K19 95.5(2) . 2_556
O168 K15 K19 50.4(3) . 2_556
O161 K15 K19 113.5(3) . 2_556
O194 K15 K2 117.0(5) . 1_455
O187 K15 K2 30.0(4) . 1_455
O167 K15 K2 59.8(2) 1_455 1_455
O169 K15 K2 76.0(3) . 1_455
O104 K15 K2 114.5(2) . 1_455
O168 K15 K2 152.5(4) . 1_455
O161 K15 K2 104.7(3) . 1_455
K19 K15 K2 137.37(16) 2_556 1_455
O79 K16 O175 117.7(4) . .
O79 K16 O209 75.3(5) . .
O175 K16 O209 143.6(6) . .
O79 K16 O150 136.2(4) . 1_545
O175 K16 O150 66.9(4) . 1_545
O209 K16 O150 129.1(5) . 1_545
O79 K16 O183 137.3(4) . 1_545
O175 K16 O183 82.2(5) . 1_545
O209 K16 O183 68.8(6) . 1_545
O150 K16 O183 85.6(4) 1_545 1_545
O79 K16 O176 68.5(4) . .
O175 K16 O176 82.4(5) . .
O209 K16 O176 132.2(6) . .
O150 K16 O176 69.2(4) 1_545 .
O183 K16 O176 154.1(5) 1_545 .
O79 K16 O65 108.2(4) . 1_545
O175 K16 O65 123.7(4) . 1_545
O209 K16 O65 76.6(5) . 1_545
O150 K16 O65 57.5(3) 1_545 1_545
O183 K16 O65 85.5(5) 1_545 1_545
O176 K16 O65 86.0(4) . 1_545
O79 K16 O53 70.9(3) . .
O175 K16 O53 71.7(4) . .
O209 K16 O53 82.6(5) . .
O150 K16 O53 138.0(4) 1_545 .
O183 K16 O53 82.1(4) 1_545 .
O176 K16 O53 112.3(4) . .
O65 K16 O53 158.6(3) 1_545 .
O79 K16 W29 134.9(3) . 1_545
O175 K16 W29 90.3(3) . 1_545
O209 K16 W29 103.4(4) . 1_545
O150 K16 W29 26.1(2) 1_545 1_545
O183 K16 W29 77.0(4) 1_545 1_545
O176 K16 W29 82.5(3) . 1_545
O65 K16 W29 33.46(18) 1_545 1_545
O53 K16 W29 154.2(2) . 1_545
O79 K16 W35 19.4(3) . .
O175 K16 W35 136.3(3) . .
O209 K16 W35 64.1(4) . .
O150 K16 W35 129.8(3) 1_545 .
O183 K16 W35 132.4(4) 1_545 .
O176 K16 W35 71.8(3) . .
O65 K16 W35 89.7(2) 1_545 .
O53 K16 W35 85.95(19) . .
W29 K16 W35 119.45(16) 1_545 .
O79 K16 K1 40.2(3) . .
O175 K16 K1 78.1(3) . .
O209 K16 K1 103.2(4) . .
O150 K16 K1 126.5(3) 1_545 .
O183 K16 K1 129.2(4) 1_545 .
O176 K16 K1 66.9(3) . .
O65 K16 K1 143.5(2) 1_545 .
O53 K16 K1 47.28(18) . .
W29 K16 K1 148.37(16) 1_545 .
W35 K16 K1 59.57(8) . .
O79 K16 K17 110.5(3) . 1_545
O175 K16 K17 117.1(3) . 1_545
O209 K16 K17 35.5(4) . 1_545
O150 K16 K17 102.9(3) 1_545 1_545
O183 K16 K17 35.2(4) 1_545 1_545
O176 K16 K17 155.1(4) . 1_545
O65 K16 K17 70.5(2) 1_545 1_545
O53 K16 K17 89.5(2) . 1_545
W29 K16 K17 82.11(13) 1_545 1_545
W35 K16 K17 99.24(16) . 1_545
K1 K16 K17 129.38(14) . 1_545
O183 K17 O191 112.3(7) . .
O183 K17 O209 68.8(6) . 1_565
O191 K17 O209 162.7(7) . 1_565
O183 K17 O109 86.8(5) . 1_565
O191 K17 O109 78.0(5) . 1_565
O209 K17 O109 85.0(5) 1_565 1_565
O183 K17 O149 84.9(5) . .
O191 K17 O149 115.5(5) . .
O209 K17 O149 81.7(5) 1_565 .
O109 K17 O149 166.1(4) 1_565 .
O183 K17 O152 74.5(5) . .
O191 K17 O152 68.5(5) . .
O209 K17 O152 126.5(5) 1_565 .
O109 K17 O152 130.7(4) 1_565 .
O149 K17 O152 57.1(3) . .
O183 K17 W32 72.3(4) . .
O191 K17 W32 92.8(5) . .
O209 K17 W32 103.7(4) 1_565 .
O109 K17 W32 152.1(4) 1_565 .
O149 K17 W32 31.7(2) . .
O152 K17 W32 26.3(2) . .
O183 K17 K20 104.8(4) . 1_565
O191 K17 K20 140.0(5) . 1_565
O209 K17 K20 36.1(5) 1_565 1_565
O109 K17 K20 89.9(3) 1_565 1_565
O149 K17 K20 81.5(3) . 1_565
O152 K17 K20 138.6(3) . 1_565
W32 K17 K20 112.8(2) . 1_565
O183 K17 W34 68.1(4) . 1_565
O191 K17 W34 70.8(5) . 1_565
O209 K17 W34 94.9(5) 1_565 1_565
O109 K17 W34 26.2(2) 1_565 1_565
O149 K17 W34 151.9(4) . 1_565
O152 K17 W34 106.1(3) . 1_565
W32 K17 W34 125.9(3) . 1_565
K20 K17 W34 111.8(2) 1_565 1_565
O183 K17 W40 95.2(4) . 1_565
O191 K17 W40 97.0(5) . 1_565
O209 K17 W40 65.8(4) 1_565 1_565
O109 K17 W40 25.6(2) 1_565 1_565
O149 K17 W40 144.8(3) . 1_565
O152 K17 W40 156.1(4) . 1_565
W32 K17 W40 166.4(3) . 1_565
K20 K17 W40 64.39(16) 1_565 1_565
W34 K17 W40 50.12(9) 1_565 1_565
O183 K17 K12 70.4(4) . .
O191 K17 K12 45.1(5) . .
O209 K17 K12 139.2(5) 1_565 .
O109 K17 K12 91.4(3) 1_565 .
O149 K17 K12 96.2(3) . .
O152 K17 K12 39.4(2) . .
W32 K17 K12 64.60(12) . .
K20 K17 K12 174.9(3) 1_565 .
W34 K17 K12 68.31(16) 1_565 .
W40 K17 K12 117.0(2) 1_565 .
O183 K17 K16 35.9(4) . 1_565
O191 K17 K16 148.1(6) . 1_565
O209 K17 K16 34.9(4) 1_565 1_565
O109 K17 K16 93.8(3) 1_565 1_565
O149 K17 K16 73.0(3) . 1_565
O152 K17 K16 96.2(3) . 1_565
W32 K17 K16 80.18(15) . 1_565
K20 K17 K16 69.64(19) 1_565 1_565
W34 K17 K16 88.2(2) 1_565 1_565
W40 K17 K16 86.52(16) 1_565 1_565
K12 K17 K16 105.4(2) . 1_565
O208 K18 O185 65(4) . .
O208 K18 O178 157(4) . .
O185 K18 O178 136.8(7) . .
O208 K18 O119 91(4) . .
O185 K18 O119 92.1(6) . .
O178 K18 O119 95.2(4) . .
O208 K18 O162 15(4) . 1_554
O185 K18 O162 79.5(6) . 1_554
O178 K18 O162 143.6(5) . 1_554
O119 K18 O162 84.7(4) . 1_554
O208 K18 O131 139(4) . 2_666
O185 K18 O131 78.4(6) . 2_666
O178 K18 O131 58.8(4) . 2_666
O119 K18 O131 108.2(4) . 2_666
O162 K18 O131 154.7(4) 1_554 2_666
O208 K18 O103 87(4) . 2_566
O185 K18 O103 93.7(6) . 2_566
O178 K18 O103 84.0(4) . 2_566
O119 K18 O103 172.4(4) . 2_566
O162 K18 O103 91.5(4) 1_554 2_566
O131 K18 O103 77.8(3) 2_666 2_566
O208 K18 O205 57(4) . .
O185 K18 O205 12.2(6) . .
O178 K18 O205 142.3(7) . .
O119 K18 O205 101.0(6) . .
O162 K18 O205 72.3(6) 1_554 .
O131 K18 O205 83.7(6) 2_666 .
O103 K18 O205 84.1(6) 2_566 .
O208 K18 O25 85(4) . 2_566
O185 K18 O25 143.9(6) . 2_566
O178 K18 O25 77.0(4) . 2_566
O119 K18 O25 68.2(3) . 2_566
O162 K18 O25 69.2(3) 1_554 2_566
O131 K18 O25 135.5(4) 2_666 2_566
O103 K18 O25 104.3(3) 2_566 2_566
O205 K18 O25 140.7(6) . 2_566
O208 K18 O78 97(4) . 2_566
O185 K18 O78 144.9(6) . 2_566
O178 K18 O78 61.0(4) . 2_566
O119 K18 O78 119.0(4) . 2_566
O162 K18 O78 87.2(3) 1_554 2_566
O131 K18 O78 104.2(4) 2_666 2_566
O103 K18 O78 54.1(3) 2_566 2_566
O205 K18 O78 133.1(6) . 2_566
O25 K18 O78 52.6(3) 2_566 2_566
O208 K18 W15 93(4) . 2_566
O185 K18 W15 118.1(5) . 2_566
O178 K18 W15 70.3(3) . 2_566
O119 K18 W15 148.2(3) . 2_566
O162 K18 W15 90.9(3) 1_554 2_566
O131 K18 W15 88.8(3) 2_666 2_566
O103 K18 W15 24.97(18) 2_566 2_566
O205 K18 W15 107.7(5) . 2_566
O25 K18 W15 80.8(2) 2_566 2_566
O78 K18 W15 29.18(18) 2_566 2_566
O208 K18 W11 90(4) . 2_566
O185 K18 W11 155.1(6) . 2_566
O178 K18 W11 67.1(4) . 2_566
O119 K18 W11 91.9(3) . 2_566
O162 K18 W11 76.5(3) 1_554 2_566
O131 K18 W11 123.2(3) 2_666 2_566
O103 K18 W11 80.8(2) 2_566 2_566
O205 K18 W11 144.8(6) . 2_566
O25 K18 W11 24.60(17) 2_566 2_566
O78 K18 W11 28.01(19) 2_566 2_566
W15 K18 W11 56.51(10) 2_566 2_566
O194 K19 O200 124.1(8) 2_556 2_556
O194 K19 O113 125.5(6) 2_556 .
O200 K19 O113 100.1(8) 2_556 .
O194 K19 O195 82.3(7) 2_556 .
O200 K19 O195 86.0(8) 2_556 .
O113 K19 O195 135.7(6) . .
O194 K19 O166 79.9(6) 2_556 .
O200 K19 O166 93.5(7) 2_556 .
O113 K19 O166 65.9(3) . .
O195 K19 O166 158.1(6) . .
O194 K19 O35 145.9(6) 2_556 .
O200 K19 O35 84.4(6) 2_556 .
O113 K19 O35 55.8(3) . .
O195 K19 O35 81.7(5) . .
O166 K19 O35 120.1(4) . .
O194 K19 O134 68.4(5) 2_556 2_656
O200 K19 O134 164.2(8) 2_556 2_656
O113 K19 O134 64.3(3) . 2_656
O195 K19 O134 106.4(6) . 2_656
O166 K19 O134 78.6(3) . 2_656
O35 K19 O134 87.8(3) . 2_656
O194 K19 O180 88.0(6) 2_556 2_656
O200 K19 O180 126.9(7) 2_556 2_656
O113 K19 O180 89.1(4) . 2_656
O195 K19 O180 54.8(5) . 2_656
O166 K19 O180 136.5(4) . 2_656
O35 K19 O180 58.2(3) . 2_656
O134 K19 O180 58.2(3) 2_656 2_656
O194 K19 W18 139.1(5) 2_556 .
O200 K19 W18 96.0(7) 2_556 .
O113 K19 W18 25.4(2) . .
O195 K19 W18 110.7(5) . .
O166 K19 W18 91.1(3) . .
O35 K19 W18 30.67(19) . .
O134 K19 W18 70.8(3) 2_656 .
O180 K19 W18 71.4(3) 2_656 .
O194 K19 K15 34.5(5) 2_556 2_556
O200 K19 K15 91.2(6) 2_556 2_556
O113 K19 K15 134.0(3) . 2_556
O195 K19 K15 89.1(5) . 2_556
O166 K19 K15 69.1(3) . 2_556
O35 K19 K15 170.0(3) . 2_556
O134 K19 K15 98.6(3) 2_656 2_556
O180 K19 K15 118.8(4) 2_656 2_556
W18 K19 K15 159.3(3) . 2_556
O209 K20 O201 110.8(9) . 2_556
O209 K20 O117 69.9(6) . .
O201 K20 O117 119.9(8) 2_556 .
O209 K20 O80 78.6(6) . .
O201 K20 O80 98.2(8) 2_556 .
O117 K20 O80 136.9(5) . .
O209 K20 O145 76.4(6) . 1_545
O201 K20 O145 61.6(7) 2_556 1_545
O117 K20 O145 60.7(3) . 1_545
O80 K20 O145 138.5(5) . 1_545
O209 K20 O70 77.5(6) . .
O201 K20 O70 168.6(9) 2_556 .
O117 K20 O70 54.4(3) . .
O80 K20 O70 91.0(4) . .
O145 K20 O70 114.9(4) 1_545 .
O209 K20 W35 68.8(5) . .
O201 K20 W35 144.3(7) 2_556 .
O117 K20 W35 24.5(2) . .
O80 K20 W35 116.0(4) . .
O145 K20 W35 84.8(3) 1_545 .
O70 K20 W35 30.09(17) . .
O209 K20 K17 44.6(5) . 1_545
O201 K20 K17 72.2(8) 2_556 1_545
O117 K20 K17 107.9(4) . 1_545
O80 K20 K17 63.1(3) . 1_545
O145 K20 K17 75.8(3) 1_545 1_545
O70 K20 K17 118.4(4) . 1_545
W35 K20 K17 113.1(3) . 1_545
O209 K20 K16 19.2(5) . .
O201 K20 K16 117.2(7) 2_556 .
O117 K20 K16 50.7(3) . .
O80 K20 K16 95.7(4) . .
O145 K20 K16 67.9(3) 1_545 .
O70 K20 K16 68.2(2) . .
W35 K20 K16 52.37(14) . .
K17 K20 K16 61.0(2) 1_545 .
O189 K21 O175 97.2(7) . 1_565
O189 K21 O150 78.2(7) . .
O175 K21 O150 63.7(4) 1_565 .
O189 K21 O188 134.1(9) . 2_667
O175 K21 O188 99.0(6) 1_565 2_667
O150 K21 O188 71.4(6) . 2_667
O189 K21 O20 140.0(8) . 2_667
O175 K21 O20 92.8(5) 1_565 2_667
O150 K21 O20 139.7(4) . 2_667
O188 K21 O20 81.5(6) 2_667 2_667
O189 K21 O206 88.4(9) . .
O175 K21 O206 156.4(8) 1_565 .
O150 K21 O206 95.4(8) . .
O188 K21 O206 61.9(7) 2_667 .
O20 K21 O206 97.5(8) 2_667 .
O189 K21 O50 92.2(7) . 2_667
O175 K21 O50 80.1(4) 1_565 2_667
O150 K21 O50 140.6(4) . 2_667
O188 K21 O50 132.8(6) 2_667 2_667
O20 K21 O50 51.6(3) 2_667 2_667
O206 K21 O50 122.7(7) . 2_667
O189 K21 O57 99.9(7) . 2_667
O175 K21 O57 137.5(5) 1_565 2_667
O150 K21 O57 158.3(4) . 2_667
O188 K21 O57 96.4(5) 2_667 2_667
O20 K21 O57 50.8(3) 2_667 2_667
O206 K21 O57 62.9(7) . 2_667
O50 K21 O57 60.6(3) 2_667 2_667
O189 K21 O67 57.3(7) . 2_667
O175 K21 O67 116.3(4) 1_565 2_667
O150 K21 O67 135.4(4) . 2_667
O188 K21 O67 142.2(5) 2_667 2_667
O20 K21 O67 83.6(3) 2_667 2_667
O206 K21 O67 86.0(6) . 2_667
O50 K21 O67 49.0(3) 2_667 2_667
O57 K21 O67 48.4(3) 2_667 2_667
O189 K21 W42 120.8(7) . 2_667
O175 K21 W42 74.3(4) 1_565 2_667
O150 K21 W42 136.1(4) . 2_667
O188 K21 W42 104.9(6) 2_667 2_667
O20 K21 W42 27.94(19) 2_667 2_667
O206 K21 W42 122.1(8) . 2_667
O50 K21 W42 28.93(19) 2_667 2_667
O57 K21 W42 63.4(2) 2_667 2_667
O67 K21 W42 74.3(3) 2_667 2_667
O189 K21 W24 127.1(7) . 2_667
O175 K21 W24 121.0(4) 1_565 2_667
O150 K21 W24 149.3(4) . 2_667
O188 K21 W24 77.9(5) 2_667 2_667
O20 K21 W24 28.21(18) 2_667 2_667
O206 K21 W24 71.1(7) . 2_667
O50 K21 W24 63.6(2) 2_667 2_667
O57 K21 W24 27.34(19) 2_667 2_667
O67 K21 W24 72.7(2) 2_667 2_667
W42 K21 W24 51.17(12) 2_667 2_667
O189 K21 W13 66.9(7) . 2_667
O175 K21 W13 91.0(4) 1_565 2_667
O150 K21 W13 133.8(4) . 2_667
O188 K21 W13 154.3(6) 2_667 2_667
O20 K21 W13 74.4(2) 2_667 2_667
O206 K21 W13 112.2(6) . 2_667
O50 K21 W13 26.36(19) 2_667 2_667
O57 K21 W13 61.4(2) 2_667 2_667
O67 K21 W13 27.03(18) 2_667 2_667
W42 K21 W13 55.14(12) 2_667 2_667
W24 K21 W13 76.66(15) 2_667 2_667
O181 K22 O24 124.1(6) 2_657 .
O181 K22 O40 113.1(5) 2_657 .
O24 K22 O40 120.0(5) . .
O181 K22 O91 131.0(6) 2_657 .
O24 K22 O91 94.1(4) . .
O40 K22 O91 56.2(3) . .
O181 K22 O60 108.0(5) 2_657 .
O24 K22 O60 55.3(3) . .
O40 K22 O60 92.7(4) . .
O91 K22 O60 119.5(4) . .
O181 K22 K1 87.2(5) 2_657 .
O24 K22 K1 141.1(4) . .
O40 K22 K1 50.1(3) . .
O91 K22 K1 47.6(2) . .
O60 K22 K1 142.6(4) . .
O181 K22 K2 79.2(5) 2_657 .
O24 K22 K2 49.5(3) . .
O40 K22 K2 139.1(5) . .
O91 K22 K2 143.4(4) . .
O60 K22 K2 47.2(2) . .
K1 K22 K2 166.0(4) . .
O181 K22 W4 136.0(5) 2_657 .
O24 K22 W4 20.5(2) . .
O40 K22 W4 110.9(3) . .
O91 K22 W4 74.3(3) . .
O60 K22 W4 71.6(3) . .
K1 K22 W4 120.6(3) . .
K2 K22 W4 69.1(2) . .
O181 K22 W5 113.3(4) 2_657 .
O24 K22 W5 110.6(4) . .
O40 K22 W5 20.2(2) . .
O91 K22 W5 72.4(3) . .
O60 K22 W5 73.3(3) . .
K1 K22 W5 69.3(2) . .
K2 K22 W5 118.9(3) . .
W4 K22 W5 108.6(2) . .
O105 K23 O177 76.2(5) . .
O105 K23 O196 123.9(6) . 2_557
O177 K23 O196 68.9(7) . 2_557
O105 K23 O47 116.0(4) . 2_557
O177 K23 O47 118.3(5) . 2_557
O196 K23 O47 118.9(6) 2_557 2_557
O105 K23 O87 70.3(3) . 2_557
O177 K23 O87 133.6(5) . 2_557
O196 K23 O87 157.6(7) 2_557 2_557
O47 K23 O87 55.4(3) 2_557 2_557
O105 K23 K13 63.1(3) . .
O177 K23 K13 60.5(4) . .
O196 K23 K13 125.1(7) 2_557 .
O47 K23 K13 72.4(3) 2_557 .
O87 K23 K13 75.9(3) 2_557 .
O105 K23 O199 85.5(6) . 1_545
O177 K23 O199 128.3(7) . 1_545
O196 K23 O199 83.5(8) 2_557 1_545
O47 K23 O199 113.2(6) 2_557 1_545
O87 K23 O199 80.4(6) 2_557 1_545
K13 K23 O199 145.5(6) . 1_545
O105 K23 O23 121.0(4) . 2_557
O177 K23 O23 67.1(4) . 2_557
O196 K23 O23 83.6(6) 2_557 2_557
O47 K23 O23 54.9(3) 2_557 2_557
O87 K23 O23 104.4(3) 2_557 2_557
K13 K23 O23 58.9(2) . 2_557
O199 K23 O23 153.3(6) 1_545 2_557
O105 K23 W30 92.7(3) . 2_557
O177 K23 W30 133.8(4) . 2_557
O196 K23 W30 142.8(6) 2_557 2_557
O47 K23 W30 29.9(2) 2_557 2_557
O87 K23 W30 25.73(17) 2_557 2_557
K13 K23 W30 74.38(18) . 2_557
O199 K23 W30 94.3(6) 1_545 2_557
O23 K23 W30 82.2(2) 2_557 2_557
O105 K23 W43 123.2(3) . 2_557
O177 K23 W43 91.5(4) . 2_557
O196 K23 W43 100.6(6) 2_557 2_557
O47 K23 W43 28.9(2) 2_557 2_557
O87 K23 W43 81.3(2) 2_557 2_557
K13 K23 W43 62.78(16) . 2_557
O199 K23 W43 137.3(6) 1_545 2_557
O23 K23 W43 26.0(2) 2_557 2_557
W30 K23 W43 57.20(10) 2_557 2_557
O105 K23 K14 120.3(4) . 2_557
O177 K23 K14 44.1(4) . 2_557
O196 K23 K14 44.0(6) 2_557 2_557
O47 K23 K14 96.1(3) 2_557 2_557
O87 K23 K14 148.6(3) 2_557 2_557
K13 K23 K14 83.4(2) . 2_557
O199 K23 K14 127.5(6) 1_545 2_557
O23 K23 K14 44.2(2) 2_557 2_557
W30 K23 K14 125.5(2) 2_557 2_557
W43 K23 K14 68.29(16) 2_557 2_557
O105 K23 K14' 128.9(4) . 2_557
O177 K23 K14' 52.8(4) . 2_557
O196 K23 K14' 44.1(6) 2_557 2_557
O47 K23 K14' 89.2(3) 2_557 2_557
O87 K23 K14' 143.8(3) 2_557 2_557
K13 K23 K14' 86.7(3) . 2_557
O199 K23 K14' 126.3(6) 1_545 2_557
O23 K23 K14' 40.4(3) 2_557 2_557
W30 K23 K14' 119.0(3) 2_557 2_557
W43 K23 K14' 62.5(2) 2_557 2_557
K14 K23 K14' 8.98(17) 2_557 2_557
O213 K24 O213 39.1(15) . 2_667
O213 K24 O116 112.2(17) . .
O213 K24 O116 124.1(16) 2_667 .
O213 K24 O75 60.9(14) . 2_667
O213 K24 O75 58.5(12) 2_667 2_667
O116 K24 O75 167.1(10) . 2_667
O213 K24 O75 59.1(14) . .
O213 K24 O75 59.9(12) 2_667 .
O116 K24 O75 64.5(7) . .
O75 K24 O75 115.0(9) 2_667 .
O213 K24 O204 38.4(13) . 1_655
O213 K24 O204 75.6(14) 2_667 1_655
O116 K24 O204 105.3(11) . 1_655
O75 K24 O204 62.3(10) 2_667 1_655
O75 K24 O204 84.5(10) . 1_655
O213 K24 O204 78.7(15) . 2_567
O213 K24 O204 41.4(12) 2_667 2_567
O116 K24 O204 105.6(13) . 2_567
O75 K24 O204 84.2(11) 2_667 2_567
O75 K24 O204 62.1(9) . 2_567
O204 K24 O204 116.7(11) 1_655 2_567
O213 K24 O206 63.2(14) . .
O213 K24 O206 97.1(15) 2_667 .
O116 K24 O206 104.4(10) . .
O75 K24 O206 63.0(9) 2_667 .
O75 K24 O206 107.3(10) . .
O204 K24 O206 25.6(9) 1_655 .
O204 K24 O206 138.1(13) 2_567 .
O213 K24 O189 138(2) . .
O213 K24 O189 137.6(17) 2_667 .
O116 K24 O189 96.7(10) . .
O75 K24 O189 84.4(10) 2_667 .
O75 K24 O189 160.6(13) . .
O204 K24 O189 106.6(13) 1_655 .
O204 K24 O189 122.7(12) 2_567 .
O206 K24 O189 81.4(11) . .
O213 K24 K24 21.4(9) . 2_667
O213 K24 K24 17.7(8) 2_667 2_667
O116 K24 K24 120.5(14) . 2_667
O75 K24 K24 57.5(9) 2_667 2_667
O75 K24 K24 57.5(9) . 2_667
O204 K24 K24 58.6(11) 1_655 2_667
O204 K24 K24 58.1(11) 2_567 2_667
O206 K24 K24 81.6(12) . 2_667
O189 K24 K24 141.9(17) . 2_667
O213 K24 O158 111.7(17) . 2_567
O213 K24 O158 86.0(13) 2_667 2_567
O116 K24 O158 59.6(7) . 2_567
O75 K24 O158 132.2(9) 2_667 2_567
O75 K24 O158 58.5(6) . 2_567
O204 K24 O158 142.9(13) 1_655 2_567
O204 K24 O158 49.5(10) 2_567 2_567
O206 K24 O158 161.3(12) . 2_567
O189 K24 O158 108.6(10) . 2_567
K24 K24 O158 97.9(12) 2_667 2_567
O213 K24 K21 104.2(16) . .
O213 K24 K21 126.6(15) 2_667 .
O116 K24 K21 103.4(7) . .
O75 K24 K21 69.9(6) 2_667 .
O75 K24 K21 147.3(8) . .
O204 K24 K21 69.1(9) 1_655 .
O204 K24 K21 147.2(12) 2_567 .
O206 K24 K21 43.8(7) . .
O189 K24 K21 37.7(7) . .
K24 K24 K21 117.6(13) 2_667 .
O158 K24 K21 143.9(8) 2_567 .
O211 K25 O211 47.5(10) 2_566 1_455
O211 K25 O170 101.8(11) 2_566 .
O211 K25 O170 92.7(10) 1_455 .
O211 K25 O184 121.5(13) 2_566 1_455
O211 K25 O184 116.0(11) 1_455 1_455
O170 K25 O184 136.7(11) . 1_455
O211 K25 O131 97.5(9) 2_566 1_455
O211 K25 O131 144.8(10) 1_455 1_455
O170 K25 O131 91.7(8) . 1_455
O184 K25 O131 82.8(7) 1_455 1_455
O211 K25 O193 72.2(9) 2_566 2_566
O211 K25 O193 26.5(7) 1_455 2_566
O170 K25 O193 97.1(9) . 2_566
O184 K25 O193 96.5(10) 1_455 2_566
O131 K25 O193 167.6(11) 1_455 2_566
O211 K25 O136 60.8(8) 2_566 1_455
O211 K25 O136 54.9(8) 1_455 1_455
O170 K25 O136 147.3(9) . 1_455
O184 K25 O136 67.2(7) 1_455 1_455
O131 K25 O136 116.7(8) 1_455 1_455
O193 K25 O136 52.6(7) 2_566 1_455
O211 K25 O193 20.2(7) 2_566 1_455
O211 K25 O193 65.7(8) 1_455 1_455
O170 K25 O193 93.9(9) . 1_455
O184 K25 O193 126.6(11) 1_455 1_455
O131 K25 O193 79.2(7) 1_455 1_455
O193 K25 O193 91.5(8) 2_566 1_455
O136 K25 O193 77.2(7) 1_455 1_455
O211 K25 K25 24.5(6) 2_566 2_466
O211 K25 K25 23.0(5) 1_455 2_466
O170 K25 K25 97.8(9) . 2_466
O184 K25 K25 121.6(12) 1_455 2_466
O131 K25 K25 122.0(9) 1_455 2_466
O193 K25 K25 48.3(6) 2_566 2_466
O136 K25 K25 54.4(6) 1_455 2_466
O193 K25 K25 43.2(6) 1_455 2_466
O211 K25 K8 123.7(10) 2_566 .
O211 K25 K8 114.7(9) 1_455 .
O170 K25 K8 24.2(4) . .
O184 K25 K8 113.9(7) 1_455 .
O131 K25 K8 79.2(6) 1_455 .
O193 K25 K8 112.0(8) 2_566 .
O136 K25 K8 163.7(7) 1_455 .
O193 K25 K8 111.4(8) 1_455 .
K25 K25 K8 121.9(9) 2_466 .
O97 P1 O110 112.5(5) . .
O97 P1 O2 110.5(5) . .
O110 P1 O2 112.1(5) . .
O97 P1 O48 106.8(5) . .
O110 P1 O48 106.1(5) . .
O2 P1 O48 108.7(5) . .
O43 P2 O148 111.6(5) . .
O43 P2 O146 109.9(5) . .
O148 P2 O146 109.2(5) . .
O43 P2 O132 108.7(5) . .
O148 P2 O132 108.2(5) . .
O146 P2 O132 109.2(5) . .
O114 P3 O125 112.1(5) . .
O114 P3 O135 113.2(6) . .
O125 P3 O135 110.7(5) . .
O114 P3 O144 106.6(5) . .
O125 P3 O144 108.9(6) . .
O135 P3 O144 104.9(5) . .
O17 P4 O66 111.1(5) . .
O17 P4 O27 108.3(5) . .
O66 P4 O27 108.9(5) . .
O17 P4 O137 110.8(5) . .
O66 P4 O137 108.9(5) . .
O27 P4 O137 108.8(5) . .
W43 O1 W20 150.3(5) . .
W43 O1 K10 110.7(4) . .
W20 O1 K10 96.7(3) . .
W43 O1 K13 90.5(3) . 2_557
W20 O1 K13 94.0(3) . 2_557
K10 O1 K13 103.7(3) . 2_557
P1 O2 W35 128.8(5) . .
P1 O2 W20 130.2(5) . .
W35 O2 W20 89.7(3) . .
P1 O2 K1 113.9(5) . .
W35 O2 K1 91.8(3) . .
W20 O2 K1 91.5(3) . .
W20 O3 W35 120.7(5) . .
W20 O3 K10 111.3(4) . .
W35 O3 K10 111.1(4) . .
W21 O4 W27 122.4(4) . .
W21 O4 K7 98.9(3) . .
W27 O4 K7 138.7(4) . .
W38 O5 W35 148.7(5) . .
W38 O5 K10 110.2(4) . .
W35 O5 K10 99.0(3) . .
W3 O6 W1 121.1(4) . .
W16 O7 W5 144.6(5) . .
W37 O8 W5 146.5(5) . .
W37 O8 K4 99.7(3) . .
W5 O8 K4 107.5(4) . .
W3 O9 K5 134.1(4) . .
W3 O9 K6 116.2(4) . 2_567
K5 O9 K6 107.2(3) . 2_567
W44 O10 W8 147.5(5) . .
W27 O11 W4 145.4(5) . .
W1 O12 K6 137.8(5) . .
W1 O12 K5 114.4(4) . 2_567
K6 O12 K5 106.9(3) . 2_567
W12 O13 W28 146.8(5) . .
W37 O14 W30 121.3(4) . .
W37 O14 K5 99.6(3) . .
W30 O14 K5 139.0(4) . .
W27 O15 W19 157.7(6) . .
W41 O16 W3 156.5(5) . .
P4 O17 W1 129.7(6) . .
P4 O17 W3 129.5(5) . .
W1 O17 W3 91.6(3) . .
W17 O18 W28 145.8(5) . .
W11 O19 W37 148.6(6) . .
W42 O20 W24 124.0(5) . .
W42 O20 K21 105.1(4) . 2_667
W24 O20 K21 106.4(4) . 2_667
W17 O21 W34 128.0(4) . .
W43 O22 W38 122.7(5) . .
W43 O22 K10 99.4(3) . .
W38 O22 K10 95.8(3) . .
W43 O23 K14 153.4(5) . .
W43 O23 K14' 139.0(5) . .
K14 O23 K14' 15.0(2) . .
W43 O23 K13 96.7(4) . 2_557
K14 O23 K13 108.5(3) . 2_557
K14' O23 K13 123.5(4) . 2_557
W43 O23 K23 101.6(4) . 2_557
K14 O23 K23 84.6(3) . 2_557
K14' O23 K23 93.6(4) . 2_557
K13 O23 K23 59.5(2) 2_557 2_557
W4 O24 K2 151.9(5) . .
W4 O24 K22 123.2(6) . .
K2 O24 K22 78.6(3) . .
W11 O25 K8 109.5(4) . .
W11 O25 K3 100.3(4) . .
K8 O25 K3 99.0(3) . .
W11 O25 K18 106.1(4) . 2_566
K8 O25 K18 84.4(3) . 2_566
K3 O25 K18 150.6(4) . 2_566
W20 O26 K1 126.5(4) . .
P4 O27 W42 128.4(5) . .
P4 O27 W24 123.2(5) . .
W42 O27 W24 90.8(3) . .
P4 O27 W25 123.8(5) . .
W42 O27 W25 90.0(3) . .
W24 O27 W25 89.5(3) . .
W30 O28 W5 145.8(5) . .
W2 O29 K8 138.3(5) . .
W2 O29 K7 113.6(4) . 2_566
K8 O29 K7 106.8(3) . 2_566
W4 O30 W28 156.9(5) . .
W4 O30 K3 97.2(3) . .
W28 O30 K3 99.0(3) . .
W18 O31 W22 125.9(5) . .
W18 O31 K12 98.7(3) . 2_666
W22 O31 K12 106.3(4) . 2_666
W25 O32 W3 151.5(5) . .
W25 O32 K6 102.4(4) . 2_567
W3 O32 K6 95.8(3) . 2_567
W11 O33 W12 122.2(4) . .
W11 O33 K8 98.4(3) . .
W12 O33 K8 138.6(4) . .
W2 O34 W28 146.2(4) . .
W2 O34 K3 126.3(3) . .
W28 O34 K3 87.5(3) . .
W18 O35 W9 125.4(5) . .
W18 O35 K19 91.8(3) . .
W9 O35 K19 142.7(5) . .
W11 O36 W28 144.5(5) . .
W11 O36 K3 102.7(3) . .
W28 O36 K3 108.9(4) . .
W14 O37 W7 157.3(6) . .
W21 O38 W6 146.0(6) . .
W26 O39 W13 152.2(5) . .
W5 O40 K1 152.1(5) . .
W5 O40 K22 124.0(5) . .
K1 O40 K22 77.0(3) . .
W6 O41 W8 144.2(6) . .
W6 O41 K4 103.6(3) . .
W8 O41 K4 108.0(4) . .
W37 O42 W15 151.1(5) . .
W37 O42 K9 103.9(4) . 2_567
W15 O42 K9 96.5(3) . 2_567
P2 O43 W2 131.5(5) . .
P2 O43 W7 128.8(5) . .
W2 O43 W7 91.1(3) . .
W7 O44 K7 136.9(4) . .
W7 O44 K8 114.3(4) . 2_566
K7 O44 K8 106.0(3) . 2_566
W30 O45 W20 155.6(5) . .
W30 O45 K13 100.8(3) . .
W20 O45 K13 99.3(3) . .
W4 O46 W21 144.7(5) . .
W4 O46 K3 107.6(4) . .
W21 O46 K3 100.3(3) . .
W43 O47 W30 145.7(5) . .
W43 O47 K23 102.5(4) . 2_557
W30 O47 K23 100.5(3) . 2_557
P1 O48 W43 123.8(4) . .
P1 O48 W38 123.4(5) . .
W43 O48 W38 92.6(3) . .
P1 O48 W15 124.0(5) . .
W43 O48 W15 91.9(3) . .
W38 O48 W15 91.9(3) . .
W10 O49 W4 147.2(5) . .
W13 O50 W42 152.6(5) . .
W13 O50 K21 106.7(4) . 2_667
W42 O50 K21 99.4(4) . 2_667
W40 O51 W17 125.7(5) . .
W32 O52 W27 145.0(5) . .
W17 O53 K1 139.8(4) . .
W17 O53 K16 124.7(5) . .
K1 O53 K16 82.2(3) . .
W13 O54 W33 125.9(5) . .
W13 O54 K14 109.6(4) . 1_655
W33 O54 K14 121.6(4) . 1_655
W13 O54 K14' 123.4(5) . 1_655
W33 O54 K14' 106.9(4) . 1_655
K14 O54 K14' 14.7(2) 1_655 1_655
W8 O55 W5 156.8(5) . .
W8 O55 K4 98.0(3) . .
W5 O55 K4 99.2(3) . .
W2 O56 W7 121.0(4) . .
W24 O57 W31 147.3(5) . .
W24 O57 K21 102.9(4) . 2_667
W31 O57 K21 108.9(4) . 2_667
W31 O58 W1 157.6(5) . .
W29 O59 W23 150.4(6) . .
W8 O60 K2 153.7(5) . .
W8 O60 K22 118.5(5) . .
K2 O60 K22 74.5(3) . .
W21 O61 W36 150.6(5) . .
W39 O62 W10 127.3(4) . .
W40 O63 W2 156.3(5) . .
W42 O64 W26 151.5(6) . .
W36 O65 W29 122.1(5) . .
W36 O65 K16 135.3(4) . 1_565
W29 O65 K16 90.6(4) . 1_565
P4 O66 W31 125.9(4) . .
P4 O66 W33 126.3(5) . .
W31 O66 W33 90.2(3) . .
P4 O66 W13 125.1(5) . .
W31 O66 W13 88.6(3) . .
W33 O66 W13 89.1(3) . .
W13 O67 W31 126.3(5) . .
W13 O67 K21 101.3(4) . 2_667
W31 O67 K21 104.2(4) . 2_667
W26 O68 W16 126.6(4) . .
W26 O68 K14 87.2(3) . 2_557
W16 O68 K14 118.9(4) . 2_557
W6 O69 W36 153.2(5) . .
W6 O69 K11 94.2(4) . .
W36 O69 K11 101.3(3) . .
W12 O70 W35 155.5(5) . .
W12 O70 K20 106.7(4) . .
W35 O70 K20 93.4(4) . .
W3 O71 W5 146.4(4) . .
W3 O71 K4 128.6(4) . .
W5 O71 K4 84.9(2) . .
W32 O73 W19 150.8(6) . .
W15 O74 W38 121.6(5) . .
W31 O75 K24 136.2(6) . 2_667
W31 O75 K24 158.8(7) . .
K24 O75 K24 65.0(9) 2_667 .
W24 O76 W1 151.7(5) . .
W24 O76 K5 101.6(4) . 2_567
W1 O76 K5 95.9(3) . 2_567
W7 O77 W4 148.4(5) . .
W7 O77 K3 126.3(4) . .
W4 O77 K3 85.2(3) . .
W11 O78 W15 154.1(5) . .
W11 O78 K18 100.9(4) . 2_566
W15 O78 K18 98.7(4) . 2_566
W35 O79 K16 129.5(5) . .
W35 O79 K1 128.3(4) . .
K16 O79 K1 102.0(4) . .
W40 O80 K20 135.7(5) . .
W14 O81 W10 125.9(6) . .
W16 O82 K1 142.4(4) . .
W22 O83 W14 147.4(5) . .
W22 O83 K12 110.1(4) . 2_666
W14 O83 K12 101.0(4) . 2_666
W6 O84 W44 121.8(4) . .
W6 O84 K6 101.3(4) . .
W44 O84 K6 136.5(4) . .
W41 O85 W16 126.5(5) . .
W29 O86 W44 143.8(5) . .
W30 O87 K23 104.5(4) . 2_557
W30 O87 K13 102.9(4) . .
K23 O87 K13 94.0(3) 2_557 .
W9 O88 W2 151.5(4) . .
W9 O88 K7 100.9(4) . 2_566
W2 O88 K7 96.6(3) . 2_566
W22 O89 W9 124.9(4) . .
W42 O90 W25 126.4(5) . .
W28 O91 K1 152.6(5) . .
W28 O91 K22 117.6(5) . .
K1 O91 K22 74.4(3) . .
W1 O92 W8 147.1(5) . .
W1 O92 K4 127.7(4) . .
W8 O92 K4 85.2(3) . .
W39 O93 W18 153.3(6) . .
W39 O93 K12 100.1(5) . 2_666
W18 O93 K12 105.2(4) . 2_666
W33 O94 W8 143.3(6) . .
W21 O95 K3 103.0(4) . .
W21 O95 K7 107.0(4) . .
K3 O95 K7 103.4(3) . .
W22 O96 W7 152.6(5) . .
W22 O96 K8 100.7(4) . 2_566
W7 O96 K8 97.2(3) . 2_566
P1 O97 W37 128.7(5) . .
P1 O97 W30 129.1(5) . .
W37 O97 W30 90.0(3) . .
W34 O98 K12 170.7(6) . 1_545
W41 O99 W25 147.2(5) . .
W41 O99 K10 97.7(4) . 2_557
W25 O99 K10 102.6(3) . 2_557
W24 O100 K9 162.9(5) . .
W24 O100 K5 103.2(4) . 2_567
K9 O100 K5 88.2(3) . 2_567
W23 O101 W19 121.7(6) . .
W37 O102 K5 107.1(4) . .
W37 O102 K4 102.2(4) . .
K5 O102 K4 100.6(3) . .
W37 O102 K9 103.7(4) . 2_567
K5 O102 K9 84.5(3) . 2_567
K4 O102 K9 150.8(3) . 2_567
W15 O103 K9 107.6(5) . 2_567
W15 O103 K18 106.3(5) . 2_566
K9 O103 K18 85.5(4) 2_567 2_566
W38 O104 K15 136.6(5) . .
W20 O105 K23 138.9(6) . .
W20 O105 K13 102.7(4) . .
K23 O105 K13 64.3(3) . .
W20 O105 K13 103.8(4) . 2_557
K23 O105 K13 97.1(3) . 2_557
K13 O105 K13 51.8(2) . 2_557
W44 O106 W23 157.7(5) . .
W23 O107 K2 126.8(5) . .
W31 O108 W33 126.0(5) . .
W34 O109 W40 126.5(5) . .
W34 O109 K17 111.5(4) . 1_545
W40 O109 K17 114.5(5) . 1_545
P1 O110 W11 129.9(5) . .
P1 O110 W12 128.5(5) . .
W11 O110 W12 90.3(3) . .
W16 O111 W33 152.1(5) . .
W25 O112 K11 161.5(5) . 2_567
W25 O112 K6 103.2(4) . 2_567
K11 O112 K6 93.2(3) 2_567 2_567
W25 O112 K10 103.9(4) . 2_557
K11 O112 K10 85.0(3) 2_567 2_557
K6 O112 K10 87.9(3) 2_567 2_557
W18 O113 K19 110.4(5) . .
P3 O114 W21 128.4(5) . .
P3 O114 W27 129.5(6) . .
W21 O114 W27 90.8(3) . .
W12 O115 W38 146.3(5) . .
W44 O116 K24 138.1(7) . .
W35 O117 K20 112.6(5) . .
W22 O119 K18 167.3(5) . .
W22 O119 K8 103.6(4) . 2_566
K18 O119 K8 85.3(3) . 2_566
W24 O120 W25 125.3(4) . .
W17 O121 W10 152.2(5) . .
W39 O122 W34 151.2(6) . .
W19 O123 K2 128.0(4) . .
W13 O124 K14 94.3(4) . 1_655
P3 O125 W23 131.2(5) . .
P3 O125 W19 128.1(5) . .
W23 O125 W19 88.4(3) . .
P3 O125 K2 115.1(5) . .
W23 O125 K2 92.5(3) . .
W19 O125 K2 90.2(3) . .
W9 O126 W40 146.4(5) . .
W26 O127 K14' 102.7(5) . 2_557
W26 O127 K14 91.8(4) . 2_557
K14' O127 K14 13.2(2) 2_557 2_557
W41 O128 K13 130.6(5) . .
W41 O128 K10 109.1(4) . 2_557
K13 O128 K10 120.2(4) . 2_557
W15 O129 W43 122.5(5) . .
W26 O130 W41 125.5(5) . .
W26 O130 K14 92.1(3) . 2_557
W41 O130 K14 117.9(5) . 2_557
W26 O130 K14' 90.5(4) . 2_557
W41 O130 K14' 128.5(5) . 2_557
K14 O130 K14' 13.6(2) 2_557 2_557
W19 O131 K18 118.3(5) . 2_666
W19 O131 K25 126.4(7) . 1_655
K18 O131 K25 114.9(6) 2_666 1_655
P2 O132 W18 129.6(5) . .
P2 O132 W22 123.1(5) . .
W18 O132 W22 90.4(3) . .
P2 O132 W9 122.7(5) . .
W18 O132 W9 90.1(3) . .
W22 O132 W9 89.7(3) . .
W39 O133 W14 124.0(5) . .
W39 O133 K12 101.7(4) . 2_666
W14 O133 K12 109.4(4) . 2_666
W39 O134 K19 121.4(5) . 2_656
P3 O135 W6 129.5(5) . .
P3 O135 W44 128.4(6) . .
W6 O135 W44 91.5(3) . .
W14 O136 K25 137.8(6) . 1_655
P4 O137 W41 125.7(5) . .
P4 O137 W16 126.6(5) . .
W41 O137 W16 90.3(3) . .
P4 O137 W26 124.7(5) . .
W41 O137 W26 89.0(3) . .
W16 O137 W26 89.0(3) . .
W34 O138 W18 152.6(6) . .
W29 O139 W32 122.9(5) . .
W33 O140 K2 144.5(5) . .
W33 O140 K14' 96.7(4) . 1_655
K2 O140 K14' 117.0(4) . 1_655
W10 O141 K2 138.0(5) . .
W6 O142 K11 106.9(4) . .
W6 O142 K6 105.6(4) . .
K11 O142 K6 100.7(3) . .
W6 O142 K4 99.9(4) . .
K11 O142 K4 139.5(4) . .
K6 O142 K4 100.7(3) . .
W9 O143 K7 104.0(4) . 2_566
P3 O144 W29 124.1(5) . .
P3 O144 W32 122.7(5) . .
W29 O144 W32 93.3(4) . .
P3 O144 W36 124.4(6) . .
W29 O144 W36 91.5(3) . .
W32 O144 W36 91.6(3) . .
W36 O145 K20 142.7(7) . 1_565
W36 O145 K11 102.0(4) . .
K20 O145 K11 114.8(4) 1_565 .
P2 O146 W40 125.9(5) . .
P2 O146 W17 128.2(5) . .
W40 O146 W17 89.9(3) . .
P2 O148 W14 127.1(5) . .
P2 O148 W10 126.0(5) . .
W14 O148 W10 89.6(3) . .
P2 O148 W39 124.5(5) . .
W14 O148 W39 88.6(3) . .
W10 O148 W39 89.2(3) . .
W36 O149 W32 123.2(4) . .
W36 O149 K17 130.8(4) . .
W32 O149 K17 98.7(4) . .
W29 O150 K16 107.6(5) . 1_565
W29 O150 K21 141.7(5) . .
K16 O150 K21 109.9(4) 1_565 .
W23 O151 K9 134.5(5) . 2_667
W32 O152 K12 151.4(6) . .
W32 O152 K17 104.0(5) . .
K12 O152 K17 96.0(4) . .
K4 O153 K3 149.0(5) . .
K4 O157 K5 95.6(4) . .
K5 O158 K24 165.1(8) . 2_567
K9 O159 K5 90.7(5) 2_567 .
K11 O160 K10 98.6(5) . 1_565
K11 O160 K6 94.9(4) . .
K10 O160 K6 92.2(3) 1_565 .
K15 O161 K10 131.7(4) . .
K18 O162 K9 83.2(3) 1_556 .
K6 O164 K10 106.4(4) . 1_565
K25 O170 K8 133.0(8) . .
K11 O172 K10 98.8(5) . 1_565
K16 O175 K21 113.1(6) . 1_545
K14 O177 K23 91.3(5) 2_557 .
K14 O177 K13 111.3(6) 2_557 .
K23 O177 K13 64.0(5) . .
K18 O178 K8 87.1(5) . 2_566
K17 O183 K16 108.9(7) . 1_565
O205 O185 K18 117(3) . .
K15 O187 K2 121.0(6) . 1_455
K9 O188 K21 123.3(8) . 2_667
K21 O189 K24 98.2(10) . .
K17 O191 K12 93.1(6) . .
O211 O193 K25 54.2(12) 2_666 2_566
O211 O193 K25 36.2(12) 2_666 1_655
K25 O193 K25 88.5(8) 2_566 1_655
K19 O194 K15 111.6(8) 2_556 .
K14 O196 K23 90.7(8) . 2_557
K14 O196 K14' 13.6(3) . .
K23 O196 K14' 95.2(8) 2_557 .
K14' O197 K14 6.3(5) . .
K23 O199 K6 135.0(9) 1_565 .
O206 O204 K24 79(2) 1_455 1_455
O206 O204 K24 134(3) 1_455 2_567
K24 O204 K24 63.3(11) 1_455 2_567
O185 O205 K18 51(3) . .
O204 O206 K21 164(3) 1_655 .
O204 O206 K24 75(2) 1_655 .
K21 O206 K24 91.9(10) . .
O204 O206 K9 94(2) 1_655 2_667
K21 O206 K9 101.0(10) . 2_667
K24 O206 K9 162.2(14) . 2_667
K14' O207 K14 11.7(3) . .
K20 O209 K16 144.5(9) . .
K20 O209 K17 99.3(7) . 1_545
K16 O209 K17 109.6(7) . 1_545
O193 O211 K25 123.6(17) 2_666 2_566
O193 O211 K25 99.4(15) 2_666 1_655
K25 O211 K25 132.5(10) 2_566 1_655
O213 O213 K24 85(3) 2_667 .
O213 O213 K24 56(2) 2_667 2_667
K24 O213 K24 140.9(15) . 2_667

loop_
_geom_bond_atom_site_label_1
_geom_bond_atom_site_label_2
_geom_bond_distance
_geom_bond_site_symmetry_2
W1 O12 1.735(9) .
W1 O92 1.773(9) .
W1 O6 1.937(10) .
W1 O58 1.948(9) .
W1 O76 2.081(8) .
W1 O17 2.335(9) .
W1 K5 3.929(3) 2_567
W2 O29 1.713(9) .
W2 O34 1.777(8) .
W2 O56 1.917(9) .
W2 O63 1.935(8) .
W2 O88 2.058(8) .
W2 O43 2.328(9) .
W2 K7 3.938(3) 2_566
W3 O9 1.712(10) .
W3 O71 1.760(8) .
W3 O6 1.917(9) .
W3 O16 1.925(8) .
W3 O32 2.097(8) .
W3 O17 2.344(10) .
W3 K6 3.969(4) 2_567
W3 K5 4.103(3) .
W4 O24 1.704(9) .
W4 O46 1.893(8) .
W4 O30 1.894(9) .
W4 O11 1.914(10) .
W4 O49 1.979(8) .
W4 O77 2.200(8) .
W4 K3 3.856(4) .
W4 K22 4.061(10) .
W5 O40 1.707(8) .
W5 O28 1.910(9) .
W5 O8 1.913(8) .
W5 O55 1.913(9) .
W5 O7 1.946(8) .
W5 O71 2.234(8) .
W5 K4 3.889(3) .
W5 K22 4.094(12) .
W6 O142 1.720(10) .
W6 O84 1.888(9) .
W6 O69 1.890(9) .
W6 O41 1.906(9) .
W6 O38 1.922(9) .
W6 O135 2.306(9) .
W6 K11 3.718(5) .
W6 K4 3.724(4) .
W6 K6 3.848(4) .
W7 O44 1.722(8) .
W7 O77 1.782(8) .
W7 O56 1.940(10) .
W7 O37 1.944(9) .
W7 O96 2.060(9) .
W7 O43 2.372(8) .
W7 K8 3.965(3) 2_566
W8 O60 1.711(9) .
W8 O55 1.882(9) .
W8 O10 1.890(10) .
W8 O41 1.917(8) .
W8 O94 1.955(8) .
W8 O92 2.212(8) .
W8 K4 3.837(4) .
W9 O143 1.709(10) .
W9 O88 1.845(8) .
W9 O126 1.886(9) .
W9 O89 1.945(10) .
W9 O35 1.967(8) .
W9 O132 2.435(10) .
W9 K7 3.923(4) 2_566
W10 O141 1.669(9) .
W10 O49 1.842(8) .
W10 O121 1.916(9) .
W10 O81 1.939(9) .
W10 O62 1.978(9) .
W10 O148 2.444(9) .
W11 O25 1.713(8) .
W11 O36 1.876(9) .
W11 O19 1.890(9) .
W11 O78 1.891(10) .
W11 O33 1.898(9) .
W11 O110 2.319(8) .
W11 K3 3.711(4) .
W11 K8 3.870(3) .
W11 K18 3.953(8) 2_566
W12 O118 1.700(9) .
W12 O70 1.876(8) .
W12 O13 1.899(10) .
W12 O115 1.911(10) .
W12 O33 1.932(8) .
W12 O110 2.408(8) .
W13 O124 1.718(9) .
W13 O67 1.904(9) .
W13 O50 1.904(9) .
W13 O39 1.907(10) .
W13 O54 1.920(9) .
W13 O66 2.485(8) .
W13 K14 3.941(7) 1_655
W13 K21 4.107(9) 2_667
W14 O136 1.713(11) .
W14 O37 1.857(8) .
W14 O81 1.893(9) .
W14 O133 1.943(8) .
W14 O83 1.950(9) .
W14 O148 2.399(10) .
W14 K12 3.961(4) 2_666
W15 O103 1.724(9) .
W15 O74 1.868(10) .
W15 O129 1.883(10) .
W15 O78 1.933(9) .
W15 O42 1.955(10) .
W15 O48 2.390(8) .
W15 K9 3.790(4) 2_567
W15 K18 3.920(7) 2_566
W16 O82 1.681(9) .
W16 O7 1.866(8) .
W16 O111 1.882(11) .
W16 O85 1.933(10) .
W16 O68 1.949(8) .
W16 O137 2.420(8) .
W17 O53 1.713(9) .
W17 O18 1.894(8) .
W17 O21 1.900(8) .
W17 O121 1.900(9) .
W17 O51 1.951(10) .
W17 O146 2.428(9) .
W18 O113 1.698(9) .
W18 O35 1.892(10) .
W18 O31 1.898(9) .
W18 O93 1.919(11) .
W18 O138 1.937(10) .
W18 O132 2.410(9) .
W18 K19 3.708(8) .
W18 K12 3.902(5) 2_666
W19 O123 1.735(10) .
W19 O131 1.748(10) .
W19 O15 1.917(10) .
W19 O101 1.925(10) .
W19 O73 2.138(9) .
W19 O125 2.412(9) .
W19 K2 4.021(4) .
W20 O105 1.712(9) .
W20 O26 1.738(9) .
W20 O3 1.912(9) .
W20 O45 1.944(9) .
W20 O1 2.148(9) .
W20 O2 2.369(8) .
W20 K13 3.791(5) .
W20 K13 3.948(6) 2_557
W20 K10 4.014(5) .
W20 K1 4.061(4) .
W21 O95 1.740(10) .
W21 O61 1.857(10) .
W21 O4 1.895(9) .
W21 O38 1.899(9) .
W21 O46 1.957(9) .
W21 O114 2.329(9) .
W21 K3 3.723(4) .
W21 K7 3.818(3) .
W22 O119 1.714(9) .
W22 O96 1.833(8) .
W22 O83 1.879(10) .
W22 O89 1.929(10) .
W22 O31 1.962(9) .
W22 O132 2.434(9) .
W22 K8 3.920(4) 2_566
W22 K12 4.137(5) 2_666
W23 O151 1.730(11) .
W23 O107 1.736(11) .
W23 O101 1.900(10) .
W23 O106 1.936(10) .
W23 O59 2.162(9) .
W23 O125 2.377(9) .
W23 K2 4.075(4) .
W24 O100 1.707(10) .
W24 O76 1.818(8) .
W24 O57 1.894(10) .
W24 O120 1.921(10) .
W24 O20 1.981(8) .
W24 O27 2.425(9) .
W24 K5 3.920(3) 2_567
W24 K21 4.020(9) 2_667
W25 O112 1.700(10) .
W25 O32 1.810(8) .
W25 O99 1.920(9) .
W25 O120 1.941(10) .
W25 O90 1.972(9) .
W25 O27 2.445(9) .
W25 K6 3.968(5) 2_567
W25 K10 4.053(5) 2_557
W26 O127 1.720(8) .
W26 O39 1.883(11) .
W26 O68 1.895(8) .
W26 O130 1.908(11) .
W26 O64 1.923(9) .
W26 O137 2.477(8) .
W26 K14 3.623(7) 2_557
W26 K14' 3.676(16) 2_557
W27 O147 1.700(10) .
W27 O15 1.873(10) .
W27 O11 1.883(10) .
W27 O52 1.941(9) .
W27 O4 1.942(9) .
W27 O114 2.390(8) .
W28 O91 1.704(8) .
W28 O13 1.899(10) .
W28 O18 1.908(8) .
W28 O30 1.908(9) .
W28 O36 1.953(8) .
W28 O34 2.212(8) .
W28 K3 3.912(3) .
W29 O150 1.711(11) .
W29 O59 1.791(9) .
W29 O86 1.915(10) .
W29 O139 1.938(10) .
W29 O65 2.044(9) .
W29 O144 2.343(9) .
W29 K16 3.708(5) 1_565
W30 O87 1.713(9) .
W30 O45 1.876(8) .
W30 O28 1.899(9) .
W30 O14 1.927(8) .
W30 O47 1.935(10) .
W30 O97 2.405(8) .
W30 K13 3.787(5) .
W30 K23 3.820(7) 2_557
W31 O75 1.710(10) .
W31 O58 1.848(9) .
W31 O108 1.907(9) .
W31 O67 1.922(8) .
W31 O57 1.930(9) .
W31 O66 2.401(10) .
W32 O152 1.717(10) .
W32 O73 1.805(9) .
W32 O52 1.908(10) .
W32 O139 1.945(10) .
W32 O149 2.002(9) .
W32 O144 2.348(9) .
W32 K17 3.761(6) .
W33 O140 1.720(9) .
W33 O94 1.853(8) .
W33 O111 1.928(10) .
W33 O108 1.929(10) .
W33 O54 1.947(9) .
W33 O66 2.426(8) .
W33 K14' 3.914(15) 1_655
W34 O98 1.707(8) .
W34 O138 1.879(9) .
W34 O109 1.894(11) .
W34 O122 1.916(10) .
W34 O21 1.946(9) .
W34 K17 3.993(9) 1_545
W35 O79 1.704(11) .
W35 O117 1.721(10) .
W35 O3 1.923(9) .
W35 O70 1.923(9) .
W35 O5 2.152(9) .
W35 O2 2.358(8) .
W35 K20 3.829(8) .
W35 K16 3.950(5) .
W35 K10 4.017(4) .
W35 K1 4.062(4) .
W36 O145 1.717(9) .
W36 O65 1.851(10) .
W36 O149 1.881(10) .
W36 O69 1.939(9) .
W36 O61 2.000(10) .
W36 O144 2.416(9) .
W36 K11 3.936(6) .
W37 O102 1.709(9) .
W37 O42 1.890(10) .
W37 O8 1.911(9) .
W37 O19 1.914(8) .
W37 O14 1.917(8) .
W37 O97 2.334(9) .
W37 K4 3.698(4) .
W37 K5 3.799(3) .
W37 K9 3.939(4) 2_567
W38 O104 1.727(10) .
W38 O5 1.813(9) .
W38 O115 1.914(10) .
W38 O22 1.957(8) .
W38 O74 2.038(9) .
W38 O48 2.357(9) .
W38 K10 4.069(4) .
W39 O134 1.715(9) .
W39 O62 1.896(9) .
W39 O122 1.897(10) .
W39 O93 1.911(10) .
W39 O133 1.933(10) .
W39 O148 2.500(8) .
W39 K12 3.769(4) 2_666
W40 O80 1.703(10) .
W40 O63 1.867(8) .
W40 O51 1.887(9) .
W40 O109 1.943(8) .
W40 O126 1.947(9) .
W40 O146 2.406(11) .
W40 K17 4.094(6) 1_545
W41 O128 1.727(10) .
W41 O16 1.876(8) .
W41 O85 1.899(8) .
W41 O99 1.911(9) .
W41 O130 1.939(9) .
W41 O137 2.405(10) .
W41 K10 3.918(4) 2_557
W41 K13 4.069(6) .
W42 O72 1.697(9) .
W42 O90 1.868(10) .
W42 O64 1.906(9) .
W42 O20 1.911(9) .
W42 O50 1.931(10) .
W42 O27 2.403(9) .
W42 K21 3.939(10) 2_667
W43 O23 1.723(10) .
W43 O1 1.814(8) .
W43 O47 1.910(10) .
W43 O22 1.928(9) .
W43 O129 2.005(9) .
W43 O48 2.355(9) .
W43 K13 3.664(5) 2_557
W43 K23 3.854(7) 2_557
W44 O116 1.735(10) .
W44 O106 1.857(10) .
W44 O10 1.888(10) .
W44 O86 1.935(9) .
W44 O84 1.952(9) .
W44 O135 2.377(9) .
K1 O91 2.707(9) .
K1 O40 2.777(9) .
K1 O26 2.778(10) .
K1 O79 2.779(11) .
K1 O163 2.796(11) .
K1 O53 3.124(10) .
K1 O2 3.236(10) .
K1 O82 3.318(10) .
K1 K22 3.527(13) .
K1 K16 4.213(6) .
K2 O123 2.714(11) .
K2 O60 2.722(10) .
K2 O24 2.772(10) .
K2 O107 2.791(12) .
K2 O187 2.832(17) 1_655
K2 O140 3.004(10) .
K2 O125 3.209(10) .
K2 O141 3.390(10) .
K2 K22 3.572(13) .
K2 K15 4.851(6) 1_655
K3 O155 2.678(11) .
K3 O154 2.751(12) .
K3 O36 2.815(9) .
K3 O46 2.836(10) .
K3 O153 2.856(10) .
K3 O95 2.924(10) .
K3 O25 2.999(11) .
K3 O30 3.129(8) .
K3 O34 3.324(9) .
K3 O77 3.355(9) .
K4 O157 2.655(10) .
K4 O156 2.751(12) .
K4 O41 2.783(10) .
K4 O153 2.849(10) .
K4 O8 2.859(10) .
K4 O102 2.939(11) .
K4 O142 3.022(11) .
K4 O55 3.093(9) .
K4 O92 3.326(10) .
K4 O71 3.387(9) .
K5 O9 2.724(10) .
K5 O158 2.727(14) .
K5 O12 2.880(10) 2_567
K5 O159 2.907(16) .
K5 O102 2.928(9) .
K5 O14 2.974(9) .
K5 O76 3.126(10) 2_567
K5 O100 3.162(10) 2_567
K5 O157 3.403(18) .
K5 W24 3.920(3) 2_567
K5 W1 3.929(3) 2_567
K6 O12 2.760(9) .
K6 O164 2.777(12) .
K6 O9 2.903(9) 2_567
K6 O84 3.004(9) .
K6 O142 3.011(10) .
K6 O32 3.165(10) 2_567
K6 O112 3.219(10) 2_567
K6 O160 3.374(14) .
K6 O199 3.39(3) .
K6 W25 3.968(4) 2_567
K6 W3 3.969(4) 2_567
K7 O165 2.781(13) .
K7 O44 2.801(9) .
K7 O29 2.925(10) 2_566
K7 O95 2.927(10) .
K7 O192 2.94(3) .
K7 O4 3.033(9) .
K7 O173 3.067(19) .
K7 O88 3.131(10) 2_566
K7 O143 3.142(10) 2_566
K7 W9 3.923(4) 2_566
K7 W2 3.938(3) 2_566
K8 O29 2.777(9) .
K8 O170 2.787(17) .
K8 O210 2.92(3) 2_566
K8 O44 2.932(9) 2_566
K8 O25 2.944(10) .
K8 O33 3.106(9) .
K8 O178 3.116(16) 2_566
K8 O96 3.140(9) 2_566
K8 O119 3.145(10) 2_566
K8 W22 3.920(4) 2_566
K8 W7 3.965(3) 2_566
K9 O100 2.717(11) .
K9 O188 2.75(2) .
K9 O151 2.840(12) 2_667
K9 O159 2.860(15) 2_567
K9 O103 2.893(11) 2_567
K9 O42 3.032(9) 2_567
K9 O162 3.073(11) .
K9 O102 3.168(11) 2_567
K9 O206 3.40(3) 2_667
K9 W15 3.790(4) 2_567
K9 W37 3.939(4) 2_567
K9 K18 4.050(10) 1_556
K10 O172 2.868(15) 1_545
K10 O164 2.869(11) 1_545
K10 O160 2.882(12) 1_545
K10 O3 2.901(11) .
K10 O161 2.998(13) .
K10 O128 2.998(10) 2_557
K10 O5 3.072(9) .
K10 O1 3.149(10) .
K10 O99 3.174(10) 2_557
K10 O112 3.293(12) 2_557
K10 O22 3.375(10) .
K10 W41 3.918(4) 2_557
K11 O182 2.63(2) .
K11 O160 2.706(15) .
K11 O172 2.711(15) .
K11 O142 2.834(10) .
K11 O179 2.916(16) 2_566
K11 O112 2.971(10) 2_567
K11 O69 3.067(10) .
K11 O145 3.203(13) .
K11 K10 4.237(6) 1_565
K12 O152 2.677(12) .
K12 O186 2.685(18) .
K12 O133 2.867(10) 2_666
K12 O98 2.904(10) 1_565
K12 O174 2.924(14) .
K12 O93 2.933(11) 2_666
K12 O191 2.97(2) .
K12 O83 3.097(10) 2_666
K12 O31 3.133(12) 2_666
K12 W39 3.769(4) 2_666
K12 W18 3.902(5) 2_666
K12 W14 3.961(4) 2_666
K13 K13 2.709(12) 2_557
K13 O128 2.729(11) .
K13 O45 2.956(9) .
K13 O177 2.96(2) .
K13 O87 3.017(10) .
K13 O105 3.027(11) .
K13 O23 3.038(10) 2_557
K13 K23 3.058(10) .
K13 O1 3.167(9) 2_557
K13 O105 3.171(11) 2_557
K13 W43 3.664(5) 2_557
K14' K14 0.733(10) .
K14' O197 2.15(2) .
K14' O23 2.808(18) .
K14' O54 2.877(18) 1_455
K14' O127 2.89(2) 2_557
K14' O207 2.89(4) .
K14' O196 3.02(3) .
K14' O130 3.125(18) 2_557
K14' O140 3.321(17) 1_455
K14' W26 3.676(16) 2_557
K14' W33 3.914(15) 1_455
K14' K23 4.324(17) 2_557
K14 O196 2.77(3) .
K14 O177 2.772(19) 2_557
K14 O23 2.793(12) .
K14 O197 2.83(2) .
K14 O54 2.856(11) 1_455
K14 O130 3.011(11) 2_557
K14 O127 3.133(14) 2_557
K14 O68 3.182(12) 2_557
K14 O207 3.28(3) .
K14 O124 3.419(12) 1_455
K14 W26 3.623(7) 2_557
K15 O194 2.71(2) .
K15 O187 2.742(18) .
K15 O167 2.786(13) 1_455
K15 O169 2.833(18) .
K15 O104 2.845(12) .
K15 O168 2.884(16) .
K15 O161 2.943(12) .
K15 K19 4.455(10) 2_556
K15 K2 4.851(6) 1_455
K16 O79 2.641(10) .
K16 O175 2.726(17) .
K16 O209 2.76(2) .
K16 O150 2.812(11) 1_545
K16 O183 2.817(18) 1_545
K16 O176 2.893(15) .
K16 O65 3.073(12) 1_545
K16 O53 3.284(12) .
K16 W29 3.708(5) 1_545
K16 K17 4.545(10) 1_545
K17 O183 2.77(2) .
K17 O191 2.80(2) .
K17 O209 2.80(2) 1_565
K17 O109 2.888(12) 1_565
K17 O149 2.894(12) .
K17 O152 2.957(12) .
K17 K20 3.939(13) 1_565
K17 W34 3.993(9) 1_565
K17 W40 4.094(6) 1_565
K17 K16 4.545(10) 1_565
K18 O208 0.69(4) .
K18 O185 2.71(2) .
K18 O178 2.784(17) .
K18 O119 2.857(12) .
K18 O162 3.024(14) 1_554
K18 O131 3.053(15) 2_666
K18 O103 3.071(13) 2_566
K18 O205 3.11(3) .
K18 O25 3.119(13) 2_566
K18 O78 3.132(11) 2_566
K18 W15 3.920(7) 2_566
K18 W11 3.953(8) 2_566
K19 O194 2.67(2) 2_556
K19 O200 2.68(3) 2_556
K19 O113 2.758(14) .
K19 O195 2.77(3) .
K19 O166 2.825(15) .
K19 O35 3.129(12) .
K19 O134 3.152(12) 2_656
K19 O180 3.212(17) 2_656
K19 K15 4.455(10) 2_556
K20 O209 2.35(2) .
K20 O201 2.77(3) 2_556
K20 O117 2.822(12) .
K20 O80 2.894(13) .
K20 O145 2.910(13) 1_545
K20 O70 3.200(13) .
K20 K17 3.939(13) 1_545
K21 O189 2.71(3) .
K21 O175 2.884(16) 1_565
K21 O150 2.905(14) .
K21 O188 2.91(2) 2_667
K21 O20 2.982(14) 2_667
K21 O206 3.04(3) .
K21 O50 3.131(13) 2_667
K21 O57 3.149(12) 2_667
K21 O67 3.284(12) 2_667
K21 W42 3.939(10) 2_667
K21 W24 4.020(9) 2_667
K21 W13 4.107(9) 2_667
K22 O181 2.662(17) 2_657
K22 O24 2.869(14) .
K22 O40 2.887(15) .
K22 O91 3.107(16) .
K22 O60 3.154(16) .
K23 O105 2.697(11) .
K23 O177 2.80(2) .
K23 O196 2.83(3) 2_557
K23 O47 2.960(11) 2_557
K23 O87 3.012(12) 2_557
K23 O199 3.08(3) 1_545
K23 O23 3.119(12) 2_557
K23 W30 3.820(7) 2_557
K23 W43 3.854(7) 2_557
K23 K14 3.985(11) 2_557
K23 K14' 4.324(17) 2_557
K24 O213 1.53(3) .
K24 O213 1.84(3) 2_667
K24 O116 2.87(3) .
K24 O75 2.95(3) 2_667
K24 O75 2.95(3) .
K24 O204 3.02(5) 1_655
K24 O204 3.03(5) 2_567
K24 O206 3.07(4) .
K24 O189 3.09(4) .
K24 K24 3.18(5) 2_667
K24 O158 3.26(3) 2_567
K25 O211 2.42(3) 2_566
K25 O211 2.57(3) 1_455
K25 O170 2.64(3) .
K25 O184 2.83(3) 1_455
K25 O131 3.06(2) 1_455
K25 O193 3.12(3) 2_566
K25 O136 3.39(3) 1_455
K25 O193 3.41(3) 1_455
K25 K25 4.56(5) 2_466
P1 O97 1.504(10) .
P1 O110 1.520(9) .
P1 O2 1.536(8) .
P1 O48 1.592(9) .
P2 O43 1.506(8) .
P2 O148 1.542(11) .
P2 O146 1.545(10) .
P2 O132 1.557(9) .
P3 O114 1.510(10) .
P3 O125 1.515(9) .
P3 O135 1.540(10) .
P3 O144 1.602(10) .
P4 O17 1.525(8) .
P4 O66 1.553(10) .
P4 O27 1.557(9) .
P4 O137 1.560(9) .
O1 K13 3.167(9) 2_557
O9 K6 2.903(9) 2_567
O12 K5 2.880(10) 2_567
O20 K21 2.982(14) 2_667
O23 K13 3.038(10) 2_557
O23 K23 3.119(12) 2_557
O25 K18 3.119(13) 2_566
O29 K7 2.925(10) 2_566
O31 K12 3.133(12) 2_666
O32 K6 3.165(10) 2_567
O42 K9 3.032(9) 2_567
O44 K8 2.932(9) 2_566
O47 K23 2.960(11) 2_557
O50 K21 3.131(13) 2_667
O54 K14 2.856(11) 1_655
O54 K14' 2.877(18) 1_655
O57 K21 3.149(12) 2_667
O65 K16 3.073(12) 1_565
O67 K21 3.284(12) 2_667
O68 K14 3.182(12) 2_557
O75 K24 2.95(3) 2_667
O76 K5 3.126(10) 2_567
O78 K18 3.132(11) 2_566
O83 K12 3.097(10) 2_666
O87 K23 3.012(12) 2_557
O88 K7 3.131(10) 2_566
O93 K12 2.933(11) 2_666
O96 K8 3.140(9) 2_566
O98 K12 2.904(10) 1_545
O99 K10 3.174(10) 2_557
O100 K5 3.162(10) 2_567
O102 K9 3.168(11) 2_567
O103 K9 2.893(11) 2_567
O103 K18 3.071(13) 2_566
O105 K13 3.171(11) 2_557
O109 K17 2.888(12) 1_545
O112 K11 2.971(10) 2_567
O112 K6 3.219(10) 2_567
O112 K10 3.293(12) 2_557
O119 K8 3.145(10) 2_566
O124 K14 3.419(12) 1_655
O127 K14' 2.89(2) 2_557
O127 K14 3.133(14) 2_557
O128 K10 2.998(10) 2_557
O130 K14 3.011(11) 2_557
O130 K14' 3.125(18) 2_557
O131 K18 3.053(15) 2_666
O131 K25 3.06(2) 1_655
O133 K12 2.867(10) 2_666
O134 K19 3.152(12) 2_656
O136 K25 3.39(3) 1_655
O140 K14' 3.321(17) 1_655
O143 K7 3.142(10) 2_566
O145 K20 2.910(13) 1_565
O150 K16 2.812(11) 1_565
O151 K9 2.840(12) 2_667
O158 K24 3.26(3) 2_567
O159 K9 2.860(15) 2_567
O160 K10 2.882(12) 1_565
O162 K18 3.024(14) 1_556
O164 K10 2.869(11) 1_565
O167 K15 2.786(13) 1_655
O172 K10 2.868(15) 1_565
O175 K21 2.884(16) 1_545
O177 K14 2.772(19) 2_557
O178 K8 3.116(16) 2_566
O179 K11 2.916(16) 2_566
O180 K19 3.212(17) 2_656
O181 K22 2.662(17) 2_657
O183 K16 2.817(18) 1_565
O184 K25 2.83(3) 1_655
O185 O205 0.74(3) .
O187 K2 2.832(17) 1_455
O188 K21 2.91(2) 2_667
O193 O211 1.41(3) 2_666
O193 K25 3.12(3) 2_566
O193 K25 3.41(3) 1_655
O194 K19 2.67(2) 2_556
O196 K23 2.83(3) 2_557
O199 K23 3.08(3) 1_565
O200 K19 2.68(3) 2_556
O201 K20 2.77(3) 2_556
O204 O206 1.35(5) 1_455
O204 K24 3.02(5) 1_455
O204 K24 3.03(5) 2_567
O206 O204 1.35(5) 1_655
O206 K9 3.40(3) 2_667
O209 K17 2.80(2) 1_545
O210 K8 2.92(3) 2_566
O211 O193 1.41(3) 2_666
O211 K25 2.42(3) 2_566
O211 K25 2.57(3) 1_655
O213 O213 1.16(4) 2_667
O213 K24 1.84(3) 2_667
